data_1572646
loop_
_publ_author_name
'Masero, Fabio'
'Mougel, Victor'

_publ_section_title
;
 Chemical and redox non-innocence in low-valent molybdenum &#x3b2;
 diketonate complexes: novel pathways for CO<sub>2</sub> and
 CS<sub>2</sub> activation.
;
_journal_issue 41
_journal_name_full 'Chemical science'
_journal_page_first 16954
_journal_page_last 16965
_journal_paper_doi 10.1039/d4sc03496a
_journal_volume 15
_journal_year 2024
_chemical_formula_moiety '1(C60 H108 K4 O12), 0.5(C60 H107.279 K4 O12)'
_chemical_formula_sum 'C90 H161.64 K6 O18'
_chemical_formula_weight 1766.42
_chemical_name_systematic 'potassium pivaloylmethanate'
_space_group_crystal_system triclinic
_space_group_IT_number 2
_space_group_name_Hall '-P 1'
_space_group_name_H-M_alt 'P -1'
_atom_sites_solution_hydrogens mixed
_audit_creation_date 2024-05-02
_audit_creation_method
;
Olex2 1.5
(compiled 2024.02.16 svn.r378c4104 for OlexSys, GUI svn.r6928)
;
_audit_update_record
;
2024-05-03 deposited with the CCDC.	2024-09-13 downloaded from the CCDC.
;
_cell_angle_alpha 119.0280(10)
_cell_angle_beta 90.1910(10)
_cell_angle_gamma 112.3480(10)
_cell_formula_units_Z 4
_cell_length_a 20.6538(2)
_cell_length_b 25.2668(2)
_cell_length_c 25.4854(2)
_cell_measurement_reflns_used 46650
_cell_measurement_temperature 100.00(10)
_cell_measurement_theta_max 77.8940
_cell_measurement_theta_min 2.2570
_cell_volume 10461.4(2)
_computing_cell_refinement 'CrysAlisPro 1.171.42.49 (Rigaku OD, 2022)'
_computing_data_collection 'CrysAlisPro 1.171.42.49 (Rigaku OD, 2022)'
_computing_data_reduction 'CrysAlisPro 1.171.42.49 (Rigaku OD, 2022)'
_computing_molecular_graphics 'Olex2 1.5 (Dolomanov et al., 2009)'
_computing_publication_material 'Olex2 1.5 (Dolomanov et al., 2009)'
_computing_structure_refinement 'SHELXL 2019/3 (Sheldrick, 2015)'
_computing_structure_solution 'SHELXT 2018/2 (Sheldrick, 2018)'
_diffrn_ambient_environment N~2~
_diffrn_ambient_temperature 100.00(10)
_diffrn_detector 'Hybrid Pixel Array Detector'
_diffrn_detector_area_resol_mean 10.0000
_diffrn_detector_type HyPix
_diffrn_measured_fraction_theta_full 0.998
_diffrn_measured_fraction_theta_max 0.997
_diffrn_measurement_details
;
List of Runs (angles in degrees, time in seconds):

  # Type    Start    End  Width  t~exp~   \w     \q     \k     \f   Frames
#--------------------------------------------------------------------------
  1  \w    -92.00 -41.00   0.50    3.00    --  -49.67 -36.00 121.00  102
  2  \w    -40.00  22.00   0.50    3.00    --  -49.67  36.00 -81.00  124
  3  \w     -2.00  41.00   0.50    3.00    --   49.67 -36.00 121.00   86
  4  \w     48.00  95.00   0.50    3.00    --   49.67  36.00 -81.00   94
  5  \w   -138.00 -91.00   0.50   24.00    --  -90.00 -36.00 121.00   94
  6  \w    108.00 175.00   0.50   24.00    --  111.50  36.00 -81.00  134
  7  \w    -66.00 -40.00   0.50    3.00    --  -49.67  77.00-120.00   52
  8  \w    -23.00  23.00   0.50    3.00    --  -49.67  19.00 -30.00   92
  9  \w   -118.00 -93.00   0.50    3.00    --  -49.67-125.00-120.00   50
 10  \w     -3.00  22.00   0.50    3.00    --  -49.67  77.00-120.00   50
 11  \w   -117.00 -86.00   0.50    3.00    --  -49.67-125.00  60.00   62
 12  \w    -35.00 -10.00   0.50    3.00    --  -49.67  77.00-120.00   50
 13  \w    -21.00  61.00   0.50    3.00    --   49.67 -57.00  90.00  164
 14  \w    -23.00   2.00   0.50    3.00    --   49.67 -19.00 -30.00   50
 15  \w    -66.00 -32.00   0.50   24.00    --  -90.00 125.00 -30.00   68
 16  \w   -138.00 -90.00   0.50   24.00    --  -90.00 -38.00 150.00   96
 17  \w    -65.00 -18.00   0.50   24.00    --  -90.00  57.00 -30.00   94
 18  \w    -57.00 -20.00   0.50   24.00    --  -90.00  57.00-120.00   74
 19  \w   -116.00 -69.00   0.50   24.00    --  -90.00 -77.00-150.00   94
 20  \w   -160.00-120.00   0.50   24.00    --  -90.00 -77.00-150.00   80
 21  \w    -65.00 -18.00   0.50   24.00    --  -90.00  57.00  90.00   94
 22  \w     92.00 175.00   0.50   24.00    --  111.50  77.00  60.00  166
 23  \w     70.00  96.00   0.50   24.00    --  111.50 -99.00  30.00   52
 24  \w     46.00 104.00   0.50   24.00    --  111.50 -77.00  30.00  116
 25  \w     86.00 111.00   0.50   24.00    --  111.50-125.00 -90.00   50
 26  \w     79.00 105.00   0.50   24.00    --  111.50-125.00 150.00   52
 27  \w     44.00  97.00   0.50   24.00    --  111.50 -99.00-120.00  106
 28  \w    109.00 175.00   0.50   24.00    --  111.50  38.00 -30.00  132
 29  \w     43.00  69.00   0.50   24.00    --  111.50-125.00 150.00   52
 30  \w     43.00  69.00   0.50   24.00    --  111.50-125.00 -90.00   52
 31  \w    132.00 177.00   0.50   24.00    --  111.50  38.00   0.00   90
 32  \w     78.00 105.00   0.50   24.00    --  111.50 -99.00  60.00   54
 33  \w     45.00  82.00   0.50   24.00    --  111.50-125.00  60.00   74
 34  \w    135.00 171.00   0.50   24.00    --  111.50  38.00-150.00   72
 35  \w     47.00 100.00   0.50   24.00    --  111.50 -99.00 120.00  106
 36  \w    104.00 129.00   0.50   24.00    --  111.50  38.00-150.00   50
 37  \w     70.00 106.00   0.50   24.00    --  111.50 -99.00 -30.00   72
 38  \w     43.00  92.00   0.50   24.00    --  111.50 -77.00 -60.00   98
 39  \w    131.00 158.00   0.50   24.00    --  111.50  38.00 120.00   54
 40  \w    116.00 166.00   0.50   24.00    --  111.50  19.00  60.00  100
 41  \w     43.00 106.00   0.50   24.00    --  111.50 -99.00 150.00  126
 42  \w    150.00 177.00   0.50   24.00    --  111.50  19.00-120.00   54
 43  \w     78.00 104.00   0.50   24.00    --  111.50 -99.00 -90.00   52
 44  \w     44.00 105.00   0.50   24.00    --  111.50 -99.00   0.00  122
 45  \w     41.00 105.00   0.50   24.00    --  111.50 -77.00-120.00  128
 46  \w     47.00 106.00   0.50   24.00    --  111.50 -99.00-180.00  118
;
_diffrn_measurement_device 'four-circle diffractometer'
_diffrn_measurement_device_type 'XtaLAB Synergy, Dualflex, HyPix'
_diffrn_measurement_method '\w scans'
_diffrn_orient_matrix_type 'CrysAlisPro convention (1999,Acta A55,543-557)'
_diffrn_orient_matrix_UB_11 0.0746944000
_diffrn_orient_matrix_UB_12 0.0607420000
_diffrn_orient_matrix_UB_13 0.0304834000
_diffrn_orient_matrix_UB_21 -0.0350052000
_diffrn_orient_matrix_UB_22 0.0474054000
_diffrn_orient_matrix_UB_23 0.0107843000
_diffrn_orient_matrix_UB_31 -0.0083831000
_diffrn_orient_matrix_UB_32 0.0084549000
_diffrn_orient_matrix_UB_33 0.0632962000
_diffrn_radiation_monochromator mirror
_diffrn_radiation_probe x-ray
_diffrn_radiation_type 'Cu K\a'
_diffrn_radiation_wavelength 1.54184
_diffrn_reflns_av_R_equivalents 0.0780
_diffrn_reflns_av_unetI/netI 0.0603
_diffrn_reflns_Laue_measured_fraction_full 0.998
_diffrn_reflns_Laue_measured_fraction_max 0.997
_diffrn_reflns_limit_h_max 24
_diffrn_reflns_limit_h_min -24
_diffrn_reflns_limit_k_max 30
_diffrn_reflns_limit_k_min -30
_diffrn_reflns_limit_l_max 30
_diffrn_reflns_limit_l_min -26
_diffrn_reflns_number 142028
_diffrn_reflns_point_group_measured_fraction_full 0.998
_diffrn_reflns_point_group_measured_fraction_max 0.997
_diffrn_reflns_theta_full 67.684
_diffrn_reflns_theta_max 68.251
_diffrn_reflns_theta_min 2.223
_diffrn_source 'micro-focus sealed X-ray tube'
_diffrn_source_type 'PhotonJet (Cu) X-ray Source'
_exptl_absorpt_coefficient_mu 2.679
_exptl_absorpt_correction_T_max 1.00000
_exptl_absorpt_correction_T_min 0.77490
_exptl_absorpt_correction_type multi-scan
_exptl_absorpt_process_details
;
CrysAlisPro 1.171.42.49 (Rigaku Oxford Diffraction, 2022)
Empirical absorption correction using spherical harmonics,
implemented in SCALE3 ABSPACK scaling algorithm.
;
_exptl_crystal_colour 'clear colourless'
_exptl_crystal_colour_lustre clear
_exptl_crystal_colour_primary colourless
_exptl_crystal_density_diffrn 1.122
_exptl_crystal_description prism
_exptl_crystal_F_000 3839
_exptl_crystal_recrystallization_method 'from thf/npentane at -35 degree Celsius'
_exptl_crystal_size_max 0.471
_exptl_crystal_size_mid 0.164
_exptl_crystal_size_min 0.079
_refine_diff_density_max 1.280
_refine_diff_density_min -0.958
_refine_diff_density_rms 0.091
_refine_ls_extinction_method none
_refine_ls_goodness_of_fit_ref 1.058
_refine_ls_hydrogen_treatment mixed
_refine_ls_matrix_type full
_refine_ls_number_parameters 2670
_refine_ls_number_reflns 38218
_refine_ls_number_restraints 3054
_refine_ls_restrained_S_all 1.048
_refine_ls_R_factor_all 0.1187
_refine_ls_R_factor_gt 0.0949
_refine_ls_shift/su_max 0.001
_refine_ls_shift/su_mean 0.000
_refine_ls_structure_factor_coef Fsqd
_refine_ls_weighting_details 'w=1/[\s^2^(Fo^2^)+(0.1853P)^2^+11.4699P] where P=(Fo^2^+2Fc^2^)/3'
_refine_ls_weighting_scheme calc
_refine_ls_wR_factor_gt 0.2747
_refine_ls_wR_factor_ref 0.2996
_reflns_Friedel_coverage 0.000
_reflns_number_gt 27869
_reflns_number_total 38218
_reflns_threshold_expression 'I > 2\s(I)'
_cod_data_source_file d4sc03496a2.cif
_cod_data_source_block Ktbudiket
_cod_depositor_comments 'Adding full bibliography for 1572646.cif.'
_cod_original_cell_volume 10461.43(19)
_cod_database_code 1572646
_shelx_shelxl_version_number 2019/3
_chemical_oxdiff_formula K8O24C120H216
_chemical_oxdiff_usercomment 'from thf/npentane at -35 degree Celsius. Colorless needle.'
_shelx_space_group_comment
;
The symmetry employed for this shelxl refinement is uniquely defined
by the following loop, which should always be used as a source of
symmetry information in preference to the above space-group names.
They are only intended as comments.
;
_shelx_estimated_absorpt_t_max 0.816
_shelx_estimated_absorpt_t_min 0.365
_olex2_refinement_description
;
1. Fixed Uiso
 At 1.2 times of:
  All C(H) groups, All C(H,H) groups
 At 1.5 times of:
  All C(H,H,H) groups
2. Restrained distances
 C115-C116 = C116-C121
 1.54 with sigma of 0.02
 C32A-C2H = C2H-C33A
 1.54 with sigma of 0.02
 C122-C123 = C124-C125
 1.53 with sigma of 0.02
 C123-C124
 1.54 with sigma of 0.02
 O32-C161 = O32-C158
 1.44 with sigma of 0.02
 O28-C122 = O28-C125
 1.44 with sigma of 0.02
 C30-C24 = C24-C25
 1.54 with sigma of 0.02
 C1P-C1R = C1P-C1S
 1.55 with sigma of 0.02
 C165-C164 = C163-C162
 1.53 with sigma of 0.02
 C142-C143 = C144-C145
 1.53 with sigma of 0.02
 C143-C144
 1.54 with sigma of 0.02
 C164-C163
 1.54 with sigma of 0.02
 C161-C160 = C159-C158
 1.53 with sigma of 0.02
 C24-C31 = C24-C23
 1.55 with sigma of 0.02
 C171-C174 = C171-C172
 1.55 with sigma of 0.02
 C1O-C1P = C1P-C1Q
 1.54 with sigma of 0.02
 C2X-C2Y = C2Y-C2Z
 1.54 with sigma of 0.02
 C1J-C1K = C1K-C1L
 1.54 with sigma of 0.02
 C160-C159
 1.54 with sigma of 0.02
 C2Y-C177 = C2Y-C178
 1.55 with sigma of 0.02
 O31-C165 = O31-C162
 1.44 with sigma of 0.02
 O35-C142 = O35-C145
 1.44 with sigma of 0.02
 C170-C171 = C171-C176
 1.54 with sigma of 0.02
 C116-C120 = C116-C117
 1.55 with sigma of 0.02
 C1K-C1M = C1K-C1N
 1.55 with sigma of 0.02
 C21A-C2F = C2F-C2G
 1.54 with sigma of 0.02
 C2D-C2E = C2D-C12A
 1.55 with sigma of 0.02
 O26-C129 = O26-C126
 1.44 with sigma of 0.02
 C2H-C29A = C2H-C2I
 1.55 with sigma of 0.02
 O27-C130 = O27-C133
 1.44 with sigma of 0.02
 C2F-C18A = C2F-C22A
 1.55 with sigma of 0.02
 C19A-C2D = C2D-C20A
 1.54 with sigma of 0.02
 C129-C128 = C127-C126
 1.53 with sigma of 0.02
 C130-C131 = C132-C133
 1.53 with sigma of 0.02
 O25-C134 = O25-C137
 1.44 with sigma of 0.02
 C128-C127
 1.54 with sigma of 0.02
 C131-C132
 1.54 with sigma of 0.02
 O36-C153 = O36-C150
 1.44 with sigma of 0.02
 O27A-C1T = O27A-C1W
 1.44 with sigma of 0.02
 O26A-C28 = O26A-C2C
 1.44 with sigma of 0.02
 C134-C135 = C136-C137
 1.53 with sigma of 0.02
 C28-C2A = C2B-C2C
 1.53 with sigma of 0.02
 C1T-C1U = C1V-C1W
 1.53 with sigma of 0.02
 C2A-C2B
 1.54 with sigma of 0.02
 C1U-C1V
 1.54 with sigma of 0.02
 C135-C136
 1.54 with sigma of 0.02
 O34-C149 = O34-C146
 1.44 with sigma of 0.02
 O25A-C1X = O25A-C27
 1.44 with sigma of 0.02
 C1X-C1Y = C1Z-C27
 1.53 with sigma of 0.02
 C1Y-C1Z
 1.54 with sigma of 0.02
 C153-C152 = C151-C150
 1.53 with sigma of 0.02
 O33-C141 = O33-C138
 1.44 with sigma of 0.02
 C152-C151
 1.54 with sigma of 0.02
 C149-C148 = C147-C146
 1.53 with sigma of 0.02
 O30-C169 = O30-C166
 1.44 with sigma of 0.02
 C148-C147
 1.54 with sigma of 0.02
 C141-C140 = C139-C138
 1.53 with sigma of 0.02
 O36A-C1C = O36A-C1F
 1.44 with sigma of 0.02
 C169-C168 = C167-C166
 1.53 with sigma of 0.02
 C1C-C1D = C1E-C1F
 1.53 with sigma of 0.02
 C1D-C1E
 1.54 with sigma of 0.02
 C140-C139
 1.54 with sigma of 0.02
 C168-C167
 1.54 with sigma of 0.02
 O30A-C9 = O30A-C12
 1.44 with sigma of 0.02
 C9-C10 = C11-C12
 1.53 with sigma of 0.02
 C10-C11
 1.54 with sigma of 0.02
 C6-C112 = C112-C113
 1.54 with sigma of 0.02
 O29-C154 = O29-C157
 1.44 with sigma of 0.02
 C112-C7 = C112-C8
 1.55 with sigma of 0.02
 C154-C155 = C156-C157
 1.53 with sigma of 0.02
 C155-C156
 1.54 with sigma of 0.02
 O29A-C1 = O29A-C5
 1.44 with sigma of 0.02
 C1-C2 = C3-C5
 1.53 with sigma of 0.02
 C2-C3
 1.54 with sigma of 0.02
 C84A-C83 = C83-C88A
 1.54 with sigma of 0.02
 C83-C82 = C83-C87A
 1.55 with sigma of 0.02
 O33A-C13 = O33A-C17
 1.44 with sigma of 0.02
 C13-C14 = C16-C17
 1.53 with sigma of 0.02
 C14-C16
 1.54 with sigma of 0.02
 O34A-C18 = O34A-C1B
 1.44 with sigma of 0.02
 C18-C19 = C1A-C1B
 1.53 with sigma of 0.02
 C19-C1A
 1.54 with sigma of 0.02
 O28-C123 = O28-C124 = C122-C124 = C123-C125
 2.38 with sigma of 0.04
 C32A-C33A
 2.56 with sigma of 0.04
 C1J-C1M = C1J-C1N
 2.52 with sigma of 0.04
 O31-C164 = O31-C163 = C165-C163 = C164-C162
 2.38 with sigma of 0.04
 C1O-C1R = C1O-C1S
 2.52 with sigma of 0.04
 C2X-C177 = C2X-C178
 2.52 with sigma of 0.04
 O35-C143 = O35-C144 = C142-C144 = C143-C145
 2.38 with sigma of 0.04
 O32-C160 = O32-C159 = C161-C159 = C160-C158
 2.38 with sigma of 0.04
 C30-C25
 2.56 with sigma of 0.04
 C170-C174 = C170-C172
 2.52 with sigma of 0.04
 C30-C31 = C30-C23
 2.52 with sigma of 0.04
 C115-C121
 2.56 with sigma of 0.04
 C1O-C1Q
 2.56 with sigma of 0.04
 C1J-C1L
 2.56 with sigma of 0.04
 C2X-C2Z
 2.56 with sigma of 0.04
 C170-C176
 2.56 with sigma of 0.04
 C115-C120 = C115-C117
 2.52 with sigma of 0.04
 C21A-C2G
 2.56 with sigma of 0.04
 C19A-C2E = C19A-C12A
 2.52 with sigma of 0.04
 C21A-C18A = C21A-C22A
 2.52 with sigma of 0.04
 C29-C32 = C29-C33
 2.52 with sigma of 0.04
 C1I-C21
 2.56 with sigma of 0.04
 C1I-C22
 2.52 with sigma of 0.04
 C1G-C1H = C1G-C20
 2.52 with sigma of 0.04
 C32A-C29A = C32A-C2I
 2.52 with sigma of 0.04
 O26-C128 = O26-C127 = C129-C127 = C128-C126
 2.38 with sigma of 0.04
 O27-C131 = O27-C132 = C130-C132 = C131-C133
 2.38 with sigma of 0.04
 C19A-C20A
 2.56 with sigma of 0.04
 O25-C135 = O25-C136 = C134-C136 = C135-C137
 2.38 with sigma of 0.04
 O27A-C1U = O27A-C1V = C1T-C1V = C1U-C1W
 2.38 with sigma of 0.04
 O26A-C2A = O26A-C2B = C28-C2B = C2A-C2C
 2.38 with sigma of 0.04
 O25A-C1Y = O25A-C1Z = C1X-C1Z = C1Y-C27
 2.38 with sigma of 0.04
 O36-C152 = O36-C151 = C153-C151 = C152-C150
 2.38 with sigma of 0.04
 O34-C148 = O34-C147 = C149-C147 = C148-C146
 2.38 with sigma of 0.04
 O33-C140 = O33-C139 = C141-C139 = C140-C138
 2.38 with sigma of 0.04
 O30-C168 = O30-C167 = C169-C167 = C168-C166
 2.38 with sigma of 0.04
 O36A-C1D = O36A-C1E = C1C-C1E = C1D-C1F
 2.38 with sigma of 0.04
 O30A-C10 = O30A-C11 = C9-C11 = C10-C12
 2.38 with sigma of 0.04
 C6-C113
 2.56 with sigma of 0.04
 C6-C7 = C6-C8
 2.52 with sigma of 0.04
 O29-C155 = O29-C156 = C154-C156 = C155-C157
 2.38 with sigma of 0.04
 O29A-C2 = O29A-C3 = C1-C3 = C2-C5
 2.38 with sigma of 0.04
 C84A-C88A
 2.56 with sigma of 0.04
 C84A-C82 = C84A-C87A
 2.52 with sigma of 0.04
 O33A-C14 = O33A-C16 = C13-C16 = C14-C17
 2.38 with sigma of 0.04
 O34A-C19 = O34A-C1A = C18-C1A = C19-C1B
 2.38 with sigma of 0.04
 C122-C123 \\sim C123-C124 \\sim C124-C125
 with sigma of 0.02
 O28-C123 \\sim O28-C124
 with sigma of 0.04
 C2H-C33A \\sim C2H-C29A \\sim C2H-C2I \\sim C2H-C32A
 with sigma of 0.02
 C123-C125 \\sim C122-C124
 with sigma of 0.04
 C33A-C29A \\sim C33A-C2I \\sim C29A-C2I
 with sigma of 0.04
 C32A-C33A \\sim C32A-C29A \\sim C32A-C2I
 with sigma of 0.04
 O28-C122 \\sim O28-C125
 with sigma of 0.02
 C1P-C1Q \\sim C1P-C1R \\sim C1P-C1S \\sim C1P-C1O
 with sigma of 0.02
 C1K-C1L \\sim C1K-C1M \\sim C1K-C1N \\sim C1K-C1J
 with sigma of 0.02
 C1Q-C1R \\sim C1Q-C1S \\sim C1R-C1S
 with sigma of 0.04
 C1J-C1L \\sim C1J-C1M \\sim C1J-C1N
 with sigma of 0.04
 C2Y-C2Z \\sim C2Y-C177 \\sim C2Y-C178 \\sim C2Y-C2X
 with sigma of 0.02
 C2Z-C177 \\sim C2Z-C178 \\sim C177-C178
 with sigma of 0.04
 C1O-C1Q \\sim C1O-C1R \\sim C1O-C1S
 with sigma of 0.04
 C142-C143 \\sim C143-C144 \\sim C144-C145
 with sigma of 0.02
 C165-C164 \\sim C164-C163 \\sim C163-C162
 with sigma of 0.02
 C161-C160 \\sim C160-C159 \\sim C159-C158
 with sigma of 0.02
 C2X-C2Z \\sim C2X-C177 \\sim C2X-C178
 with sigma of 0.04
 O31-C164 \\sim O31-C163
 with sigma of 0.04
 O32-C161 \\sim O32-C158
 with sigma of 0.02
 C24-C25 \\sim C24-C31 \\sim C24-C23 \\sim C24-C30
 with sigma of 0.02
 O35-C143 \\sim O35-C144
 with sigma of 0.04
 C25-C31 \\sim C25-C23 \\sim C31-C23
 with sigma of 0.04
 C164-C162 \\sim C165-C163
 with sigma of 0.04
 C160-C158 \\sim C161-C159
 with sigma of 0.04
 C143-C145 \\sim C142-C144
 with sigma of 0.04
 C30-C25 \\sim C30-C31 \\sim C30-C23
 with sigma of 0.04
 C1L-C1M \\sim C1L-C1N \\sim C1M-C1N
 with sigma of 0.04
 C171-C176 \\sim C171-C174 \\sim C171-C172 \\sim C171-C170
 with sigma of 0.02
 O32-C160 \\sim O32-C159
 with sigma of 0.04
 C176-C174 \\sim C176-C172 \\sim C174-C172
 with sigma of 0.04
 O31-C165 \\sim O31-C162
 with sigma of 0.02
 C170-C176 \\sim C170-C174 \\sim C170-C172
 with sigma of 0.04
 C116-C121 \\sim C116-C120 \\sim C116-C117 \\sim C116-C115
 with sigma of 0.02
 C121-C120 \\sim C121-C117 \\sim C120-C117
 with sigma of 0.04
 C115-C121 \\sim C115-C120 \\sim C115-C117
 with sigma of 0.04
 O35-C142 \\sim O35-C145
 with sigma of 0.02
 C2F-C2G \\sim C2F-C18A \\sim C2F-C22A \\sim C2F-C21A
 with sigma of 0.02
 C21A-C2G \\sim C21A-C18A \\sim C21A-C22A
 with sigma of 0.04
 C2D-C20A \\sim C2D-C2E \\sim C2D-C12A \\sim C2D-C19A
 with sigma of 0.02
 C20A-C2E \\sim C20A-C12A \\sim C2E-C12A
 with sigma of 0.04
 C29-C32 \\sim C29-C33
 with sigma of 0.04
 C19A-C20A \\sim C19A-C2E \\sim C19A-C12A
 with sigma of 0.04
 C1I-C21 \\sim C1I-C22
 with sigma of 0.04
 C1G-C1H \\sim C1G-C20
 with sigma of 0.04
 C2G-C18A \\sim C2G-C22A \\sim C18A-C22A
 with sigma of 0.04
 C130-C131 \\sim C131-C132 \\sim C132-C133
 with sigma of 0.02
 C129-C128 \\sim C128-C127 \\sim C127-C126
 with sigma of 0.02
 O26-C129 \\sim O26-C126
 with sigma of 0.02
 O27-C130 \\sim O27-C133
 with sigma of 0.02
 O27-C131 \\sim O27-C132
 with sigma of 0.04
 O26-C128 \\sim O26-C127
 with sigma of 0.04
 C128-C126 \\sim C129-C127
 with sigma of 0.04
 C131-C133 \\sim C130-C132
 with sigma of 0.04
 C1T-C1U \\sim C1U-C1V \\sim C1V-C1W
 with sigma of 0.02
 C28-C2A \\sim C2A-C2B \\sim C2B-C2C
 with sigma of 0.02
 O27A-C1T \\sim O27A-C1W
 with sigma of 0.02
 O26A-C28 \\sim O26A-C2C
 with sigma of 0.02
 O27A-C1U \\sim O27A-C1V
 with sigma of 0.04
 O26A-C2A \\sim O26A-C2B
 with sigma of 0.04
 C134-C135 \\sim C135-C136 \\sim C136-C137
 with sigma of 0.02
 C1U-C1W \\sim C1T-C1V
 with sigma of 0.04
 C2A-C2C \\sim C28-C2B
 with sigma of 0.04
 O25-C134 \\sim O25-C137
 with sigma of 0.02
 O25-C135 \\sim O25-C136
 with sigma of 0.04
 C135-C137 \\sim C134-C136
 with sigma of 0.04
 C1X-C1Y \\sim C1Y-C1Z \\sim C1Z-C27
 with sigma of 0.02
 O25A-C1X \\sim O25A-C27
 with sigma of 0.02
 O25A-C1Y \\sim O25A-C1Z
 with sigma of 0.04
 C1Y-C27 \\sim C1X-C1Z
 with sigma of 0.04
 C153-C152 \\sim C152-C151 \\sim C151-C150
 with sigma of 0.02
 O36-C153 \\sim O36-C150
 with sigma of 0.02
 O36-C152 \\sim O36-C151
 with sigma of 0.04
 C152-C150 \\sim C153-C151
 with sigma of 0.04
 C149-C148 \\sim C148-C147 \\sim C147-C146
 with sigma of 0.02
 O34-C149 \\sim O34-C146
 with sigma of 0.02
 O34-C148 \\sim O34-C147
 with sigma of 0.04
 C1C-C1D \\sim C1D-C1E \\sim C1E-C1F
 with sigma of 0.02
 C148-C146 \\sim C149-C147
 with sigma of 0.04
 O36A-C1C \\sim O36A-C1F
 with sigma of 0.02
 O36A-C1D \\sim O36A-C1E
 with sigma of 0.04
 C1D-C1F \\sim C1C-C1E
 with sigma of 0.04
 C141-C140 \\sim C140-C139 \\sim C139-C138
 with sigma of 0.02
 O33-C141 \\sim O33-C138
 with sigma of 0.02
 O33-C140 \\sim O33-C139
 with sigma of 0.04
 C169-C168 \\sim C168-C167 \\sim C167-C166
 with sigma of 0.02
 C140-C138 \\sim C141-C139
 with sigma of 0.04
 O30-C169 \\sim O30-C166
 with sigma of 0.02
 O30-C168 \\sim O30-C167
 with sigma of 0.04
 C168-C166 \\sim C169-C167
 with sigma of 0.04
 C84-C88 \\sim C84-C87 \\sim C88-C87
 with sigma of 0.04
 C9-C10 \\sim C10-C11 \\sim C11-C12
 with sigma of 0.02
 O30A-C9 \\sim O30A-C12
 with sigma of 0.02
 O30A-C10 \\sim O30A-C11
 with sigma of 0.04
 C10-C12 \\sim C9-C11
 with sigma of 0.04
 C118-C119 \\sim C118-C111 \\sim C119-C111
 with sigma of 0.04
 C112-C113 \\sim C112-C7 \\sim C112-C8 \\sim C112-C6
 with sigma of 0.02
 C113-C7 \\sim C113-C8 \\sim C7-C8
 with sigma of 0.04
 C6-C113 \\sim C6-C7 \\sim C6-C8
 with sigma of 0.04
 C154-C155 \\sim C155-C156 \\sim C156-C157
 with sigma of 0.02
 O29-C154 \\sim O29-C157
 with sigma of 0.02
 O29-C155 \\sim O29-C156
 with sigma of 0.04
 C155-C157 \\sim C154-C156
 with sigma of 0.04
 C1-C2 \\sim C2-C3 \\sim C3-C5
 with sigma of 0.02
 O29A-C1 \\sim O29A-C5
 with sigma of 0.02
 O29A-C2 \\sim O29A-C3
 with sigma of 0.04
 C2-C5 \\sim C1-C3
 with sigma of 0.04
 C83-C88A \\sim C83-C82 \\sim C83-C87A \\sim C83-C84A
 with sigma of 0.02
 C88A-C82 \\sim C88A-C87A \\sim C82-C87A
 with sigma of 0.04
 C84A-C88A \\sim C84A-C82 \\sim C84A-C87A
 with sigma of 0.04
 C13-C14 \\sim C14-C16 \\sim C16-C17
 with sigma of 0.02
 O33A-C13 \\sim O33A-C17
 with sigma of 0.02
 O33A-C14 \\sim O33A-C16
 with sigma of 0.04
 C14-C17 \\sim C13-C16
 with sigma of 0.04
 C18-C19 \\sim C19-C1A \\sim C1A-C1B
 with sigma of 0.02
 O34A-C18 \\sim O34A-C1B
 with sigma of 0.02
 O34A-C19 \\sim O34A-C1A
 with sigma of 0.04
 C19-C1B \\sim C18-C1A
 with sigma of 0.04
3. Rigid bond restraints
 O28, C122, C123, C124, C125
 with sigma for 1-2 distances of 0.01 and sigma for 1-3 distances of 0.01
 C1J, C1K, C1L, C1N
 with sigma for 1-2 distances of 0.01 and sigma for 1-3 distances of 0.01
 O35, C142, C143, C144, C145
 with sigma for 1-2 distances of 0.01 and sigma for 1-3 distances of 0.01
 O31, C162, C163, C164, C165
 with sigma for 1-2 distances of 0.01 and sigma for 1-3 distances of 0.01
 C116, C121
 with sigma for 1-2 distances of 0.005 and sigma for 1-3 distances of 0.01
 C2D, C12A, C19A, C20A
 with sigma for 1-2 distances of 0.01 and sigma for 1-3 distances of 0.01
 C112, C6, C7, C8
 with sigma for 1-2 distances of 0.01 and sigma for 1-3 distances of 0.01
 C112, C111, C118, C119
 with sigma for 1-2 distances of 0.01 and sigma for 1-3 distances of 0.01
 O29A, C1, C2, C3, C5
 with sigma for 1-2 distances of 0.01 and sigma for 1-3 distances of 0.01
 O30, C166, C167, C168, C169, O30A, C9, C10, C11, C12
 with sigma for 1-2 distances of 0.01 and sigma for 1-3 distances of 0.01
 O33, O36, C138, C139, C140, C141, C150, C151, C152, C153, O33A, O36A, C1C,
 C1D, C1E, C1F, C13, C14, C16, C17
 with sigma for 1-2 distances of 0.01 and sigma for 1-3 distances of 0.01
 O34, C146, C147, C148, C149, O34A, C1A, C1B, C18, C19
 with sigma for 1-2 distances of 0.01 and sigma for 1-3 distances of 0.01
 O3, O4, C2E, C2G, C15
 with sigma for 1-2 distances of 0.01 and sigma for 1-3 distances of 0.01
 O26A, C2A, C2B, C2C, C28
 with sigma for 1-2 distances of 0.01 and sigma for 1-3 distances of 0.01
 O27, C130, C131, C132, C133
 with sigma for 1-2 distances of 0.01 and sigma for 1-3 distances of 0.01
 C170, C171, C172, C174
 with sigma for 1-2 distances of 0.01 and sigma for 1-3 distances of 0.01
4. Uiso/Uaniso restraints and constraints
: within 2A with sigma of 0.04 and sigma for terminal atoms of 0.08 within 2A
O28 \\sim C122 \\sim C123 \\sim C124 \\sim C125: within 1.7A with sigma of 0.01
and sigma for terminal atoms of 0.01 within 1.7A
C2H \\sim C2I \\sim C29A \\sim C32A \\sim C33A: within 2A with sigma of 0.04
and sigma for terminal atoms of 0.08 within 2A
C1J \\sim C1K \\sim C1L \\sim C1M \\sim C1N: within 2A with sigma of 0.04 and
sigma for terminal atoms of 0.08 within 2A
C1O \\sim C1P \\sim C1Q \\sim C1R \\sim C1S: within 2A with sigma of 0.04 and
sigma for terminal atoms of 0.08 within 2A
C2X \\sim C2Y \\sim C2Z \\sim C177 \\sim C178: within 2A with sigma of 0.04 and
sigma for terminal atoms of 0.08 within 2A
C1J \\sim C1K \\sim C1L \\sim C1N: within 1.7A with sigma of 0.01 and sigma for
terminal atoms of 0.01 within 1.7A
: within 2A with sigma of 0.04 and sigma for terminal atoms of 0.08 within 2A
: within 2A with sigma of 0.04 and sigma for terminal atoms of 0.08 within 2A
O32 \\sim C158 \\sim C159 \\sim C160 \\sim C161: within 2A with sigma of 0.04
and sigma for terminal atoms of 0.08 within 2A
C23 \\sim C24 \\sim C25 \\sim C30 \\sim C31: within 2A with sigma of 0.04 and
sigma for terminal atoms of 0.08 within 2A
O35 \\sim C142 \\sim C143 \\sim C144 \\sim C145: within 1.7A with sigma of 0.01
and sigma for terminal atoms of 0.01 within 1.7A
O31 \\sim C162 \\sim C163 \\sim C164 \\sim C165: within 1.7A with sigma of 0.01
and sigma for terminal atoms of 0.01 within 1.7A
C170 \\sim C171 \\sim C172 \\sim C174 \\sim C176: within 2A with sigma of 0.04
and sigma for terminal atoms of 0.08 within 2A
C115 \\sim C116 \\sim C117 \\sim C120 \\sim C121: within 2A with sigma of 0.04
and sigma for terminal atoms of 0.08 within 2A
C116 \\sim C121: within 1.7A with sigma of 0.002 and sigma for terminal atoms
of 0.002 within 1.7A
C2F \\sim C2G \\sim C18A \\sim C21A \\sim C22A: within 2A with sigma of 0.04
and sigma for terminal atoms of 0.08 within 2A
C2D \\sim C2E \\sim C12A \\sim C19A \\sim C20A: within 2A with sigma of 0.04
and sigma for terminal atoms of 0.08 within 2A
C2D \\sim C12A \\sim C19A \\sim C20A: within 1.7A with sigma of 0.01 and sigma
for terminal atoms of 0.01 within 1.7A
C29 \\sim C32 \\sim C33: within 2A with sigma of 0.04 and sigma for terminal
atoms of 0.08 within 2A
C1I \\sim C21 \\sim C22: within 2A with sigma of 0.04 and sigma for terminal
atoms of 0.08 within 2A
C1G \\sim C1H \\sim C20: within 2A with sigma of 0.04 and sigma for terminal
atoms of 0.08 within 2A
O26 \\sim C126 \\sim C127 \\sim C128 \\sim C129: within 2A with sigma of 0.04
and sigma for terminal atoms of 0.08 within 2A
: within 2A with sigma of 0.04 and sigma for terminal atoms of 0.08 within 2A
: within 2A with sigma of 0.04 and sigma for terminal atoms of 0.08 within 2A
O25 \\sim C134 \\sim C135 \\sim C136 \\sim C137: within 2A with sigma of 0.04
and sigma for terminal atoms of 0.08 within 2A
O25A \\sim C1X \\sim C1Y \\sim C1Z \\sim C27: within 2A with sigma of 0.04 and
sigma for terminal atoms of 0.08 within 2A
O36 \\sim C150 \\sim C151 \\sim C152 \\sim C153: within 2A with sigma of 0.04
and sigma for terminal atoms of 0.08 within 2A
O34 \\sim C146 \\sim C147 \\sim C148 \\sim C149: within 2A with sigma of 0.04
and sigma for terminal atoms of 0.08 within 2A
O36A \\sim C1C \\sim C1D \\sim C1E \\sim C1F: within 2A with sigma of 0.04 and
sigma for terminal atoms of 0.08 within 2A
O33 \\sim C138 \\sim C139 \\sim C140 \\sim C141: within 2A with sigma of 0.04
and sigma for terminal atoms of 0.08 within 2A
O30 \\sim C166 \\sim C167 \\sim C168 \\sim C169: within 2A with sigma of 0.04
and sigma for terminal atoms of 0.08 within 2A
O30A \\sim C9 \\sim C10 \\sim C11 \\sim C12: within 2A with sigma of 0.04 and
sigma for terminal atoms of 0.08 within 2A
C84 \\sim C87 \\sim C88: within 2A with sigma of 0.04 and sigma for terminal
atoms of 0.08 within 2A
C111 \\sim C118 \\sim C119: within 2A with sigma of 0.04 and sigma for terminal
atoms of 0.08 within 2A
C112 \\sim C113 \\sim C6 \\sim C7 \\sim C8: within 2A with sigma of 0.04 and
sigma for terminal atoms of 0.08 within 2A
O29 \\sim C154 \\sim C155 \\sim C156 \\sim C157: within 2A with sigma of 0.04
and sigma for terminal atoms of 0.08 within 2A
O29A \\sim C1 \\sim C2 \\sim C3 \\sim C5: within 2A with sigma of 0.04 and
sigma for terminal atoms of 0.08 within 2A
C82 \\sim C83 \\sim C84A \\sim C87A \\sim C88A: within 2A with sigma of 0.04
and sigma for terminal atoms of 0.08 within 2A
C112 \\sim C6 \\sim C7 \\sim C8: within 1.7A with sigma of 0.01 and sigma for
terminal atoms of 0.01 within 1.7A
O29A \\sim C2 \\sim C3 \\sim C5: within 1.7A with sigma of 0.02 and sigma for
terminal atoms of 0.02 within 1.7A
O30 \\sim C166 \\sim C167 \\sim C168 \\sim C169 \\sim O30A \\sim C9 \\sim C10
\\sim C11 \\sim C12: within 1.7A with sigma of 0.01 and sigma for terminal
atoms of 0.01 within 1.7A
O33A \\sim C13 \\sim C14 \\sim C16 \\sim C17: within 2A with sigma of 0.04 and
sigma for terminal atoms of 0.08 within 2A
O34A \\sim C1A \\sim C1B \\sim C18 \\sim C19: within 2A with sigma of 0.04 and
sigma for terminal atoms of 0.08 within 2A
O33 \\sim O36 \\sim C138 \\sim C139 \\sim C140 \\sim C141 \\sim C150 \\sim C151
\\sim C152 \\sim C153 \\sim O33A \\sim O36A \\sim C1C \\sim C1D \\sim C1E \\sim
C1F \\sim C13 \\sim C14 \\sim C16 \\sim C17: within 1.7A with sigma of 0.01 and
sigma for terminal atoms of 0.01 within 1.7A
O34 \\sim C146 \\sim C147 \\sim C148 \\sim C149 \\sim O34A \\sim C1A \\sim C1B
\\sim C18 \\sim C19: within 1.7A with sigma of 0.01 and sigma for terminal
atoms of 0.01 within 1.7A
O3 \\sim O4 \\sim C2E \\sim C2G \\sim C15: within 1.7A with sigma of 0.02 and
sigma for terminal atoms of 0.04 within 1.7A
C2D \\sim C1G \\sim C1H \\sim C20: within 1.7A with sigma of 0.01 and sigma for
terminal atoms of 0.01 within 1.7A
O26A \\sim C2A \\sim C2B \\sim C2C \\sim C28: within 1.7A with sigma of 0.01
and sigma for terminal atoms of 0.01 within 1.7A
O27A \\sim C1T \\sim C1U \\sim C1V \\sim C1W: within 1.7A with sigma of 0.01
and sigma for terminal atoms of 0.01 within 1.7A
O27 \\sim C130 \\sim C131 \\sim C132 \\sim C133: within 1.7A with sigma of 0.01
and sigma for terminal atoms of 0.01 within 1.7A
C170 \\sim C171 \\sim C172 \\sim C174: within 1.7A with sigma of 0.01 and sigma
for terminal atoms of 0.02 within 1.7A
Uanis(O28) \\sim Ueq, Uanis(C125) \\sim Ueq, Uanis(C124) \\sim Ueq, Uanis(C123)
\\sim Ueq, Uanis(C122) \\sim Ueq: with sigma of 0.05 and sigma for terminal
atoms of 0.1
Uanis(C1N) \\sim Ueq: with sigma of 0.01 and sigma for terminal atoms of 0.01
Uanis(O30) \\sim Ueq, Uanis(C169) \\sim Ueq, Uanis(C168) \\sim Ueq, Uanis(C167)
\\sim Ueq, Uanis(C166) \\sim Ueq, Uanis(O30A) \\sim Ueq, Uanis(C9) \\sim Ueq,
Uanis(C10) \\sim Ueq, Uanis(C11) \\sim Ueq, Uanis(C12) \\sim Ueq: with sigma of
0.01 and sigma for terminal atoms of 0.02
Uanis(O3) \\sim Ueq: with sigma of 0.01 and sigma for terminal atoms of 0.02
Uanis(C2B) \\sim Ueq, Uanis(C2C) \\sim Ueq, Uanis(C84A) \\sim Ueq, Uanis(O26A)
\\sim Ueq, Uanis(C28) \\sim Ueq, Uanis(C2A) \\sim Ueq: with sigma of 0.01 and
sigma for terminal atoms of 0.02
Uanis(O27A) \\sim Ueq, Uanis(C1W) \\sim Ueq, Uanis(C1V) \\sim Ueq, Uanis(C1U)
\\sim Ueq, Uanis(C1T) \\sim Ueq: with sigma of 0.01 and sigma for terminal
atoms of 0.02
Uanis(C27) \\sim Ueq, Uanis(O25A) \\sim Ueq, Uanis(C1X) \\sim Ueq, Uanis(C1Y)
\\sim Ueq, Uanis(C1Z) \\sim Ueq: with sigma of 0.01 and sigma for terminal
atoms of 0.02
5. Rigid body (RIGU) restrains
 O28, C122, C123, C124, C125
 with sigma for 1-2 distances of 0.004 and sigma for 1-3 distances of 0.004
 C2H, C2I, C29A, C32A, C33A
 with sigma for 1-2 distances of 0.004 and sigma for 1-3 distances of 0.004
 C1J, C1K, C1L, C1M, C1N
 with sigma for 1-2 distances of 0.004 and sigma for 1-3 distances of 0.004
 C1O, C1P, C1Q, C1R, C1S
 with sigma for 1-2 distances of 0.004 and sigma for 1-3 distances of 0.004
 C2X, C2Y, C2Z, C177, C178
 with sigma for 1-2 distances of 0.004 and sigma for 1-3 distances of 0.004
 O32, C158, C159, C160, C161
 with sigma for 1-2 distances of 0.004 and sigma for 1-3 distances of 0.004
 O31, C162, C163, C164, C165
 with sigma for 1-2 distances of 0.004 and sigma for 1-3 distances of 0.004
 O35, C142, C143, C144, C145
 with sigma for 1-2 distances of 0.004 and sigma for 1-3 distances of 0.004
 C23, C24, C25, C30, C31
 with sigma for 1-2 distances of 0.004 and sigma for 1-3 distances of 0.004
 C170, C171, C172, C174, C176
 with sigma for 1-2 distances of 0.004 and sigma for 1-3 distances of 0.004
 C115, C116, C117, C120, C121
 with sigma for 1-2 distances of 0.004 and sigma for 1-3 distances of 0.004
 C2F, C2G, C18A, C21A, C22A
 with sigma for 1-2 distances of 0.004 and sigma for 1-3 distances of 0.004
 C2D, C2E, C12A, C19A, C20A
 with sigma for 1-2 distances of 0.004 and sigma for 1-3 distances of 0.004
 C29, C32, C33
 with sigma for 1-2 distances of 0.004 and sigma for 1-3 distances of 0.004
 C1I, C21, C22
 with sigma for 1-2 distances of 0.004 and sigma for 1-3 distances of 0.004
 C1G, C1H, C20
 with sigma for 1-2 distances of 0.004 and sigma for 1-3 distances of 0.004
 O27, C130, C131, C132, C133
 with sigma for 1-2 distances of 0.004 and sigma for 1-3 distances of 0.004
 O26, C126, C127, C128, C129
 with sigma for 1-2 distances of 0.004 and sigma for 1-3 distances of 0.004
 O27A, C1T, C1U, C1V, C1W
 with sigma for 1-2 distances of 0.004 and sigma for 1-3 distances of 0.004
 O26A, C2A, C2B, C2C, C28
 with sigma for 1-2 distances of 0.004 and sigma for 1-3 distances of 0.004
 O25, C134, C135, C136, C137
 with sigma for 1-2 distances of 0.004 and sigma for 1-3 distances of 0.004
 O25A, C1X, C1Y, C1Z, C27
 with sigma for 1-2 distances of 0.004 and sigma for 1-3 distances of 0.004
 O36, C150, C151, C152, C153
 with sigma for 1-2 distances of 0.004 and sigma for 1-3 distances of 0.004
 O34, C146, C147, C148, C149
 with sigma for 1-2 distances of 0.004 and sigma for 1-3 distances of 0.004
 O36A, C1C, C1D, C1E, C1F
 with sigma for 1-2 distances of 0.004 and sigma for 1-3 distances of 0.004
 O33, C138, C139, C140, C141
 with sigma for 1-2 distances of 0.004 and sigma for 1-3 distances of 0.004
 O30, C166, C167, C168, C169
 with sigma for 1-2 distances of 0.004 and sigma for 1-3 distances of 0.004
 O30A, C9, C10, C11, C12
 with sigma for 1-2 distances of 0.004 and sigma for 1-3 distances of 0.004
 C84, C87, C88
 with sigma for 1-2 distances of 0.004 and sigma for 1-3 distances of 0.004
 C111, C118, C119
 with sigma for 1-2 distances of 0.004 and sigma for 1-3 distances of 0.004
 C112, C113, C6, C7, C8
 with sigma for 1-2 distances of 0.004 and sigma for 1-3 distances of 0.004
 O29, C154, C155, C156, C157
 with sigma for 1-2 distances of 0.004 and sigma for 1-3 distances of 0.004
 O29A, C1, C2, C3, C5
 with sigma for 1-2 distances of 0.004 and sigma for 1-3 distances of 0.004
 C82, C83, C84A, C87A, C88A
 with sigma for 1-2 distances of 0.004 and sigma for 1-3 distances of 0.004
 O33A, C13, C14, C16, C17
 with sigma for 1-2 distances of 0.004 and sigma for 1-3 distances of 0.004
 O34A, C1A, C1B, C18, C19
 with sigma for 1-2 distances of 0.004 and sigma for 1-3 distances of 0.004
 K6, H1EA, H1FA, H1CA, H1FB, O36A, C1C, H1CB, C1D, H1DA, H1DB, C1E, H1EB, C1F
 with sigma for 1-2 distances of 0.004 and sigma for 1-3 distances of 0.004
6. Others
 Sof(O29A)=Sof(C1)=Sof(H1A)=Sof(H1B)=Sof(C2)=Sof(H2A)=Sof(H2B)=Sof(C3)=
 Sof(H3A)=Sof(H3B)=Sof(C5)=Sof(H5A)=Sof(H5B)=Sof(C6)=Sof(H6A)=Sof(H6B)=Sof(H6C)=
 Sof(C7)=Sof(H7A)=Sof(H7B)=Sof(H7C)=Sof(C8)=Sof(H8A)=Sof(H8B)=Sof(H8C)=
 Sof(C84A)=Sof(H84D)=Sof(H84E)=Sof(H84F)=Sof(C87A)=Sof(H87D)=Sof(H87E)=
 Sof(H87F)=Sof(C88A)=Sof(H88D)=Sof(H88E)=Sof(H88F)=1-FVAR(1)
 Sof(O29)=Sof(C84)=Sof(H84A)=Sof(H84B)=Sof(H84C)=Sof(C87)=Sof(H87A)=Sof(H87B)=
 Sof(H87C)=Sof(C88)=Sof(H88A)=Sof(H88B)=Sof(H88C)=Sof(C111)=Sof(H11J)=Sof(H11K)=
 Sof(H11L)=Sof(C118)=Sof(H11F)=Sof(H11D)=Sof(H11E)=Sof(C119)=Sof(H11G)=
 Sof(H11H)=Sof(H11I)=Sof(C154)=Sof(H15E)=Sof(H15F)=Sof(C155)=Sof(H15G)=
 Sof(H15H)=Sof(C156)=Sof(H15I)=Sof(H15J)=Sof(C157)=Sof(H15K)=Sof(H15L)=FVAR(1)
 Sof(O30A)=Sof(C9)=Sof(H9B)=Sof(H9A)=Sof(C10)=Sof(H10P)=Sof(H10Q)=Sof(C11)=
 Sof(H11P)=Sof(H11Q)=Sof(C12)=Sof(H)=Sof(H12Z)=1-FVAR(2)
 Sof(O30)=Sof(C166)=Sof(H16H)=Sof(H16G)=Sof(C167)=Sof(H16F)=Sof(H16E)=
 Sof(C168)=Sof(H16C)=Sof(H16D)=Sof(C169)=Sof(H16A)=Sof(H16B)=FVAR(2)
 Sof(O33A)=Sof(O34A)=Sof(C1A)=Sof(H1AB)=Sof(H1AA)=Sof(C1B)=Sof(H1BA)=Sof(H1BB)=
 Sof(C13)=Sof(H13U)=Sof(H13V)=Sof(C14)=Sof(H14S)=Sof(H14T)=Sof(C16)=Sof(H16U)=
 Sof(H16V)=Sof(C17)=Sof(H17M)=Sof(H17N)=Sof(C18)=Sof(H18D)=Sof(H18E)=Sof(C19)=
 Sof(H19D)=Sof(H19E)=1-FVAR(3)
 Sof(O33)=Sof(O34)=Sof(C138)=Sof(H13S)=Sof(H13T)=Sof(C139)=Sof(H13Q)=Sof(H13R)=
 Sof(C140)=Sof(H14Q)=Sof(H14R)=Sof(C141)=Sof(H141)=Sof(C146)=Sof(H14H)=
 Sof(H14G)=Sof(C147)=Sof(H14F)=Sof(H14E)=Sof(C148)=Sof(H14D)=Sof(H14C)=
 Sof(C149)=Sof(H14B)=Sof(H14A)=FVAR(3)
 Sof(O36A)=Sof(C1C)=Sof(H1CA)=Sof(H1CB)=Sof(C1D)=Sof(H1DA)=Sof(H1DB)=Sof(C1E)=
 Sof(H1EA)=Sof(H1EB)=Sof(C1F)=Sof(H1FA)=Sof(H1FB)=1-FVAR(4)
 Sof(O36)=Sof(C150)=Sof(H15S)=Sof(H15T)=Sof(C151)=Sof(H15Q)=Sof(H15R)=
 Sof(C152)=Sof(H15O)=Sof(H15P)=Sof(C153)=Sof(H15M)=Sof(H15N)=FVAR(4)
 Sof(K3A)=Sof(K4A)=Sof(O26A)=Sof(O27A)=Sof(C1T)=Sof(H1TA)=Sof(H1TB)=Sof(C1U)=
 Sof(H1UA)=Sof(H1UB)=Sof(C1V)=Sof(H1VB)=Sof(H1VA)=Sof(C1W)=Sof(H1WB)=Sof(H1WA)=
 Sof(C2A)=Sof(H2AA)=Sof(H2AB)=Sof(C2B)=Sof(H2BB)=Sof(H2BA)=Sof(C2C)=Sof(H2CA)=
 Sof(H2CB)=Sof(C28)=Sof(H28A)=Sof(H28B)=1-FVAR(5)
 Sof(K3)=Sof(K4)=Sof(O26)=Sof(O27)=Sof(C126)=Sof(H12O)=Sof(H12P)=Sof(C127)=
 Sof(H12N)=Sof(H12M)=Sof(C128)=Sof(H12L)=Sof(H12K)=Sof(C129)=Sof(H12I)=
 Sof(H12J)=Sof(C130)=Sof(H13A)=Sof(H13B)=Sof(C131)=Sof(H13D)=Sof(H13C)=
 Sof(C132)=Sof(H13E)=Sof(H13F)=Sof(C133)=Sof(H13G)=Sof(H13H)=FVAR(5)
 Sof(O25A)=Sof(C1X)=Sof(H1XA)=Sof(H1XB)=Sof(C1Y)=Sof(H1YA)=Sof(H1YB)=Sof(C1Z)=
 Sof(H1ZA)=Sof(H1ZB)=Sof(C27)=Sof(H27A)=Sof(H27B)=1-FVAR(6)
 Sof(O25)=Sof(C134)=Sof(H13I)=Sof(H13J)=Sof(C135)=Sof(H13K)=Sof(H13L)=
 Sof(C136)=Sof(H13M)=Sof(H13N)=Sof(C137)=Sof(H13O)=Sof(H13P)=FVAR(6)
 Sof(C12A)=Sof(H12R)=Sof(H12S)=Sof(H12Q)=Sof(C18A)=Sof(H18A)=Sof(H18C)=
 Sof(H18B)=Sof(C19A)=Sof(H19A)=Sof(H19B)=Sof(H19C)=Sof(C20A)=Sof(H20D)=
 Sof(H20E)=Sof(H20F)=Sof(C21A)=Sof(H21F)=Sof(H21D)=Sof(H21E)=Sof(C22A)=
 Sof(H22E)=Sof(H22F)=Sof(H22D)=1-FVAR(7)
 Sof(C1G)=Sof(H1GA)=Sof(H1GB)=Sof(H1GC)=Sof(C1H)=Sof(H1HA)=Sof(H1HB)=Sof(H1HC)=
 Sof(C1I)=Sof(H1IC)=Sof(H1IA)=Sof(H1IB)=Sof(C20)=Sof(H20A)=Sof(H20B)=Sof(H20C)=
 Sof(C21)=Sof(H21A)=Sof(H21B)=Sof(H21C)=Sof(C22)=Sof(H22A)=Sof(H22B)=Sof(H22C)=
 FVAR(7)
 Sof(C29A)=Sof(H29F)=Sof(H29D)=Sof(H29E)=Sof(C32A)=Sof(H32D)=Sof(H32E)=
 Sof(H32F)=Sof(C33A)=Sof(H33E)=Sof(H33D)=Sof(H33F)=1-FVAR(8)
 Sof(C29)=Sof(H29B)=Sof(H29A)=Sof(H29C)=Sof(C32)=Sof(H32A)=Sof(H32C)=Sof(H32B)=
 Sof(C33)=Sof(H33A)=Sof(H33B)=Sof(H33C)=FVAR(8)
7.a Secondary CH2 refined with riding coordinates:
 C122(H12A,H12B), C123(H12C,H12D), C124(H12E,H12F), C125(H12G,H12H), C126(H12O,
 H12P), C127(H12N,H12M), C128(H12L,H12K), C129(H12I,H12J), C130(H13A,H13B),
 C131(H13D,H13C), C132(H13E,H13F), C133(H13G,H13H), C134(H13I,H13J), C135(H13K,
 H13L), C136(H13M,H13N), C137(H13O,H13P), C1T(H1TA,H1TB), C1U(H1UA,H1UB),
 C1V(H1VB,H1VA), C1W(H1WB,H1WA), C1X(H1XA,H1XB), C1Y(H1YA,H1YB), C1Z(H1ZA,H1ZB),
  C2A(H2AA,H2AB), C2B(H2BB,H2BA), C2C(H2CA,H2CB), C27(H27A,H27B), C28(H28A,
 H28B), C142(H14I,H14J), C143(H14K,H14L), C144(H14M,H14N), C145(H14O,H14P),
 C138(H13S,H13T), C139(H13Q,H13R), C140(H14Q,H14R), C146(H14H,H14G), C147(H14F,
 H14E), C148(H14D,H14C), C149(H14B,H14A), C150(H15S,H15T), C151(H15Q,H15R),
 C152(H15O,H15P), C153(H15M,H15N), C1A(H1AB,H1AA), C1B(H1BA,H1BB), C1C(H1CA,
 H1CB), C1D(H1DA,H1DB), C1E(H1EA,H1EB), C1F(H1FA,H1FB), C13(H13U,H13V),
 C14(H14S,H14T), C16(H16U,H16V), C17(H17M,H17N), C18(H18D,H18E), C19(H19D,H19E),
  C158(H15C,H15D), C159(H15A,H15B), C160(H16K,H16L), C161(H16I,H16J), C162(H16S,
 H16T), C163(H16Q,H16R), C164(H16O,H16P), C165(H16M,H16N), C154(H15E,H15F),
 C155(H15G,H15H), C156(H15I,H15J), C157(H15K,H15L), C166(H16H,H16G), C167(H16F,
 H16E), C168(H16C,H16D), C169(H16A,H16B), C1(H1A,H1B), C2(H2A,H2B), C3(H3A,H3B),
  C5(H5A,H5B), C9(H9B,H9A), C10(H10P,H10Q), C11(H11P,H11Q), C12(H,H12Z)
7.b Me refined with riding coordinates:
 C12A(H12R,H12S,H12Q), C21A(H21F,H21D,H21E), C33A(H33E,H33D,H33F)
7.c Aromatic/amide H refined with riding coordinates:
 C4(H4), C04K(H04K), C15(H15), C26(H26), C59(H59), C141(H141), C81(H81),
 C92(H92), C103(H103), C114(H114)
7.d Idealised Me refined as rotating group:
 C1J(H1JA,H1JB,H1JC), C1L(H1LA,H1LB,H1LC), C1N(H1NA,H1NB,H1NC), C1Q(H1QA,H1QB,
 H1QC), C1R(H1RA,H1RB,H1RC), C1S(H1SA,H1SB,H1SC), C2X(H2XA,H2XB,H2XC), C2Z(H2ZA,
 H2ZB,H2ZC), C23(H23A,H23B,H23C), C30(H30A,H30B,H30C), C31(H31A,H31B,H31C),
 C170(H17D,H17E,H17F), C172(H17J,H17K,H17L), C174(H17G,H17H,H17I), C178(H17A,
 H17B,H17C), C1G(H1GA,H1GB,H1GC), C1H(H1HA,H1HB,H1HC), C1I(H1IC,H1IA,H1IB),
 C20(H20A,H20B,H20C), C21(H21A,H21B,H21C), C22(H22A,H22B,H22C), C29(H29B,H29A,
 H29C), C32(H32A,H32C,H32B), C33(H33A,H33B,H33C), C18A(H18A,H18C,H18B),
 C19A(H19A,H19B,H19C), C20A(H20D,H20E,H20F), C22A(H22E,H22F,H22D), C29A(H29F,
 H29D,H29E), C32A(H32D,H32E,H32F), C34(H34A,H34B,H34C), C40(H40A,H40B,H40C),
 C41(H41A,H41B,H41C), C42(H42A,H42B,H42C), C43(H43A,H43B,H43C), C44(H44A,H44B,
 H44C), C45(H45A,H45B,H45C), C51(H51A,H51B,H51C), C52(H52A,H52B,H52C), C53(H53A,
 H53B,H53C), C54(H54A,H54B,H54C), C55(H55A,H55B,H55C), C56(H56A,H56B,H56C),
 C62(H62A,H62B,H62C), C63(H63A,H63B,H63C), C64(H64A,H64B,H64C), C65(H65A,H65B,
 H65C), C66(H66A,H66B,H66C), C67(H67C,H67A,H67B), C73(H73A,H73B,H73C), C74(H74A,
 H74B,H74C), C75(H75A,H75B,H75C), C76(H76A,H76B,H76C), C77(H77A,H77B,H77C),
 C78(H78A,H78B,H78C), C85(H85A,H85B,H85C), C86(H86A,H86B,H86C), C89(H89A,H89B,
 H89C), C95(H95A,H95B,H95C), C96(H96C,H96A,H96B), C97(H97A,H97B,H97C), C98(H98A,
 H98B,H98C), C99(H99A,H99B,H99C), C100(H10M,H10N,H10O), C106(H10D,H10E,H10F),
 C107(H10G,H10H,H10I), C108(H10J,H10K,H10L), C109(H10A,H10B,H10C), C110(H11A,
 H11B,H11C), C117(H11M,H11N,H11O), C120(H12W,H12X,H12Y), C121(H12T,H12U,H12V),
 C84(H84A,H84B,H84C), C87(H87A,H87B,H87C), C88(H88A,H88B,H88C), C111(H11J,H11K,
 H11L), C118(H11F,H11D,H11E), C119(H11G,H11H,H11I), C6(H6A,H6B,H6C), C7(H7A,H7B,
 H7C), C8(H8A,H8B,H8C), C84A(H84D,H84E,H84F), C87A(H87D,H87E,H87F), C88A(H88D,
 H88E,H88F)
;
_olex2_submission_special_instructions 'No special instructions were received'
_oxdiff_exptl_absorpt_empirical_details
;
Empirical correction (ABSPACK) includes:
- Absorption correction using spherical harmonics
- Frame scaling
;
_oxdiff_exptl_absorpt_empirical_full_max 2.286
_oxdiff_exptl_absorpt_empirical_full_min 0.424

loop_
_space_group_symop_operation_xyz
'x, y, z'
'-x, -y, -z'

loop_
_atom_site_label
_atom_site_type_symbol
_atom_site_fract_x
_atom_site_fract_y
_atom_site_fract_z
_atom_site_U_iso_or_equiv
_atom_site_adp_type
_atom_site_occupancy
_atom_site_site_symmetry_order
_atom_site_calc_flag
_atom_site_refinement_flags_posn
_atom_site_refinement_flags_adp
_atom_site_refinement_flags_occupancy
_atom_site_disorder_assembly
_atom_site_disorder_group
K1 K 0.21071(6) 0.57232(7) 0.68993(6) 0.0664(3) Uani 1 1 d . . . . .
K2 K 0.39192(6) 0.60868(6) 0.75517(5) 0.0570(3) Uani 1 1 d . . . . .
O1 O 0.2798(2) 0.6142(2) 0.80492(16) 0.0631(9) Uani 1 1 d . . . . .
O2 O 0.2687(2) 0.49449(19) 0.69142(18) 0.0718(11) Uani 1 1 d . . . . .
O3 O 0.1536(2) 0.6452(3) 0.7722(3) 0.0930(14) Uani 1 1 d . U . . .
O4 O 0.2516(3) 0.6940(2) 0.7067(2) 0.0798(12) Uani 1 1 d . U . . .
O5 O 0.3356(2) 0.5951(2) 0.64607(16) 0.0635(9) Uani 1 1 d . . . . .
O6 O 0.4869(2) 0.6789(3) 0.71395(19) 0.0795(13) Uani 1 1 d . . . . .
O7 O 0.3745(3) 0.8320(2) 0.8132(3) 0.0928(14) Uani 1 1 d . . . . .
O8 O 0.4270(2) 0.7485(2) 0.8320(2) 0.0785(12) Uani 1 1 d . . . . .
O28 O 0.0845(3) 0.4886(3) 0.6071(3) 0.1027(15) Uani 1 1 d D U . . .
C1J C 0.2029(5) 0.3587(4) 0.7256(4) 0.106(2) Uani 1 1 d D U . . .
H1JA H 0.196876 0.312214 0.702904 0.159 Uiso 1 1 calc R U . . .
H1JB H 0.156735 0.359179 0.733783 0.159 Uiso 1 1 calc R U . . .
H1JC H 0.238413 0.384429 0.764804 0.159 Uiso 1 1 calc R U . . .
C1K C 0.2291(3) 0.3907(3) 0.6871(3) 0.0779(14) Uani 1 1 d D U . . .
C1L C 0.2976(4) 0.3856(4) 0.6729(3) 0.0893(17) Uani 1 1 d D U . . .
H1LA H 0.334382 0.411857 0.711458 0.134 Uiso 1 1 calc R U . . .
H1LB H 0.314230 0.403304 0.646238 0.134 Uiso 1 1 calc R U . . .
H1LC H 0.289062 0.338399 0.651875 0.134 Uiso 1 1 calc R U . . .
C1M C 0.2471(3) 0.4655(3) 0.7203(3) 0.0585(12) Uani 1 1 d D U . . .
C1N C 0.1763(5) 0.3563(4) 0.6283(4) 0.121(3) Uani 1 1 d D U . . .
H1NA H 0.180428 0.315539 0.597945 0.182 Uiso 1 1 calc R U . . .
H1NB H 0.185996 0.386536 0.612690 0.182 Uiso 1 1 calc R U . . .
H1NC H 0.127526 0.344092 0.635319 0.182 Uiso 1 1 calc R U . . .
C1O C 0.2542(3) 0.5673(3) 0.8188(2) 0.0556(11) Uani 1 1 d D U . . .
C1P C 0.2436(2) 0.5943(2) 0.8845(2) 0.0517(11) Uani 1 1 d D U . . .
C1Q C 0.3109(3) 0.6576(4) 0.9290(3) 0.087(2) Uani 1 1 d D U . . .
H1QA H 0.351457 0.646285 0.928300 0.130 Uiso 1 1 calc R U . . .
H1QB H 0.302794 0.676684 0.970822 0.130 Uiso 1 1 calc R U . . .
H1QC H 0.321834 0.690573 0.916544 0.130 Uiso 1 1 calc R U . . .
C1R C 0.2226(5) 0.5453(4) 0.9070(3) 0.096(2) Uani 1 1 d D U . . .
H1RA H 0.177382 0.505998 0.879959 0.144 Uiso 1 1 calc R U . . .
H1RB H 0.216454 0.567644 0.949251 0.144 Uiso 1 1 calc R U . . .
H1RC H 0.260617 0.530853 0.906217 0.144 Uiso 1 1 calc R U . . .
C1S C 0.1792(3) 0.6140(4) 0.8858(3) 0.0748(16) Uani 1 1 d D U . . .
H1SA H 0.185279 0.637735 0.863857 0.112 Uiso 1 1 calc R U . . .
H1SB H 0.178976 0.643249 0.928725 0.112 Uiso 1 1 calc R U . . .
H1SC H 0.133603 0.573095 0.865772 0.112 Uiso 1 1 calc R U . . .
C2D C 0.0358(3) 0.6388(4) 0.7608(4) 0.0821(16) Uani 1 1 d D U . . .
C2E C 0.1106(3) 0.6547(3) 0.7466(3) 0.0737(15) Uani 1 1 d D U . . .
C2F C 0.2072(3) 0.7337(3) 0.6543(2) 0.0601(12) Uani 1 1 d D U . . .
C2G C 0.1963(3) 0.7009(3) 0.6926(3) 0.0681(14) Uani 1 1 d D U . . .
C2H C 0.5771(3) 0.6595(3) 0.6623(3) 0.0794(17) Uani 1 1 d D U . . .
C2I C 0.4974(3) 0.6431(3) 0.6638(3) 0.0617(13) Uani 1 1 d D U . . .
C2X C 0.5127(5) 1.0062(4) 0.9168(4) 0.123(3) Uani 1 1 d D U . . .
H2XA H 0.516708 1.049782 0.925600 0.185 Uiso 1 1 calc R U . . .
H2XB H 0.554825 1.000387 0.902313 0.185 Uiso 1 1 calc R U . . .
H2XC H 0.510488 1.004657 0.954469 0.185 Uiso 1 1 calc R U . . .
C2Y C 0.4454(4) 0.9506(3) 0.8677(3) 0.0885(19) Uani 1 1 d D U . . .
C2Z C 0.3797(5) 0.9603(4) 0.8863(5) 0.117(3) Uani 1 1 d D U . . .
H2ZA H 0.369625 0.951689 0.919652 0.175 Uiso 1 1 calc R U . . .
H2ZB H 0.338344 0.928857 0.850731 0.175 Uiso 1 1 calc R U . . .
H2ZC H 0.388303 1.006548 0.900475 0.175 Uiso 1 1 calc R U . . .
C4 C 0.2385(3) 0.4988(3) 0.7815(3) 0.0610(13) Uani 1 1 d . . . . .
H4 H 0.220219 0.472052 0.799117 0.073 Uiso 1 1 calc R U . . .
C04K C 0.4832(4) 0.8687(3) 0.8767(3) 0.0800(18) Uani 1 1 d . . . . .
H04K H 0.526294 0.907529 0.903471 0.096 Uiso 1 1 calc R U . . .
C15 C 0.1310(3) 0.6847(3) 0.7109(3) 0.0701(14) Uani 1 1 d . U . . .
H15 H 0.096659 0.695025 0.697934 0.084 Uiso 1 1 calc R U . . .
C23 C 0.2382(4) 0.4898(4) 0.5450(4) 0.104(3) Uani 1 1 d D U . . .
H23A H 0.230542 0.529559 0.556212 0.155 Uiso 1 1 calc R U . . .
H23B H 0.226081 0.477003 0.575618 0.155 Uiso 1 1 calc R U . . .
H23C H 0.207444 0.452474 0.504241 0.155 Uiso 1 1 calc R U . . .
C24 C 0.3184(3) 0.5060(3) 0.5432(2) 0.0655(14) Uani 1 1 d D U . . .
C25 C 0.3666(3) 0.5672(3) 0.6057(2) 0.0621(13) Uani 1 1 d D U . . .
C26 C 0.4417(3) 0.5870(3) 0.6116(3) 0.0667(14) Uani 1 1 d . . . . .
H26 H 0.456194 0.559920 0.577179 0.080 Uiso 1 1 calc R U . . .
C30 C 0.3342(5) 0.5157(5) 0.4899(3) 0.108(3) Uani 1 1 d D U . . .
H30A H 0.340172 0.560521 0.500987 0.161 Uiso 1 1 calc R U . . .
H30B H 0.294233 0.481417 0.453615 0.161 Uiso 1 1 calc R U . . .
H30C H 0.378601 0.511467 0.480350 0.161 Uiso 1 1 calc R U . . .
C31 C 0.3277(5) 0.4447(3) 0.5342(4) 0.098(2) Uani 1 1 d D U . . .
H31A H 0.296498 0.404572 0.494823 0.148 Uiso 1 1 calc R U . . .
H31B H 0.314607 0.437700 0.568002 0.148 Uiso 1 1 calc R U . . .
H31C H 0.377994 0.452669 0.533925 0.148 Uiso 1 1 calc R U . . .
C122 C 0.0424(6) 0.4198(5) 0.5875(5) 0.143(3) Uani 1 1 d D U . . .
H12A H 0.006856 0.415857 0.612976 0.172 Uiso 1 1 calc R U . . .
H12B H 0.073637 0.399724 0.591418 0.172 Uiso 1 1 calc R U . . .
C123 C 0.0054(7) 0.3851(5) 0.5225(5) 0.163(4) Uani 1 1 d D U . . .
H12C H -0.042254 0.347934 0.512479 0.195 Uiso 1 1 calc R U . . .
H12D H 0.034530 0.366938 0.494331 0.195 Uiso 1 1 calc R U . . .
C124 C -0.0020(7) 0.4391(5) 0.5182(6) 0.176(4) Uani 1 1 d D U . . .
H12E H -0.001986 0.431051 0.476103 0.211 Uiso 1 1 calc R U . . .
H12F H -0.046911 0.442231 0.529042 0.211 Uiso 1 1 calc R U . . .
C125 C 0.0617(5) 0.5003(5) 0.5633(5) 0.131(3) Uani 1 1 d D U . . .
H12G H 0.100520 0.510951 0.542317 0.158 Uiso 1 1 calc R U . . .
H12H H 0.049402 0.538885 0.583796 0.158 Uiso 1 1 calc R U . . .
C170 C 0.6126(4) 0.8423(5) 0.8868(5) 0.123(3) Uani 1 1 d D U . . .
H17D H 0.609623 0.814482 0.842663 0.185 Uiso 1 1 calc R U . . .
H17E H 0.651940 0.844850 0.910889 0.185 Uiso 1 1 calc R U . . .
H17F H 0.621875 0.887694 0.897073 0.185 Uiso 1 1 calc R U . . .
C171 C 0.5420(3) 0.8112(3) 0.9017(3) 0.0668(13) Uani 1 1 d D U . . .
C172 C 0.5295(4) 0.7380(4) 0.8829(4) 0.105(2) Uani 1 1 d D U . . .
H17J H 0.528864 0.712143 0.839075 0.158 Uiso 1 1 calc R U . . .
H17K H 0.483420 0.715540 0.890419 0.158 Uiso 1 1 calc R U . . .
H17L H 0.568551 0.740810 0.907646 0.158 Uiso 1 1 calc R U . . .
C174 C 0.5467(6) 0.8475(5) 0.9706(3) 0.127(3) Uani 1 1 d D U . . .
H17G H 0.585778 0.846777 0.991692 0.191 Uiso 1 1 calc R U . . .
H17H H 0.501058 0.824964 0.978613 0.191 Uiso 1 1 calc R U . . .
H17I H 0.556180 0.894235 0.985922 0.191 Uiso 1 1 calc R U . . .
C176 C 0.4777(3) 0.8064(3) 0.8672(3) 0.0689(14) Uani 1 1 d D U . . .
C177 C 0.4326(4) 0.8793(3) 0.8512(3) 0.0771(17) Uani 1 1 d D U . . .
C178 C 0.4507(6) 0.9486(4) 0.8072(4) 0.126(3) Uani 1 1 d D U . . .
H17A H 0.432365 0.978525 0.805814 0.189 Uiso 1 1 calc R U . . .
H17B H 0.421993 0.902482 0.772508 0.189 Uiso 1 1 calc R U . . .
H17C H 0.501071 0.963360 0.804243 0.189 Uiso 1 1 calc R U . . .
K3 K 0.39379(11) 0.73408(11) 0.71898(10) 0.0494(5) Uani 0.741(6) 1 d . . P A 1
K4 K 0.28511(14) 0.73160(12) 0.82638(9) 0.0513(5) Uani 0.741(6) 1 d . . P A 1
O25 O 0.4502(3) 0.5587(5) 0.8067(4) 0.069(2) Uani 0.704(10) 1 d D U P B 1
O26 O 0.2764(4) 0.8197(4) 0.9372(3) 0.100(2) Uani 0.741(6) 1 d D U P A 1
O27 O 0.4478(5) 0.7748(3) 0.6425(3) 0.090(2) Uani 0.741(6) 1 d D U P A 1
C1G C 0.0240(6) 0.6041(6) 0.7945(7) 0.097(3) Uani 0.699(7) 1 d D U P C 1
H1GA H 0.050245 0.636589 0.837740 0.145 Uiso 0.699(7) 1 calc R U P C 1
H1GB H 0.041439 0.569421 0.775996 0.145 Uiso 0.699(7) 1 calc R U P C 1
H1GC H -0.027517 0.583088 0.792467 0.145 Uiso 0.699(7) 1 calc R U P C 1
C1H C 0.0263(5) 0.7026(5) 0.7963(6) 0.085(3) Uani 0.699(7) 1 d D U P C 1
H1HA H -0.022874 0.691450 0.802280 0.128 Uiso 0.699(7) 1 calc R U P C 1
H1HB H 0.035182 0.725249 0.773144 0.128 Uiso 0.699(7) 1 calc R U P C 1
H1HC H 0.060568 0.732381 0.836583 0.128 Uiso 0.699(7) 1 calc R U P C 1
C1I C 0.2281(8) 0.6894(6) 0.5981(5) 0.107(4) Uani 0.699(7) 1 d D . P C 1
H1IC H 0.245653 0.711929 0.575249 0.161 Uiso 0.699(7) 1 calc R U P C 1
H1IA H 0.185935 0.646373 0.571363 0.161 Uiso 0.699(7) 1 calc R U P C 1
H1IB H 0.266055 0.681258 0.611332 0.161 Uiso 0.699(7) 1 calc R U P C 1
C20 C -0.0224(5) 0.5908(6) 0.6971(5) 0.099(3) Uani 0.699(7) 1 d D U P C 1
H20A H -0.015660 0.549946 0.672250 0.149 Uiso 0.699(7) 1 calc R U P C 1
H20B H -0.016722 0.614131 0.674760 0.149 Uiso 0.699(7) 1 calc R U P C 1
H20C H -0.070792 0.578547 0.704951 0.149 Uiso 0.699(7) 1 calc R U P C 1
C21 C 0.1426(6) 0.7429(6) 0.6361(6) 0.096(3) Uani 0.699(7) 1 d D . P C 1
H21A H 0.155555 0.765054 0.612504 0.144 Uiso 0.699(7) 1 calc R U P C 1
H21B H 0.129828 0.770570 0.673384 0.144 Uiso 0.699(7) 1 calc R U P C 1
H21C H 0.101390 0.698727 0.610693 0.144 Uiso 0.699(7) 1 calc R U P C 1
C22 C 0.2705(5) 0.8054(4) 0.6920(5) 0.074(2) Uani 0.699(7) 1 d D . P C 1
H22A H 0.309342 0.804049 0.712749 0.111 Uiso 0.699(7) 1 calc R U P C 1
H22B H 0.253639 0.836226 0.722848 0.111 Uiso 0.699(7) 1 calc R U P C 1
H22C H 0.288349 0.820998 0.664106 0.111 Uiso 0.699(7) 1 calc R U P C 1
C29 C 0.6162(5) 0.7369(5) 0.6899(5) 0.077(3) Uani 0.690(17) 1 d D . P D 1
H29B H 0.594275 0.748447 0.665311 0.116 Uiso 0.690(17) 1 calc R U P D 1
H29A H 0.667243 0.750152 0.689139 0.116 Uiso 0.690(17) 1 calc R U P D 1
H29C H 0.611791 0.760653 0.732556 0.116 Uiso 0.690(17) 1 calc R U P D 1
C32 C 0.6060(5) 0.6412(8) 0.7010(6) 0.088(4) Uani 0.690(17) 1 d D . P D 1
H32A H 0.657707 0.655227 0.703503 0.133 Uiso 0.690(17) 1 calc R U P D 1
H32C H 0.581395 0.592365 0.682666 0.133 Uiso 0.690(17) 1 calc R U P D 1
H32B H 0.598010 0.663875 0.742567 0.133 Uiso 0.690(17) 1 calc R U P D 1
C33 C 0.5881(6) 0.6265(6) 0.5975(5) 0.084(4) Uani 0.690(17) 1 d D . P D 1
H33A H 0.570705 0.641877 0.574258 0.127 Uiso 0.690(17) 1 calc R U P D 1
H33B H 0.561374 0.577492 0.577013 0.127 Uiso 0.690(17) 1 calc R U P D 1
H33C H 0.639497 0.638648 0.599177 0.127 Uiso 0.690(17) 1 calc R U P D 1
C126 C 0.2187(6) 0.8095(6) 0.9654(5) 0.099(3) Uani 0.741(6) 1 d D U P A 1
H12O H 0.178013 0.764737 0.937817 0.119 Uiso 0.741(6) 1 calc R U P A 1
H12P H 0.201715 0.844641 0.977056 0.119 Uiso 0.741(6) 1 calc R U P A 1
C127 C 0.2503(6) 0.8141(8) 1.0213(6) 0.123(4) Uani 0.741(6) 1 d D U P A 1
H12N H 0.234436 0.768636 1.014644 0.147 Uiso 0.741(6) 1 calc R U P A 1
H12M H 0.234700 0.840874 1.057703 0.147 Uiso 0.741(6) 1 calc R U P A 1
C128 C 0.3308(6) 0.8477(7) 1.0315(6) 0.114(3) Uani 0.741(6) 1 d D U P A 1
H12L H 0.351848 0.816040 1.023652 0.137 Uiso 0.741(6) 1 calc R U P A 1
H12K H 0.353255 0.887275 1.073945 0.137 Uiso 0.741(6) 1 calc R U P A 1
C129 C 0.3398(7) 0.8686(7) 0.9841(5) 0.116(4) Uani 0.741(6) 1 d D U P A 1
H12I H 0.343200 0.914423 1.001839 0.140 Uiso 0.741(6) 1 calc R U P A 1
H12J H 0.383258 0.867231 0.968304 0.140 Uiso 0.741(6) 1 calc R U P A 1
C130 C 0.4377(6) 0.7182(4) 0.5808(4) 0.085(2) Uani 0.741(6) 1 d D U P A 1
H13A H 0.387108 0.694564 0.557380 0.102 Uiso 0.741(6) 1 calc R U P A 1
H13B H 0.451045 0.685653 0.583386 0.102 Uiso 0.741(6) 1 calc R U P A 1
C131 C 0.4870(5) 0.7506(4) 0.5516(4) 0.082(2) Uani 0.741(6) 1 d D U P A 1
H13D H 0.536209 0.755764 0.561702 0.098 Uiso 0.741(6) 1 calc R U P A 1
H13C H 0.469195 0.723988 0.506227 0.098 Uiso 0.741(6) 1 calc R U P A 1
C132 C 0.4860(8) 0.8168(5) 0.5789(5) 0.099(3) Uani 0.741(6) 1 d D U P A 1
H13E H 0.452047 0.815632 0.550336 0.119 Uiso 0.741(6) 1 calc R U P A 1
H13F H 0.534511 0.851954 0.586940 0.119 Uiso 0.741(6) 1 calc R U P A 1
C133 C 0.4623(7) 0.8319(5) 0.6382(5) 0.098(3) Uani 0.741(6) 1 d D U P A 1
H13G H 0.500833 0.872716 0.673757 0.118 Uiso 0.741(6) 1 calc R U P A 1
H13H H 0.418601 0.839239 0.637598 0.118 Uiso 0.741(6) 1 calc R U P A 1
C134 C 0.5180(4) 0.5567(6) 0.7976(5) 0.078(3) Uani 0.704(10) 1 d D U P B 1
H13I H 0.558268 0.602413 0.822097 0.094 Uiso 0.704(10) 1 calc R U P B 1
H13J H 0.519427 0.537507 0.753542 0.094 Uiso 0.704(10) 1 calc R U P B 1
C135 C 0.5226(4) 0.5122(4) 0.8196(4) 0.071(2) Uani 0.704(10) 1 d D U P B 1
H13K H 0.492172 0.463948 0.789031 0.085 Uiso 0.704(10) 1 calc R U P B 1
H13L H 0.572771 0.519549 0.829743 0.085 Uiso 0.704(10) 1 calc R U P B 1
C136 C 0.4937(5) 0.5371(5) 0.8760(4) 0.077(3) Uani 0.704(10) 1 d D U P B 1
H13M H 0.531390 0.579374 0.910955 0.093 Uiso 0.704(10) 1 calc R U P B 1
H13N H 0.475420 0.503165 0.887956 0.093 Uiso 0.704(10) 1 calc R U P B 1
C137 C 0.4332(5) 0.5490(6) 0.8575(5) 0.075(3) Uani 0.704(10) 1 d D U P B 1
H13O H 0.386245 0.509762 0.844270 0.091 Uiso 0.704(10) 1 calc R U P B 1
H13P H 0.431448 0.589430 0.892308 0.091 Uiso 0.704(10) 1 calc R U P B 1
K3A K 0.4111(4) 0.7145(4) 0.7051(3) 0.0615(18) Uani 0.259(6) 1 d . . P A 2
K4A K 0.3267(5) 0.7562(3) 0.8324(2) 0.064(2) Uani 0.259(6) 1 d . . P A 2
O25A O 0.4577(18) 0.5677(19) 0.8033(15) 0.135(9) Uani 0.296(10) 1 d D U P B 2
O26A O 0.3302(15) 0.8426(13) 0.9513(13) 0.113(6) Uani 0.259(6) 1 d D U P A 2
O27A O 0.4609(12) 0.7525(13) 0.6297(13) 0.097(5) Uani 0.259(6) 1 d D U P A 2
C1T C 0.4012(11) 0.7561(14) 0.6051(16) 0.096(5) Uani 0.259(6) 1 d D U P A 2
H1TA H 0.370155 0.764946 0.634704 0.115 Uiso 0.259(6) 1 calc R U P A 2
H1TB H 0.371969 0.713525 0.565885 0.115 Uiso 0.259(6) 1 calc R U P A 2
C1U C 0.4345(12) 0.8139(14) 0.5944(17) 0.093(5) Uani 0.259(6) 1 d D U P A 2
H1UA H 0.420473 0.850281 0.620381 0.111 Uiso 0.259(6) 1 calc R U P A 2
H1UB H 0.419214 0.798369 0.550566 0.111 Uiso 0.259(6) 1 calc R U P A 2
C1V C 0.5162(11) 0.8382(13) 0.6129(18) 0.098(6) Uani 0.259(6) 1 d D U P A 2
H1VB H 0.540947 0.849528 0.584022 0.118 Uiso 0.259(6) 1 calc R U P A 2
H1VA H 0.537002 0.878182 0.655289 0.118 Uiso 0.259(6) 1 calc R U P A 2
C1W C 0.5221(14) 0.7783(15) 0.6090(16) 0.106(5) Uani 0.259(6) 1 d D U P A 2
H1WB H 0.519624 0.744880 0.566120 0.128 Uiso 0.259(6) 1 calc R U P A 2
H1WA H 0.567279 0.792520 0.636181 0.128 Uiso 0.259(6) 1 calc R U P A 2
C1X C 0.5251(17) 0.6206(17) 0.8455(16) 0.134(9) Uani 0.296(10) 1 d D U P B 2
H1XA H 0.520054 0.662513 0.872015 0.161 Uiso 0.296(10) 1 calc R U P B 2
H1XB H 0.562334 0.629518 0.822592 0.161 Uiso 0.296(10) 1 calc R U P B 2
C1Y C 0.5459(11) 0.5966(14) 0.8843(12) 0.105(7) Uani 0.296(10) 1 d D U P B 2
H1YA H 0.577044 0.634746 0.925265 0.126 Uiso 0.296(10) 1 calc R U P B 2
H1YB H 0.570351 0.567632 0.863205 0.126 Uiso 0.296(10) 1 calc R U P B 2
C1Z C 0.4712(15) 0.5565(17) 0.8893(13) 0.121(9) Uani 0.296(10) 1 d D U P B 2
H1ZA H 0.471697 0.523402 0.899405 0.145 Uiso 0.296(10) 1 calc R U P B 2
H1ZB H 0.453285 0.586573 0.920715 0.145 Uiso 0.296(10) 1 calc R U P B 2
C2A C 0.2390(19) 0.8146(16) 1.001(2) 0.111(6) Uani 0.259(6) 1 d D U P A 2
H2AA H 0.235496 0.811719 1.037877 0.133 Uiso 0.259(6) 1 calc R U P A 2
H2AB H 0.192300 0.783111 0.969902 0.133 Uiso 0.259(6) 1 calc R U P A 2
C2B C 0.2611(18) 0.8869(14) 1.0163(15) 0.113(6) Uani 0.259(6) 1 d D U P A 2
H2BB H 0.218564 0.895523 1.014203 0.136 Uiso 0.259(6) 1 calc R U P A 2
H2BA H 0.293581 0.920209 1.057841 0.136 Uiso 0.259(6) 1 calc R U P A 2
C2C C 0.3000(19) 0.8881(17) 0.9658(16) 0.114(6) Uani 0.259(6) 1 d D U P A 2
H2CA H 0.265768 0.873930 0.929137 0.136 Uiso 0.259(6) 1 calc R U P A 2
H2CB H 0.338054 0.933925 0.980845 0.136 Uiso 0.259(6) 1 calc R U P A 2
C12A C 0.0577(11) 0.6715(13) 0.8316(6) 0.106(5) Uani 0.301(7) 1 d D U P C 2
H12R H 0.080198 0.720641 0.851765 0.160 Uiso 0.301(7) 1 calc R U P C 2
H12S H 0.014748 0.657355 0.846862 0.160 Uiso 0.301(7) 1 calc R U P C 2
H12Q H 0.091848 0.657306 0.840993 0.160 Uiso 0.301(7) 1 calc R U P C 2
C18A C 0.1471(11) 0.6891(12) 0.5931(8) 0.104(8) Uani 0.301(7) 1 d D U P C 2
H18A H 0.156398 0.711209 0.569389 0.156 Uiso 0.301(7) 1 calc R U P C 2
H18C H 0.100048 0.683340 0.603133 0.156 Uiso 0.301(7) 1 calc R U P C 2
H18B H 0.147317 0.645040 0.568636 0.156 Uiso 0.301(7) 1 calc R U P C 2
C19A C -0.0050(11) 0.6694(12) 0.7436(13) 0.098(4) Uani 0.301(7) 1 d D U P C 2
H19A H -0.050795 0.659886 0.756189 0.146 Uiso 0.301(7) 1 calc R U P C 2
H19B H -0.014266 0.649914 0.698875 0.146 Uiso 0.301(7) 1 calc R U P C 2
H19C H 0.023946 0.718240 0.764679 0.146 Uiso 0.301(7) 1 calc R U P C 2
C20A C 0.0041(11) 0.5669(7) 0.7423(12) 0.091(5) Uani 0.301(7) 1 d D U P C 2
H20D H 0.035566 0.560300 0.765072 0.136 Uiso 0.301(7) 1 calc R U P C 2
H20E H -0.000819 0.538595 0.697927 0.136 Uiso 0.301(7) 1 calc R U P C 2
H20F H -0.043450 0.554346 0.751769 0.136 Uiso 0.301(7) 1 calc R U P C 2
C21A C 0.2048(14) 0.8018(8) 0.6913(10) 0.114(9) Uani 0.301(7) 1 d D U P C 2
H21F H 0.211786 0.822513 0.666518 0.170 Uiso 0.301(7) 1 calc R U P C 2
H21D H 0.158013 0.795220 0.702078 0.170 Uiso 0.301(7) 1 calc R U P C 2
H21E H 0.243131 0.831231 0.729178 0.170 Uiso 0.301(7) 1 calc R U P C 2
C22A C 0.2800(9) 0.7437(13) 0.6344(11) 0.086(6) Uani 0.301(7) 1 d D U P C 2
H22E H 0.319646 0.780830 0.670062 0.130 Uiso 0.301(7) 1 calc R U P C 2
H22F H 0.280173 0.754303 0.602117 0.130 Uiso 0.301(7) 1 calc R U P C 2
H22D H 0.285972 0.702331 0.618436 0.130 Uiso 0.301(7) 1 calc R U P C 2
C27 C 0.4265(17) 0.5218(17) 0.8244(15) 0.130(9) Uani 0.296(10) 1 d D U P B 2
H27A H 0.428647 0.478599 0.796852 0.156 Uiso 0.296(10) 1 calc R U P B 2
H27B H 0.375582 0.512840 0.825035 0.156 Uiso 0.296(10) 1 calc R U P B 2
C28 C 0.3003(18) 0.7999(16) 0.9737(18) 0.113(6) Uani 0.259(6) 1 d D U P A 2
H28A H 0.336889 0.809001 1.005895 0.136 Uiso 0.259(6) 1 calc R U P A 2
H28B H 0.281857 0.752261 0.939841 0.136 Uiso 0.259(6) 1 calc R U P A 2
C29A C 0.6307(12) 0.7178(13) 0.7233(10) 0.140(14) Uani 0.310(17) 1 d D U P D 2
H29F H 0.608958 0.719157 0.757737 0.210 Uiso 0.310(17) 1 calc R U P D 2
H29D H 0.643433 0.760239 0.725027 0.210 Uiso 0.310(17) 1 calc R U P D 2
H29E H 0.674231 0.711359 0.726110 0.210 Uiso 0.310(17) 1 calc R U P D 2
C32A C 0.5869(12) 0.5974(11) 0.6543(15) 0.095(8) Uani 0.310(17) 1 d D U P D 2
H32D H 0.637128 0.605369 0.653921 0.143 Uiso 0.310(17) 1 calc R U P D 2
H32E H 0.555477 0.556841 0.615316 0.143 Uiso 0.310(17) 1 calc R U P D 2
H32F H 0.574187 0.591370 0.688666 0.143 Uiso 0.310(17) 1 calc R U P D 2
C33A C 0.5925(16) 0.6653(18) 0.6064(12) 0.122(11) Uani 0.310(17) 1 d D U P D 2
H33E H 0.555860 0.626156 0.569421 0.182 Uiso 0.310(17) 1 calc R U P D 2
H33D H 0.591509 0.706439 0.612724 0.182 Uiso 0.310(17) 1 calc R U P D 2
H33F H 0.640121 0.667058 0.601057 0.182 Uiso 0.310(17) 1 calc R U P D 2
K5 K 0.59988(4) 0.36782(5) 0.71861(4) 0.0404(2) Uani 1 1 d . . . . .
K6 K 0.59714(4) 0.26499(4) 0.78545(4) 0.0396(2) Uani 1 1 d . . . . .
K7 K 0.72798(5) 0.26529(4) 0.68878(4) 0.0405(2) Uani 1 1 d . . . . .
K8 K 0.77385(4) 0.43536(4) 0.81209(4) 0.0429(2) Uani 1 1 d . . . . .
O9 O 0.64035(14) 0.39823(14) 0.83610(12) 0.0400(6) Uani 1 1 d . . . . .
O10 O 0.49970(14) 0.30155(16) 0.75831(13) 0.0464(7) Uani 1 1 d . . . . .
O11 O 0.71123(18) 0.48988(16) 0.77650(15) 0.0515(8) Uani 1 1 d . . . . .
O12 O 0.72394(15) 0.37087(14) 0.68516(13) 0.0415(6) Uani 1 1 d . . . . .
O13 O 0.58864(14) 0.23471(14) 0.66450(13) 0.0383(6) Uani 1 1 d . . . . .
O14 O 0.64118(16) 0.16912(15) 0.70968(15) 0.0487(7) Uani 1 1 d . . . . .
O15 O 0.74967(15) 0.32384(16) 0.81605(14) 0.0445(7) Uani 1 1 d . . . . .
O16 O 0.85555(16) 0.37580(19) 0.75811(17) 0.0561(8) Uani 1 1 d . . . . .
O35 O 0.7421(2) 0.17559(18) 0.57725(17) 0.0612(9) Uani 1 1 d D U . . .
C34 C 0.6030(3) 0.4918(3) 0.9892(2) 0.081(2) Uani 1 1 d . . . . .
H34A H 0.566479 0.501894 0.976656 0.121 Uiso 1 1 calc R U . . .
H34B H 0.634590 0.530608 1.029082 0.121 Uiso 1 1 calc R U . . .
H34C H 0.579361 0.452510 0.993071 0.121 Uiso 1 1 calc R U . . .
C35 C 0.6481(2) 0.4768(2) 0.94027(19) 0.0453(10) Uani 1 1 d . . . . .
C36 C 0.6038(2) 0.4168(2) 0.87525(18) 0.0374(8) Uani 1 1 d . . . . .
C37 C 0.5282(2) 0.3872(2) 0.8629(2) 0.0423(9) Uani 1 1 d . . . . .
H37 H 0.511(3) 0.407(2) 0.894(2) 0.045(13) Uiso 1 1 d . . . . .
C38 C 0.4805(2) 0.3329(2) 0.80644(19) 0.0370(8) Uani 1 1 d . . . . .
C39 C 0.3982(2) 0.3066(2) 0.8001(2) 0.0426(9) Uani 1 1 d . . . . .
C40 C 0.3762(3) 0.3460(3) 0.8582(3) 0.0672(15) Uani 1 1 d . . . . .
H40A H 0.400189 0.348358 0.892997 0.101 Uiso 1 1 calc R U . . .
H40B H 0.323911 0.323544 0.852209 0.101 Uiso 1 1 calc R U . . .
H40C H 0.390292 0.391684 0.866856 0.101 Uiso 1 1 calc R U . . .
C41 C 0.6862(3) 0.5386(2) 0.9355(2) 0.0599(13) Uani 1 1 d . . . . .
H41A H 0.720459 0.531784 0.909333 0.090 Uiso 1 1 calc R U . . .
H41B H 0.712038 0.578183 0.976786 0.090 Uiso 1 1 calc R U . . .
H41C H 0.650605 0.545602 0.917416 0.090 Uiso 1 1 calc R U . . .
C42 C 0.7039(3) 0.4603(2) 0.9611(2) 0.0524(11) Uani 1 1 d . . . . .
H42A H 0.679087 0.420149 0.963571 0.079 Uiso 1 1 calc R U . . .
H42B H 0.734163 0.498324 1.001771 0.079 Uiso 1 1 calc R U . . .
H42C H 0.734152 0.451726 0.931274 0.079 Uiso 1 1 calc R U . . .
C43 C 0.3678(3) 0.3095(3) 0.7468(3) 0.0622(14) Uani 1 1 d . . . . .
H43A H 0.388621 0.356244 0.757071 0.093 Uiso 1 1 calc R U . . .
H43B H 0.315377 0.292043 0.740397 0.093 Uiso 1 1 calc R U . . .
H43C H 0.380164 0.282140 0.708994 0.093 Uiso 1 1 calc R U . . .
C44 C 0.3680(3) 0.2334(2) 0.7827(2) 0.0542(11) Uani 1 1 d . . . . .
H44A H 0.380911 0.207390 0.744641 0.081 Uiso 1 1 calc R U . . .
H44B H 0.315490 0.214703 0.776238 0.081 Uiso 1 1 calc R U . . .
H44C H 0.388224 0.231238 0.816030 0.081 Uiso 1 1 calc R U . . .
C45 C 0.7000(3) 0.6017(3) 0.7917(3) 0.0606(13) Uani 1 1 d . . . . .
H45A H 0.659415 0.577465 0.756295 0.091 Uiso 1 1 calc R U . . .
H45B H 0.714687 0.650205 0.812114 0.091 Uiso 1 1 calc R U . . .
H45C H 0.685402 0.587289 0.820956 0.091 Uiso 1 1 calc R U . . .
C46 C 0.7628(2) 0.5866(2) 0.7697(2) 0.0504(11) Uani 1 1 d . . . . .
C47 C 0.7416(2) 0.5118(2) 0.7443(2) 0.0414(9) Uani 1 1 d . . . . .
C48 C 0.7589(2) 0.4739(2) 0.6894(2) 0.0434(9) Uani 1 1 d . . . . .
H48 H 0.773(2) 0.490(2) 0.6681(19) 0.026(10) Uiso 1 1 d . . . . .
C49 C 0.7491(2) 0.4072(2) 0.66270(19) 0.0382(9) Uani 1 1 d . . . . .
C50 C 0.7706(3) 0.3738(2) 0.6008(2) 0.0508(11) Uani 1 1 d . . . . .
C51 C 0.7043(4) 0.3072(3) 0.5570(3) 0.088(2) Uani 1 1 d . . . . .
H51A H 0.694249 0.277215 0.572830 0.132 Uiso 1 1 calc R U . . .
H51B H 0.713894 0.285803 0.515877 0.132 Uiso 1 1 calc R U . . .
H51C H 0.662686 0.316226 0.554234 0.132 Uiso 1 1 calc R U . . .
C52 C 0.7836(4) 0.6083(3) 0.7229(3) 0.0714(16) Uani 1 1 d . . . . .
H52A H 0.827655 0.604185 0.712206 0.107 Uiso 1 1 calc R U . . .
H52B H 0.791724 0.655146 0.741099 0.107 Uiso 1 1 calc R U . . .
H52C H 0.744521 0.579336 0.685618 0.107 Uiso 1 1 calc R U . . .
C53 C 0.8263(3) 0.6262(3) 0.8259(3) 0.0673(15) Uani 1 1 d . . . . .
H53A H 0.812258 0.611597 0.855087 0.101 Uiso 1 1 calc R U . . .
H53B H 0.839629 0.674364 0.846056 0.101 Uiso 1 1 calc R U . . .
H53C H 0.867577 0.617689 0.812209 0.101 Uiso 1 1 calc R U . . .
C54 C 0.7922(5) 0.4151(4) 0.5704(3) 0.091(2) Uani 1 1 d . . . . .
H54A H 0.757259 0.432876 0.571204 0.136 Uiso 1 1 calc R U . . .
H54B H 0.793092 0.386443 0.527546 0.136 Uiso 1 1 calc R U . . .
H54C H 0.840093 0.452495 0.592894 0.136 Uiso 1 1 calc R U . . .
C55 C 0.8318(4) 0.3586(4) 0.6120(3) 0.0793(18) Uani 1 1 d . . . . .
H55A H 0.873627 0.400704 0.641235 0.119 Uiso 1 1 calc R U . . .
H55B H 0.844858 0.335578 0.572924 0.119 Uiso 1 1 calc R U . . .
H55C H 0.816581 0.329575 0.629079 0.119 Uiso 1 1 calc R U . . .
C56 C 0.4039(3) 0.1346(3) 0.5998(2) 0.0635(14) Uani 1 1 d . . . . .
H56A H 0.396772 0.094811 0.601310 0.095 Uiso 1 1 calc R U . . .
H56B H 0.366234 0.122074 0.566791 0.095 Uiso 1 1 calc R U . . .
H56C H 0.401288 0.168940 0.639367 0.095 Uiso 1 1 calc R U . . .
C57 C 0.4774(2) 0.1625(2) 0.5870(2) 0.0488(11) Uani 1 1 d . . . . .
C58 C 0.5377(2) 0.1763(2) 0.63482(19) 0.0403(9) Uani 1 1 d . . . . .
C59 C 0.5309(2) 0.1219(2) 0.6408(2) 0.0473(10) Uani 1 1 d . . . . .
H59 H 0.487504 0.081759 0.618028 0.057 Uiso 1 1 calc R U . . .
C60 C 0.5808(2) 0.1204(2) 0.6763(2) 0.0443(10) Uani 1 1 d . . . . .
C61 C 0.5627(3) 0.0558(2) 0.6776(3) 0.0524(11) Uani 1 1 d . . . . .
C62 C 0.4905(3) -0.0023(3) 0.6368(4) 0.080(2) Uani 1 1 d . . . . .
H62A H 0.451826 0.010386 0.651550 0.119 Uiso 1 1 calc R U . . .
H62B H 0.484583 -0.041840 0.638301 0.119 Uiso 1 1 calc R U . . .
H62C H 0.488382 -0.012831 0.594225 0.119 Uiso 1 1 calc R U . . .
C63 C 0.4894(3) 0.2272(3) 0.5899(3) 0.0698(16) Uani 1 1 d . . . . .
H63A H 0.480178 0.257030 0.628386 0.105 Uiso 1 1 calc R U . . .
H63B H 0.456613 0.216674 0.554705 0.105 Uiso 1 1 calc R U . . .
H63C H 0.539300 0.249718 0.588395 0.105 Uiso 1 1 calc R U . . .
C64 C 0.4793(3) 0.1111(3) 0.5228(2) 0.0640(14) Uani 1 1 d . . . . .
H64A H 0.526687 0.128903 0.514760 0.096 Uiso 1 1 calc R U . . .
H64B H 0.442192 0.102385 0.491744 0.096 Uiso 1 1 calc R U . . .
H64C H 0.470064 0.069133 0.520915 0.096 Uiso 1 1 calc R U . . .
C65 C 0.6212(3) 0.0324(3) 0.6570(3) 0.0586(12) Uani 1 1 d . . . . .
H65A H 0.621258 0.020758 0.614333 0.088 Uiso 1 1 calc R U . . .
H65B H 0.611674 -0.007214 0.659666 0.088 Uiso 1 1 calc R U . . .
H65C H 0.668191 0.068613 0.683889 0.088 Uiso 1 1 calc R U . . .
C66 C 0.5642(4) 0.0747(3) 0.7455(3) 0.0811(19) Uani 1 1 d . . . . .
H66A H 0.612616 0.108231 0.771184 0.122 Uiso 1 1 calc R U . . .
H66B H 0.551139 0.034394 0.747711 0.122 Uiso 1 1 calc R U . . .
H66C H 0.529650 0.093416 0.760435 0.122 Uiso 1 1 calc R U . . .
C67 C 0.7094(3) 0.2677(3) 0.8847(2) 0.0588(12) Uani 1 1 d . . . . .
H67C H 0.671721 0.232298 0.846998 0.088 Uiso 1 1 calc R U . . .
H67A H 0.704320 0.309590 0.901642 0.088 Uiso 1 1 calc R U . . .
H67B H 0.704784 0.254098 0.915110 0.088 Uiso 1 1 calc R U . . .
C68 C 0.7845(2) 0.2788(2) 0.86944(19) 0.0442(10) Uani 1 1 d . . . . .
C69 C 0.7976(2) 0.3100(2) 0.82868(18) 0.0386(9) Uani 1 1 d . . . . .
C70 C 0.8635(2) 0.3222(2) 0.8103(2) 0.0466(10) Uani 1 1 d . . . . .
H70 H 0.893(3) 0.309(3) 0.823(2) 0.058(15) Uiso 1 1 d . . . . .
C71 C 0.8895(2) 0.3541(2) 0.7781(2) 0.0431(10) Uani 1 1 d . . . . .
C72 C 0.9644(2) 0.3650(3) 0.7637(2) 0.0514(11) Uani 1 1 d . . . . .
C73 C 0.9521(3) 0.3046(4) 0.7003(3) 0.0775(17) Uani 1 1 d . . . . .
H73A H 0.925428 0.263049 0.700091 0.116 Uiso 1 1 calc R U . . .
H73B H 0.998575 0.306895 0.690522 0.116 Uiso 1 1 calc R U . . .
H73C H 0.924256 0.304898 0.669270 0.116 Uiso 1 1 calc R U . . .
C74 C 0.7850(3) 0.2099(3) 0.8340(3) 0.0675(14) Uani 1 1 d . . . . .
H74A H 0.748630 0.181219 0.794985 0.101 Uiso 1 1 calc R U . . .
H74B H 0.773978 0.189062 0.858800 0.101 Uiso 1 1 calc R U . . .
H74C H 0.832591 0.215290 0.825608 0.101 Uiso 1 1 calc R U . . .
C75 C 0.8412(3) 0.3260(4) 0.9299(3) 0.0814(18) Uani 1 1 d . . . . .
H75A H 0.889006 0.332656 0.921404 0.122 Uiso 1 1 calc R U . . .
H75B H 0.832144 0.306330 0.955674 0.122 Uiso 1 1 calc R U . . .
H75C H 0.839002 0.369398 0.951559 0.122 Uiso 1 1 calc R U . . .
C76 C 0.9982(3) 0.4294(3) 0.7634(4) 0.0801(19) Uani 1 1 d . . . . .
H76A H 0.965624 0.428016 0.734318 0.120 Uiso 1 1 calc R U . . .
H76B H 1.043913 0.434066 0.750885 0.120 Uiso 1 1 calc R U . . .
H76C H 1.007075 0.467740 0.804913 0.120 Uiso 1 1 calc R U . . .
C77 C 1.0160(3) 0.3679(4) 0.8097(3) 0.0726(16) Uani 1 1 d . . . . .
H77A H 1.022430 0.404817 0.851444 0.109 Uiso 1 1 calc R U . . .
H77B H 1.062636 0.375433 0.798588 0.109 Uiso 1 1 calc R U . . .
H77C H 0.995742 0.325254 0.808498 0.109 Uiso 1 1 calc R U . . .
C142 C 0.6933(4) 0.1397(3) 0.5192(3) 0.094(2) Uani 1 1 d D U . . .
H14I H 0.719083 0.144296 0.487898 0.113 Uiso 1 1 calc R U . . .
H14J H 0.656418 0.156513 0.522451 0.113 Uiso 1 1 calc R U . . .
C143 C 0.6593(4) 0.0675(3) 0.5025(4) 0.107(2) Uani 1 1 d D U . . .
H14K H 0.617900 0.058479 0.521562 0.129 Uiso 1 1 calc R U . . .
H14L H 0.642905 0.036180 0.457233 0.129 Uiso 1 1 calc R U . . .
C144 C 0.7195(3) 0.0615(3) 0.5286(3) 0.0803(16) Uani 1 1 d D U . . .
H14M H 0.752173 0.053392 0.500430 0.096 Uiso 1 1 calc R U . . .
H14N H 0.701070 0.025194 0.537614 0.096 Uiso 1 1 calc R U . . .
C145 C 0.7561(3) 0.1300(3) 0.5870(3) 0.0701(14) Uani 1 1 d D U . . .
H14O H 0.737077 0.128629 0.622150 0.084 Uiso 1 1 calc R U . . .
H14P H 0.808617 0.144239 0.596438 0.084 Uiso 1 1 calc R U . . .
O33 O 0.5370(4) 0.4044(5) 0.6542(5) 0.0711(18) Uani 0.721(8) 1 d D U P E 1
O34 O 0.8744(6) 0.5308(4) 0.9204(5) 0.068(2) Uani 0.721(8) 1 d D U P E 1
O36 O 0.5281(7) 0.2281(5) 0.8634(4) 0.068(2) Uani 0.75(2) 1 d D U P F 1
C138 C 0.4618(4) 0.3867(6) 0.6434(5) 0.072(2) Uani 0.721(8) 1 d D U P E 1
H13S H 0.452316 0.425497 0.671744 0.086 Uiso 0.721(8) 1 calc R U P E 1
H13T H 0.434553 0.348826 0.649204 0.086 Uiso 0.721(8) 1 calc R U P E 1
C139 C 0.4411(4) 0.3664(6) 0.5771(4) 0.077(2) Uani 0.721(8) 1 d D U P E 1
H13Q H 0.396810 0.370310 0.568806 0.092 Uiso 0.721(8) 1 calc R U P E 1
H13R H 0.434953 0.320138 0.547731 0.092 Uiso 0.721(8) 1 calc R U P E 1
C140 C 0.5074(6) 0.4191(7) 0.5755(6) 0.082(2) Uani 0.721(8) 1 d D U P E 1
H14Q H 0.512962 0.404375 0.532713 0.098 Uiso 0.721(8) 1 calc R U P E 1
H14R H 0.505102 0.462800 0.594254 0.098 Uiso 0.721(8) 1 calc R U P E 1
C141 C 0.5674(5) 0.4236(8) 0.6129(6) 0.077(2) Uani 0.721(8) 1 d D U P E 1
H141 H 0.616062 0.436769 0.609644 0.092 Uiso 0.721(8) 1 calc R U P E 1
C146 C 0.9102(5) 0.5051(5) 0.9445(5) 0.073(2) Uani 0.721(8) 1 d D U P E 1
H14H H 0.895833 0.456671 0.914894 0.088 Uiso 0.721(8) 1 calc R U P E 1
H14G H 0.898456 0.511109 0.984117 0.088 Uiso 0.721(8) 1 calc R U P E 1
C147 C 0.9895(4) 0.5463(4) 0.9538(6) 0.091(3) Uani 0.721(8) 1 d D U P E 1
H14F H 1.017665 0.554495 0.990631 0.109 Uiso 0.721(8) 1 calc R U P E 1
H14E H 1.007122 0.522711 0.917335 0.109 Uiso 0.721(8) 1 calc R U P E 1
C148 C 0.9961(4) 0.6114(4) 0.9622(5) 0.078(2) Uani 0.721(8) 1 d D U P E 1
H14D H 1.005201 0.645427 1.006436 0.094 Uiso 0.721(8) 1 calc R U P E 1
H14C H 1.035589 0.629295 0.944928 0.094 Uiso 0.721(8) 1 calc R U P E 1
C149 C 0.9252(4) 0.5928(4) 0.9277(5) 0.079(2) Uani 0.721(8) 1 d D U P E 1
H14B H 0.909406 0.628580 0.950722 0.095 Uiso 0.721(8) 1 calc R U P E 1
H14A H 0.928958 0.587316 0.886812 0.095 Uiso 0.721(8) 1 calc R U P E 1
C150 C 0.5421(5) 0.2833(5) 0.9255(4) 0.077(2) Uani 0.75(2) 1 d D U P F 1
H15S H 0.585477 0.291833 0.950881 0.093 Uiso 0.75(2) 1 calc R U P F 1
H15T H 0.551693 0.324516 0.924987 0.093 Uiso 0.75(2) 1 calc R U P F 1
C151 C 0.4824(5) 0.2686(5) 0.9522(5) 0.085(3) Uani 0.75(2) 1 d D U P F 1
H15Q H 0.459419 0.298685 0.959140 0.102 Uiso 0.75(2) 1 calc R U P F 1
H15R H 0.497991 0.274416 0.992197 0.102 Uiso 0.75(2) 1 calc R U P F 1
C152 C 0.4316(4) 0.1977(5) 0.9074(4) 0.070(2) Uani 0.75(2) 1 d D U P F 1
H15O H 0.385878 0.194901 0.891668 0.083 Uiso 0.75(2) 1 calc R U P F 1
H15P H 0.421092 0.170975 0.927348 0.083 Uiso 0.75(2) 1 calc R U P F 1
C153 C 0.4672(5) 0.1713(5) 0.8557(4) 0.066(2) Uani 0.75(2) 1 d D U P F 1
H15M H 0.482597 0.139445 0.857488 0.079 Uiso 0.75(2) 1 calc R U P F 1
H15N H 0.433530 0.147613 0.815423 0.079 Uiso 0.75(2) 1 calc R U P F 1
O33A O 0.5220(11) 0.3856(13) 0.6444(13) 0.071(3) Uani 0.279(8) 1 d D U P E 2
O34A O 0.8813(18) 0.5330(12) 0.9114(13) 0.080(4) Uani 0.279(8) 1 d D U P E 2
O36A O 0.523(2) 0.2359(16) 0.8643(12) 0.068(4) Uani 0.25(2) 1 d D U P F 2
C1A C 0.9739(13) 0.5576(9) 0.9879(12) 0.082(3) Uani 0.279(8) 1 d D U P E 2
H1AB H 1.022474 0.560553 0.983118 0.098 Uiso 0.279(8) 1 calc R U P E 2
H1AA H 0.961960 0.548002 1.020906 0.098 Uiso 0.279(8) 1 calc R U P E 2
C1B C 0.9187(18) 0.5040(12) 0.9281(13) 0.085(4) Uani 0.279(8) 1 d D U P E 2
H1BA H 0.942797 0.484363 0.895264 0.102 Uiso 0.279(8) 1 calc R U P E 2
H1BB H 0.884203 0.467519 0.932839 0.102 Uiso 0.279(8) 1 calc R U P E 2
C1C C 0.4865(19) 0.1716(14) 0.8588(13) 0.072(4) Uani 0.25(2) 1 d D U P F 2
H1CA H 0.521670 0.154720 0.861595 0.086 Uiso 0.25(2) 1 calc R U P F 2
H1CB H 0.451403 0.138505 0.818494 0.086 Uiso 0.25(2) 1 calc R U P F 2
C1D C 0.4478(15) 0.1812(14) 0.9112(12) 0.075(5) Uani 0.25(2) 1 d D U P F 2
H1DA H 0.442572 0.148218 0.923250 0.091 Uiso 0.25(2) 1 calc R U P F 2
H1DB H 0.399876 0.178020 0.900352 0.091 Uiso 0.25(2) 1 calc R U P F 2
C1E C 0.5001(15) 0.2526(14) 0.9617(10) 0.076(4) Uani 0.25(2) 1 d D U P F 2
H1EA H 0.477812 0.284116 0.973954 0.092 Uiso 0.25(2) 1 calc R U P F 2
H1EB H 0.518675 0.254192 0.998500 0.092 Uiso 0.25(2) 1 calc R U P F 2
C1F C 0.5583(13) 0.2669(17) 0.9277(12) 0.074(4) Uani 0.25(2) 1 d D U P F 2
H1FA H 0.586289 0.316070 0.946483 0.089 Uiso 0.25(2) 1 calc R U P F 2
H1FB H 0.591553 0.248024 0.929847 0.089 Uiso 0.25(2) 1 calc R U P F 2
C13 C 0.4467(10) 0.3555(12) 0.6157(13) 0.070(3) Uani 0.279(8) 1 d D U P E 2
H13U H 0.416311 0.353655 0.645302 0.083 Uiso 0.279(8) 1 calc R U P E 2
H13V H 0.431254 0.309366 0.579585 0.083 Uiso 0.279(8) 1 calc R U P E 2
C14 C 0.4423(10) 0.4029(14) 0.5958(13) 0.071(3) Uani 0.279(8) 1 d D U P E 2
H14S H 0.451291 0.447746 0.631169 0.085 Uiso 0.279(8) 1 calc R U P E 2
H14T H 0.396442 0.383123 0.566353 0.085 Uiso 0.279(8) 1 calc R U P E 2
C16 C 0.5067(13) 0.4036(18) 0.5645(12) 0.075(3) Uani 0.279(8) 1 d D U P E 2
H16U H 0.498470 0.358268 0.530449 0.090 Uiso 0.279(8) 1 calc R U P E 2
H16V H 0.520351 0.435376 0.549950 0.090 Uiso 0.279(8) 1 calc R U P E 2
C17 C 0.5609(12) 0.429(2) 0.6228(16) 0.076(3) Uani 0.279(8) 1 d D U P E 2
H17M H 0.605469 0.424653 0.612578 0.091 Uiso 0.279(8) 1 calc R U P E 2
H17N H 0.573537 0.476842 0.653965 0.091 Uiso 0.279(8) 1 calc R U P E 2
C18 C 0.9022(12) 0.6005(10) 0.9611(12) 0.077(4) Uani 0.279(8) 1 d D U P E 2
H18D H 0.863915 0.602775 0.984146 0.093 Uiso 0.279(8) 1 calc R U P E 2
H18E H 0.910181 0.630467 0.944913 0.093 Uiso 0.279(8) 1 calc R U P E 2
C19 C 0.9707(12) 0.6224(8) 1.0030(12) 0.083(4) Uani 0.279(8) 1 d D U P E 2
H19D H 0.969496 0.648464 1.046821 0.099 Uiso 0.279(8) 1 calc R U P E 2
H19E H 1.012946 0.650560 0.994994 0.099 Uiso 0.279(8) 1 calc R U P E 2
K9 K 0.08123(5) 0.11612(4) 0.78285(4) 0.0438(2) Uani 1 1 d . . . . .
K10 K -0.00801(5) -0.05771(5) 0.64911(5) 0.0468(2) Uani 1 1 d . . . . .
K11 K 0.07219(5) -0.00122(5) 0.82605(5) 0.0484(2) Uani 1 1 d . . . . .
K12 K -0.10825(5) -0.03692(5) 0.76934(5) 0.0521(2) Uani 1 1 d . . . . .
O17 O 0.12032(15) 0.01350(15) 0.73008(14) 0.0441(7) Uani 1 1 d . . . . .
O18 O 0.07526(16) 0.06240(17) 0.66221(15) 0.0499(7) Uani 1 1 d . . . . .
O19 O -0.06186(15) 0.03406(16) 0.71418(15) 0.0490(7) Uani 1 1 d . . . . .
O20 O -0.14930(17) -0.11008(18) 0.64533(18) 0.0623(9) Uani 1 1 d . . . . .
O21 O 0.00582(16) 0.08336(16) 0.85716(15) 0.0478(7) Uani 1 1 d . . . . .
O22 O 0.15846(16) 0.12785(16) 0.87687(14) 0.0488(7) Uani 1 1 d . . . . .
O23 O -0.03033(16) -0.11121(15) 0.72517(15) 0.0486(7) Uani 1 1 d . . . . .
O24 O -0.0531(2) -0.05735(17) 0.84909(16) 0.0596(9) Uani 1 1 d . . . . .
O31 O 0.0282(2) -0.1258(2) 0.5402(2) 0.0780(11) Uani 1 1 d D U . . .
O32 O 0.1514(3) -0.0426(2) 0.8659(3) 0.0986(16) Uani 1 1 d D U . . .
C78 C 0.1978(4) -0.0619(3) 0.7112(4) 0.089(2) Uani 1 1 d . . . . .
H78A H 0.233237 -0.071591 0.725922 0.134 Uiso 1 1 calc R U . . .
H78B H 0.178330 -0.093776 0.666720 0.134 Uiso 1 1 calc R U . . .
H78C H 0.158613 -0.066242 0.732685 0.134 Uiso 1 1 calc R U . . .
C79 C 0.2339(3) 0.0096(3) 0.7241(3) 0.0580(12) Uani 1 1 d . . . . .
C80 C 0.1743(2) 0.0253(2) 0.7071(2) 0.0445(10) Uani 1 1 d . . . . .
C81 C 0.1838(2) 0.0523(2) 0.6690(2) 0.0508(11) Uani 1 1 d . . . . .
H81 H 0.227760 0.060547 0.656040 0.061 Uiso 1 1 calc R U . . .
C82 C 0.1344(2) 0.0686(2) 0.6482(2) 0.0457(10) Uani 1 1 d D U . . .
C83 C 0.1515(3) 0.0945(3) 0.6036(2) 0.0590(12) Uani 1 1 d D U . . .
C85 C 0.2935(4) 0.0154(4) 0.6881(4) 0.092(2) Uani 1 1 d . . . . .
H85A H 0.317242 0.061470 0.696683 0.138 Uiso 1 1 calc R U . . .
H85B H 0.272186 -0.016000 0.643750 0.138 Uiso 1 1 calc R U . . .
H85C H 0.329005 0.004457 0.700878 0.138 Uiso 1 1 calc R U . . .
C86 C 0.2679(3) 0.0599(3) 0.7930(3) 0.0707(15) Uani 1 1 d . . . . .
H86A H 0.230328 0.057132 0.816304 0.106 Uiso 1 1 calc R U . . .
H86B H 0.291550 0.105564 0.800550 0.106 Uiso 1 1 calc R U . . .
H86C H 0.303436 0.049418 0.806311 0.106 Uiso 1 1 calc R U . . .
C89 C -0.1617(3) 0.1097(3) 0.7019(3) 0.0691(15) Uani 1 1 d . . . . .
H89A H -0.205613 0.073053 0.670268 0.104 Uiso 1 1 calc R U . . .
H89B H -0.155518 0.152391 0.706711 0.104 Uiso 1 1 calc R U . . .
H89C H -0.165681 0.112070 0.741184 0.104 Uiso 1 1 calc R U . . .
C90 C -0.0968(2) 0.0966(2) 0.6822(2) 0.0464(10) Uani 1 1 d . . . . .
C91 C -0.1063(2) 0.0301(2) 0.6771(2) 0.0440(10) Uani 1 1 d . . . . .
C92 C -0.1654(2) -0.0294(3) 0.6324(2) 0.0512(11) Uani 1 1 d . . . . .
H92 H -0.194959 -0.024971 0.607602 0.061 Uiso 1 1 calc R U . . .
C93 C -0.1852(2) -0.0940(3) 0.6204(2) 0.0501(11) Uani 1 1 d . . . . .
C94 C -0.2542(2) -0.1546(3) 0.5704(2) 0.0616(14) Uani 1 1 d . . . . .
C95 C -0.2304(4) -0.1992(4) 0.5163(3) 0.087(2) Uani 1 1 d . . . . .
H95A H -0.202724 -0.173731 0.498210 0.131 Uiso 1 1 calc R U . . .
H95B H -0.272846 -0.238787 0.484956 0.131 Uiso 1 1 calc R U . . .
H95C H -0.200249 -0.213609 0.530835 0.131 Uiso 1 1 calc R U . . .
C96 C -0.0287(3) 0.1553(3) 0.7299(3) 0.0691(15) Uani 1 1 d . . . . .
H96C H 0.013050 0.146913 0.717713 0.104 Uiso 1 1 calc R U . . .
H96A H -0.031613 0.160092 0.770207 0.104 Uiso 1 1 calc R U . . .
H96B H -0.023557 0.196674 0.732370 0.104 Uiso 1 1 calc R U . . .
C97 C -0.0906(3) 0.0910(3) 0.6200(3) 0.0603(13) Uani 1 1 d . . . . .
H97A H -0.050629 0.079883 0.606879 0.091 Uiso 1 1 calc R U . . .
H97B H -0.081799 0.133957 0.624240 0.091 Uiso 1 1 calc R U . . .
H97C H -0.135526 0.055500 0.589184 0.091 Uiso 1 1 calc R U . . .
C98 C -0.3029(3) -0.1334(4) 0.5477(3) 0.085(2) Uani 1 1 d . . . . .
H98A H -0.318672 -0.105509 0.582511 0.128 Uiso 1 1 calc R U . . .
H98B H -0.344955 -0.173550 0.516426 0.128 Uiso 1 1 calc R U . . .
H98C H -0.276130 -0.107586 0.529694 0.128 Uiso 1 1 calc R U . . .
C99 C -0.2953(3) -0.1940(4) 0.5994(3) 0.083(2) Uani 1 1 d . . . . .
H99A H -0.263941 -0.207196 0.614177 0.124 Uiso 1 1 calc R U . . .
H99B H -0.337551 -0.234290 0.568440 0.124 Uiso 1 1 calc R U . . .
H99C H -0.310895 -0.165638 0.634058 0.124 Uiso 1 1 calc R U . . .
C100 C -0.0851(3) 0.1490(4) 0.8910(4) 0.0833(19) Uani 1 1 d . . . . .
H10M H -0.057987 0.190364 0.890981 0.125 Uiso 1 1 calc R U . . .
H10N H -0.130460 0.148192 0.902630 0.125 Uiso 1 1 calc R U . . .
H10O H -0.095201 0.109905 0.849713 0.125 Uiso 1 1 calc R U . . .
C101 C -0.0405(3) 0.1469(3) 0.9375(3) 0.0555(12) Uani 1 1 d . . . . .
C102 C 0.0230(2) 0.1344(2) 0.9106(2) 0.0456(10) Uani 1 1 d . . . . .
C103 C 0.0946(2) 0.1791(2) 0.9462(2) 0.0481(10) Uani 1 1 d . . . . .
H103 H 0.100914 0.215713 0.986143 0.058 Uiso 1 1 calc R U . . .
C104 C 0.1572(2) 0.1740(2) 0.9277(2) 0.0419(9) Uani 1 1 d . . . . .
C105 C 0.2326(2) 0.2289(2) 0.9713(2) 0.0478(10) Uani 1 1 d . . . . .
C106 C 0.2301(3) 0.2835(3) 1.0330(3) 0.0713(16) Uani 1 1 d . . . . .
H10D H 0.279276 0.316590 1.057163 0.107 Uiso 1 1 calc R U . . .
H10E H 0.204956 0.263049 1.055759 0.107 Uiso 1 1 calc R U . . .
H10F H 0.204483 0.305771 1.025724 0.107 Uiso 1 1 calc R U . . .
C107 C -0.0858(3) 0.0880(3) 0.9449(3) 0.0690(15) Uani 1 1 d . . . . .
H10G H -0.100072 0.045637 0.905300 0.104 Uiso 1 1 calc R U . . .
H10H H -0.128836 0.092501 0.958134 0.104 Uiso 1 1 calc R U . . .
H10I H -0.057347 0.088215 0.975880 0.104 Uiso 1 1 calc R U . . .
C108 C -0.0176(4) 0.2120(3) 1.0016(3) 0.0765(17) Uani 1 1 d . . . . .
H10J H 0.011539 0.210650 1.030943 0.115 Uiso 1 1 calc R U . . .
H10K H -0.060602 0.215506 1.015986 0.115 Uiso 1 1 calc R U . . .
H10L H 0.010680 0.251073 0.998489 0.115 Uiso 1 1 calc R U . . .
C109 C 0.2702(3) 0.1922(3) 0.9830(3) 0.0606(13) Uani 1 1 d . . . . .
H10A H 0.272559 0.157526 0.943459 0.091 Uiso 1 1 calc R U . . .
H10B H 0.242940 0.171089 1.004514 0.091 Uiso 1 1 calc R U . . .
H10C H 0.319051 0.224562 1.008374 0.091 Uiso 1 1 calc R U . . .
C110 C 0.2745(3) 0.2605(3) 0.9366(3) 0.0597(13) Uani 1 1 d . . . . .
H11A H 0.323565 0.292998 0.961494 0.090 Uiso 1 1 calc R U . . .
H11B H 0.250458 0.283533 0.928634 0.090 Uiso 1 1 calc R U . . .
H11C H 0.276483 0.225219 0.897248 0.090 Uiso 1 1 calc R U . . .
C112 C -0.0816(4) -0.2319(3) 0.6612(3) 0.0698(14) Uani 1 1 d D U . . .
C113 C -0.0674(3) -0.1656(2) 0.7225(2) 0.0555(11) Uani 1 1 d D U . . .
C114 C -0.0955(4) -0.1709(3) 0.7709(3) 0.0756(18) Uani 1 1 d . . . . .
H114 H -0.124646 -0.215158 0.761886 0.091 Uiso 1 1 calc R U . . .
C115 C -0.0852(3) -0.1178(3) 0.8313(3) 0.0597(12) Uani 1 1 d D U . . .
C116 C -0.1176(4) -0.1363(3) 0.8775(3) 0.0982(19) Uani 1 1 d D U . . .
C117 C -0.1977(4) -0.1914(4) 0.8483(4) 0.099(2) Uani 1 1 d D U . . .
H11M H -0.226128 -0.174762 0.835011 0.149 Uiso 1 1 calc R U . . .
H11N H -0.217577 -0.201318 0.879055 0.149 Uiso 1 1 calc R U . . .
H11O H -0.199356 -0.232408 0.812659 0.149 Uiso 1 1 calc R U . . .
C120 C -0.0791(5) -0.1695(6) 0.8920(5) 0.125(3) Uani 1 1 d D U . . .
H12W H -0.076539 -0.205273 0.853417 0.188 Uiso 1 1 calc R U . . .
H12X H -0.105496 -0.188809 0.915075 0.188 Uiso 1 1 calc R U . . .
H12Y H -0.030326 -0.135960 0.916813 0.188 Uiso 1 1 calc R U . . .
C121 C -0.1234(6) -0.0781(4) 0.9313(4) 0.114(2) Uani 1 1 d D U . . .
H12T H -0.075063 -0.042353 0.955310 0.171 Uiso 1 1 calc R U . . .
H12U H -0.149291 -0.092774 0.957508 0.171 Uiso 1 1 calc R U . . .
H12V H -0.149635 -0.060968 0.916451 0.171 Uiso 1 1 calc R U . . .
C158 C 0.2126(4) -0.0039(4) 0.9142(4) 0.108(3) Uani 1 1 d D U . . .
H15C H 0.214520 0.040780 0.943220 0.129 Uiso 1 1 calc R U . . .
H15D H 0.256555 0.002678 0.897829 0.129 Uiso 1 1 calc R U . . .
C159 C 0.2085(5) -0.0408(4) 0.9468(4) 0.103(2) Uani 1 1 d D U . . .
H15A H 0.185806 -0.025882 0.982160 0.124 Uiso 1 1 calc R U . . .
H15B H 0.256855 -0.034295 0.961751 0.124 Uiso 1 1 calc R U . . .
C160 C 0.1615(6) -0.1141(4) 0.8962(4) 0.125(3) Uani 1 1 d D U . . .
H16K H 0.190857 -0.139344 0.880951 0.149 Uiso 1 1 calc R U . . .
H16L H 0.123270 -0.136521 0.911663 0.149 Uiso 1 1 calc R U . . .
C161 C 0.1297(5) -0.1097(4) 0.8461(4) 0.106(3) Uani 1 1 d D U . . .
H16I H 0.146188 -0.131604 0.808233 0.127 Uiso 1 1 calc R U . . .
H16J H 0.076571 -0.133388 0.836439 0.127 Uiso 1 1 calc R U . . .
C162 C 0.0972(4) -0.1204(4) 0.5308(4) 0.101(2) Uani 1 1 d D U . . .
H16S H 0.133422 -0.089931 0.570580 0.121 Uiso 1 1 calc R U . . .
H16T H 0.111498 -0.102450 0.503511 0.121 Uiso 1 1 calc R U . . .
C163 C 0.0919(4) -0.1892(4) 0.5016(4) 0.110(2) Uani 1 1 d D U . . .
H16Q H 0.102607 -0.198900 0.532997 0.132 Uiso 1 1 calc R U . . .
H16R H 0.124912 -0.195886 0.473540 0.132 Uiso 1 1 calc R U . . .
C164 C 0.0145(4) -0.2322(4) 0.4665(4) 0.120(3) Uani 1 1 d D U . . .
H16O H -0.009783 -0.266108 0.477784 0.144 Uiso 1 1 calc R U . . .
H16P H 0.010983 -0.255776 0.421487 0.144 Uiso 1 1 calc R U . . .
C165 C -0.0188(4) -0.1839(4) 0.4851(3) 0.100(2) Uani 1 1 d D U . . .
H16M H -0.023009 -0.173482 0.452827 0.120 Uiso 1 1 calc R U . . .
H16N H -0.067243 -0.203096 0.491848 0.120 Uiso 1 1 calc R U . . .
O29 O 0.1234(3) 0.2528(3) 0.8437(3) 0.0594(13) Uani 0.767(6) 1 d D U P G 1
O30 O -0.2322(6) -0.0265(6) 0.7977(5) 0.078(2) Uani 0.537(9) 1 d D U P H 1
C84 C 0.2230(5) 0.1064(7) 0.5910(5) 0.098(4) Uani 0.767(6) 1 d D . P G 1
H84A H 0.229040 0.121864 0.561986 0.147 Uiso 0.767(6) 1 calc R U P G 1
H84B H 0.228354 0.064540 0.573105 0.147 Uiso 0.767(6) 1 calc R U P G 1
H84C H 0.259655 0.140851 0.629626 0.147 Uiso 0.767(6) 1 calc R U P G 1
C87 C 0.0913(4) 0.0472(4) 0.5477(3) 0.070(2) Uani 0.767(6) 1 d D . P G 1
H87A H 0.098166 0.063424 0.519234 0.105 Uiso 0.767(6) 1 calc R U P G 1
H87B H 0.045615 0.044355 0.559628 0.105 Uiso 0.767(6) 1 calc R U P G 1
H87C H 0.090499 0.002497 0.527342 0.105 Uiso 0.767(6) 1 calc R U P G 1
C88 C 0.1476(4) 0.1640(4) 0.6362(4) 0.069(2) Uani 0.767(6) 1 d D . P G 1
H88A H 0.185323 0.196026 0.674330 0.103 Uiso 0.767(6) 1 calc R U P G 1
H88B H 0.100354 0.157872 0.645913 0.103 Uiso 0.767(6) 1 calc R U P G 1
H88C H 0.154554 0.181335 0.608558 0.103 Uiso 0.767(6) 1 calc R U P G 1
C111 C -0.0519(5) -0.2717(4) 0.6727(5) 0.082(2) Uani 0.767(6) 1 d D U P G 1
H11J H -0.061259 -0.313386 0.633798 0.123 Uiso 0.767(6) 1 calc R U P G 1
H11K H -0.075165 -0.282760 0.701878 0.123 Uiso 0.767(6) 1 calc R U P G 1
H11L H 0.000076 -0.245241 0.690143 0.123 Uiso 0.767(6) 1 calc R U P G 1
C118 C -0.0575(6) -0.2185(4) 0.6120(4) 0.091(3) Uani 0.767(6) 1 d D U P G 1
H11F H -0.081348 -0.194113 0.606385 0.137 Uiso 0.767(6) 1 calc R U P G 1
H11D H -0.070090 -0.261326 0.573273 0.137 Uiso 0.767(6) 1 calc R U P G 1
H11E H -0.005243 -0.191380 0.624065 0.137 Uiso 0.767(6) 1 calc R U P G 1
C119 C -0.1659(5) -0.2777(4) 0.6363(4) 0.086(2) Uani 0.767(6) 1 d D U P G 1
H11G H -0.189077 -0.253585 0.629262 0.129 Uiso 0.767(6) 1 calc R U P G 1
H11H H -0.185260 -0.288289 0.666865 0.129 Uiso 0.767(6) 1 calc R U P G 1
H11I H -0.175382 -0.319509 0.597492 0.129 Uiso 0.767(6) 1 calc R U P G 1
C154 C 0.1574(3) 0.2938(3) 0.8193(3) 0.0575(16) Uani 0.767(6) 1 d D U P G 1
H15E H 0.121767 0.287953 0.788547 0.069 Uiso 0.767(6) 1 calc R U P G 1
H15F H 0.194869 0.281882 0.799195 0.069 Uiso 0.767(6) 1 calc R U P G 1
C155 C 0.1905(6) 0.3648(4) 0.8736(5) 0.062(3) Uani 0.767(6) 1 d D U P G 1
H15G H 0.193262 0.396816 0.860916 0.074 Uiso 0.767(6) 1 calc R U P G 1
H15H H 0.239423 0.377406 0.893775 0.074 Uiso 0.767(6) 1 calc R U P G 1
C156 C 0.1389(4) 0.3636(3) 0.9165(3) 0.0609(17) Uani 0.767(6) 1 d D U P G 1
H15I H 0.165763 0.386620 0.959523 0.073 Uiso 0.767(6) 1 calc R U P G 1
H15J H 0.108612 0.385531 0.915345 0.073 Uiso 0.767(6) 1 calc R U P G 1
C157 C 0.0935(5) 0.2890(3) 0.8907(4) 0.0698(19) Uani 0.767(6) 1 d D U P G 1
H15K H 0.093970 0.279158 0.923815 0.084 Uiso 0.767(6) 1 calc R U P G 1
H15L H 0.043061 0.275776 0.873376 0.084 Uiso 0.767(6) 1 calc R U P G 1
C166 C -0.2637(6) 0.0051(7) 0.7776(8) 0.082(2) Uani 0.537(9) 1 d D U P H 1
H16H H -0.248045 0.004675 0.740768 0.098 Uiso 0.537(9) 1 calc R U P H 1
H16G H -0.250550 0.052176 0.810864 0.098 Uiso 0.537(9) 1 calc R U P H 1
C167 C -0.3438(6) -0.0384(8) 0.7625(8) 0.094(3) Uani 0.537(9) 1 d D U P H 1
H16F H -0.370030 -0.010083 0.776533 0.113 Uiso 0.537(9) 1 calc R U P H 1
H16E H -0.362162 -0.070568 0.717487 0.113 Uiso 0.537(9) 1 calc R U P H 1
C168 C -0.3540(6) -0.0755(7) 0.7958(7) 0.088(3) Uani 0.537(9) 1 d D U P H 1
H16C H -0.381252 -0.124562 0.766544 0.106 Uiso 0.537(9) 1 calc R U P H 1
H16D H -0.380847 -0.060839 0.827984 0.106 Uiso 0.537(9) 1 calc R U P H 1
C169 C -0.2794(7) -0.0586(9) 0.8247(8) 0.077(2) Uani 0.537(9) 1 d D U P H 1
H16A H -0.268014 -0.028060 0.870051 0.093 Uiso 0.537(9) 1 calc R U P H 1
H16B H -0.275413 -0.099953 0.815494 0.093 Uiso 0.537(9) 1 calc R U P H 1
O29A O 0.1462(10) 0.2467(7) 0.8143(10) 0.064(4) Uani 0.233(6) 1 d D U P G 2
O30A O -0.2411(7) -0.0482(7) 0.7763(6) 0.078(2) Uani 0.463(9) 1 d D U P H 2
C1 C 0.1239(12) 0.2897(11) 0.8641(11) 0.063(5) Uani 0.233(6) 1 d D U P G 2
H1A H 0.127643 0.283661 0.899345 0.075 Uiso 0.233(6) 1 calc R U P G 2
H1B H 0.073540 0.279961 0.850712 0.075 Uiso 0.233(6) 1 calc R U P G 2
C2 C 0.175(3) 0.3608(10) 0.8817(14) 0.070(8) Uani 0.233(6) 1 d D U P G 2
H2A H 0.217803 0.379727 0.914165 0.085 Uiso 0.233(6) 1 calc R U P G 2
H2B H 0.150811 0.390770 0.896815 0.085 Uiso 0.233(6) 1 calc R U P G 2
C3 C 0.1965(12) 0.3525(8) 0.8219(12) 0.071(6) Uani 0.233(6) 1 d D U P G 2
H3A H 0.175975 0.372926 0.806050 0.085 Uiso 0.233(6) 1 calc R U P G 2
H3B H 0.249524 0.373563 0.828299 0.085 Uiso 0.233(6) 1 calc R U P G 2
C5 C 0.1652(13) 0.2766(9) 0.7777(11) 0.070(5) Uani 0.233(6) 1 d D U P G 2
H5A H 0.122085 0.260872 0.747223 0.085 Uiso 0.233(6) 1 calc R U P G 2
H5B H 0.201089 0.264327 0.755292 0.085 Uiso 0.233(6) 1 calc R U P G 2
C6 C -0.0028(8) -0.2194(12) 0.6513(12) 0.091(6) Uani 0.233(6) 1 d D U P G 2
H6A H -0.002645 -0.232456 0.608239 0.137 Uiso 0.233(6) 1 calc R U P G 2
H6B H 0.013037 -0.246318 0.660805 0.137 Uiso 0.233(6) 1 calc R U P G 2
H6C H 0.029946 -0.171574 0.678574 0.137 Uiso 0.233(6) 1 calc R U P G 2
C7 C -0.1107(17) -0.2951(9) 0.6648(12) 0.088(5) Uani 0.233(6) 1 d D U P G 2
H7A H -0.146174 -0.332975 0.626566 0.132 Uiso 0.233(6) 1 calc R U P G 2
H7B H -0.133500 -0.287466 0.699827 0.132 Uiso 0.233(6) 1 calc R U P G 2
H7C H -0.070924 -0.305458 0.670431 0.132 Uiso 0.233(6) 1 calc R U P G 2
C8 C -0.1212(15) -0.2378(13) 0.6061(9) 0.085(5) Uani 0.233(6) 1 d D U P G 2
H8A H -0.092048 -0.199759 0.601770 0.128 Uiso 0.233(6) 1 calc R U P G 2
H8B H -0.167648 -0.237346 0.613002 0.128 Uiso 0.233(6) 1 calc R U P G 2
H8C H -0.129027 -0.279990 0.568379 0.128 Uiso 0.233(6) 1 calc R U P G 2
C9 C -0.2855(10) -0.0700(9) 0.8101(9) 0.080(3) Uani 0.463(9) 1 d D U P H 2
H9B H -0.257655 -0.072806 0.839575 0.096 Uiso 0.463(9) 1 calc R U P H 2
H9A H -0.325523 -0.115071 0.782011 0.096 Uiso 0.463(9) 1 calc R U P H 2
C10 C -0.3150(9) -0.0182(9) 0.8448(7) 0.094(3) Uani 0.463(9) 1 d D U P H 2
H10P H -0.361784 -0.038457 0.853506 0.113 Uiso 0.463(9) 1 calc R U P H 2
H10Q H -0.280605 0.020850 0.883907 0.113 Uiso 0.463(9) 1 calc R U P H 2
C11 C -0.3233(9) 0.0013(10) 0.7983(8) 0.090(3) Uani 0.463(9) 1 d D U P H 2
H11P H -0.305688 0.050627 0.818868 0.108 Uiso 0.463(9) 1 calc R U P H 2
H11Q H -0.374294 -0.021016 0.776191 0.108 Uiso 0.463(9) 1 calc R U P H 2
C12 C -0.2775(9) -0.0230(10) 0.7541(7) 0.084(3) Uani 0.463(9) 1 d D U P H 2
H H -0.308432 -0.058783 0.712405 0.101 Uiso 0.463(9) 1 calc R U P H 2
H12Z H -0.242178 0.014724 0.751415 0.101 Uiso 0.463(9) 1 calc R U P H 2
C84A C 0.1639(14) 0.0424(9) 0.5437(8) 0.082(7) Uani 0.233(6) 1 d D U P G 2
H84D H 0.183388 0.062701 0.519430 0.124 Uiso 0.233(6) 1 calc R U P G 2
H84E H 0.118117 0.002551 0.519217 0.124 Uiso 0.233(6) 1 calc R U P G 2
H84F H 0.198148 0.029221 0.554886 0.124 Uiso 0.233(6) 1 calc R U P G 2
C87A C 0.0945(10) 0.1115(12) 0.5850(11) 0.072(6) Uani 0.233(6) 1 d D U P G 2
H87D H 0.118425 0.150785 0.581108 0.107 Uiso 0.233(6) 1 calc R U P G 2
H87E H 0.066633 0.121581 0.616603 0.107 Uiso 0.233(6) 1 calc R U P G 2
H87F H 0.062107 0.073026 0.545349 0.107 Uiso 0.233(6) 1 calc R U P G 2
C88A C 0.2240(8) 0.1601(8) 0.6331(9) 0.052(4) Uani 0.233(6) 1 d D U P G 2
H88D H 0.261029 0.153050 0.649424 0.077 Uiso 0.233(6) 1 calc R U P G 2
H88E H 0.217233 0.197383 0.666767 0.077 Uiso 0.233(6) 1 calc R U P G 2
H88F H 0.239167 0.170764 0.601710 0.077 Uiso 0.233(6) 1 calc R U P G 2

loop_
_atom_site_aniso_label
_atom_site_aniso_U_11
_atom_site_aniso_U_22
_atom_site_aniso_U_33
_atom_site_aniso_U_23
_atom_site_aniso_U_13
_atom_site_aniso_U_12
K1 0.0421(5) 0.0878(8) 0.0747(7) 0.0580(7) 0.0053(5) 0.0129(5)
K2 0.0637(6) 0.0755(7) 0.0552(6) 0.0391(6) 0.0193(5) 0.0459(6)
O1 0.072(2) 0.081(2) 0.056(2) 0.051(2) 0.0211(18) 0.031(2)
O2 0.101(3) 0.052(2) 0.059(2) 0.0350(18) 0.018(2) 0.023(2)
O3 0.079(3) 0.155(4) 0.131(4) 0.113(3) 0.056(3) 0.081(3)
O4 0.100(3) 0.102(3) 0.089(3) 0.066(3) 0.033(2) 0.070(3)
O5 0.081(2) 0.082(3) 0.0469(18) 0.0334(18) 0.0218(18) 0.054(2)
O6 0.048(2) 0.113(4) 0.060(2) 0.038(2) 0.0184(18) 0.031(2)
O7 0.098(3) 0.068(3) 0.119(4) 0.053(3) 0.013(3) 0.038(3)
O8 0.066(2) 0.072(3) 0.076(3) 0.047(2) -0.003(2) -0.001(2)
O28 0.071(3) 0.095(3) 0.116(4) 0.048(3) -0.008(3) 0.023(2)
C1J 0.132(6) 0.083(4) 0.120(5) 0.064(4) 0.053(4) 0.049(4)
C1K 0.097(4) 0.067(3) 0.091(3) 0.050(3) 0.035(3) 0.044(3)
C1L 0.113(4) 0.084(4) 0.090(4) 0.051(3) 0.026(3) 0.054(4)
C1M 0.050(3) 0.068(3) 0.069(3) 0.041(3) 0.015(2) 0.030(2)
C1N 0.149(5) 0.084(4) 0.119(5) 0.047(4) -0.012(4) 0.049(4)
C1O 0.050(3) 0.069(3) 0.058(3) 0.038(3) 0.017(2) 0.029(2)
C1P 0.057(3) 0.060(3) 0.043(2) 0.032(2) 0.014(2) 0.023(2)
C1Q 0.067(4) 0.109(5) 0.060(3) 0.034(3) 0.004(3) 0.029(3)
C1R 0.147(7) 0.113(6) 0.083(4) 0.074(5) 0.057(5) 0.078(5)
C1S 0.065(3) 0.097(5) 0.080(4) 0.053(4) 0.033(3) 0.043(3)
C2D 0.053(3) 0.094(4) 0.114(4) 0.062(3) 0.027(3) 0.035(3)
C2E 0.059(3) 0.087(4) 0.097(4) 0.059(3) 0.023(3) 0.038(3)
C2F 0.063(3) 0.061(3) 0.058(3) 0.034(3) 0.006(2) 0.025(3)
C2G 0.072(3) 0.076(3) 0.072(3) 0.046(3) 0.017(3) 0.037(3)
C2H 0.070(4) 0.084(4) 0.106(5) 0.056(4) 0.043(3) 0.047(3)
C2I 0.061(3) 0.066(3) 0.073(4) 0.043(3) 0.022(3) 0.032(3)
C2X 0.122(6) 0.071(5) 0.161(8) 0.049(5) 0.045(5) 0.043(4)
C2Y 0.090(4) 0.065(4) 0.127(5) 0.060(4) 0.052(4) 0.037(3)
C2Z 0.144(7) 0.095(6) 0.149(8) 0.068(6) 0.082(6) 0.080(6)
C4 0.067(3) 0.063(3) 0.073(3) 0.046(3) 0.026(3) 0.033(3)
C04K 0.073(4) 0.062(4) 0.093(5) 0.032(3) 0.027(3) 0.030(3)
C15 0.055(3) 0.077(4) 0.093(4) 0.054(3) 0.018(3) 0.031(3)
C23 0.077(4) 0.107(6) 0.085(5) 0.024(4) 0.005(4) 0.037(4)
C24 0.073(3) 0.075(3) 0.050(3) 0.026(3) 0.008(2) 0.043(3)
C25 0.068(3) 0.069(3) 0.064(3) 0.042(3) 0.016(3) 0.034(3)
C26 0.066(3) 0.070(4) 0.072(4) 0.038(3) 0.019(3) 0.036(3)
C30 0.129(7) 0.125(7) 0.067(4) 0.053(4) 0.013(4) 0.051(6)
C31 0.112(6) 0.072(4) 0.089(5) 0.026(4) 0.004(4) 0.042(4)
C122 0.116(5) 0.107(5) 0.154(6) 0.055(4) -0.018(5) 0.017(4)
C123 0.159(7) 0.104(5) 0.151(6) 0.031(5) -0.025(5) 0.037(5)
C124 0.172(7) 0.130(6) 0.149(6) 0.046(5) -0.048(5) 0.034(5)
C125 0.121(5) 0.112(5) 0.127(5) 0.047(4) -0.019(4) 0.041(4)
C170 0.075(4) 0.145(7) 0.137(7) 0.081(6) 0.018(4) 0.028(5)
C171 0.059(3) 0.072(3) 0.073(3) 0.037(3) 0.012(2) 0.033(3)
C172 0.093(5) 0.093(4) 0.117(5) 0.047(4) -0.002(4) 0.039(4)
C174 0.171(8) 0.128(7) 0.082(4) 0.045(4) 0.018(5) 0.079(7)
C176 0.069(3) 0.071(4) 0.069(3) 0.037(3) 0.027(3) 0.033(3)
C177 0.072(4) 0.071(4) 0.098(5) 0.050(4) 0.040(4) 0.033(3)
C178 0.207(11) 0.088(5) 0.125(6) 0.070(5) 0.071(7) 0.085(7)
K3 0.0431(9) 0.0563(10) 0.0709(11) 0.0448(9) 0.0247(7) 0.0267(7)
K4 0.0449(11) 0.0565(10) 0.0683(10) 0.0395(8) 0.0268(8) 0.0278(9)
O25 0.052(3) 0.098(5) 0.111(5) 0.085(4) 0.022(3) 0.041(3)
O26 0.115(5) 0.128(6) 0.085(4) 0.058(4) 0.060(4) 0.074(5)
O27 0.144(5) 0.082(4) 0.083(4) 0.068(3) 0.047(4) 0.053(4)
C1G 0.070(5) 0.098(6) 0.154(8) 0.079(6) 0.039(5) 0.047(5)
C1H 0.067(5) 0.079(5) 0.114(6) 0.050(5) 0.039(5) 0.037(4)
C1I 0.156(12) 0.099(8) 0.066(6) 0.040(6) 0.048(7) 0.060(9)
C20 0.055(4) 0.085(6) 0.125(7) 0.034(5) 0.017(5) 0.029(4)
C21 0.099(8) 0.099(8) 0.099(8) 0.068(7) -0.001(6) 0.031(6)
C22 0.069(5) 0.073(5) 0.096(6) 0.054(5) 0.017(5) 0.033(4)
C29 0.065(6) 0.089(7) 0.086(7) 0.058(6) 0.038(5) 0.024(5)
C32 0.054(5) 0.146(12) 0.100(9) 0.087(9) 0.026(6) 0.047(7)
C33 0.060(5) 0.089(8) 0.087(7) 0.034(6) 0.027(5) 0.033(6)
C126 0.128(7) 0.135(8) 0.114(7) 0.090(7) 0.077(6) 0.097(7)
C127 0.138(8) 0.185(12) 0.129(9) 0.119(9) 0.074(8) 0.101(9)
C128 0.142(8) 0.116(9) 0.125(8) 0.086(8) 0.048(7) 0.063(7)
C129 0.130(8) 0.136(10) 0.096(7) 0.070(7) 0.059(6) 0.058(7)
C130 0.110(5) 0.081(4) 0.092(5) 0.060(4) 0.042(4) 0.051(4)
C131 0.097(5) 0.080(4) 0.090(5) 0.055(4) 0.036(4) 0.045(4)
C132 0.141(7) 0.075(4) 0.096(5) 0.060(4) 0.053(5) 0.041(4)
C133 0.151(6) 0.070(4) 0.097(5) 0.063(4) 0.055(5) 0.045(4)
C134 0.062(5) 0.116(7) 0.120(7) 0.096(7) 0.042(5) 0.052(5)
C135 0.052(4) 0.075(5) 0.110(6) 0.063(5) 0.020(4) 0.030(4)
C136 0.073(6) 0.094(7) 0.093(6) 0.065(6) 0.016(4) 0.042(5)
C137 0.051(4) 0.117(8) 0.091(6) 0.073(6) 0.022(4) 0.042(5)
K3A 0.056(3) 0.091(5) 0.071(4) 0.067(4) 0.021(3) 0.032(3)
K4A 0.083(5) 0.056(3) 0.053(3) 0.024(2) 0.011(3) 0.037(4)
O25A 0.141(12) 0.142(12) 0.128(11) 0.081(9) 0.032(7) 0.054(8)
O26A 0.106(8) 0.116(8) 0.109(8) 0.052(5) 0.030(6) 0.052(6)
O27A 0.104(7) 0.096(7) 0.102(8) 0.058(6) 0.009(5) 0.045(5)
C1T 0.100(7) 0.093(7) 0.103(8) 0.057(6) 0.015(6) 0.044(6)
C1U 0.097(7) 0.090(7) 0.100(8) 0.056(6) 0.014(6) 0.043(6)
C1V 0.096(7) 0.100(7) 0.100(8) 0.056(6) 0.014(6) 0.041(6)
C1W 0.104(7) 0.106(7) 0.107(8) 0.055(6) 0.013(6) 0.045(6)
C1X 0.141(12) 0.132(11) 0.137(11) 0.077(9) 0.028(7) 0.058(7)
C1Y 0.100(9) 0.111(11) 0.103(10) 0.051(8) 0.025(7) 0.052(7)
C1Z 0.121(11) 0.122(12) 0.121(10) 0.065(8) 0.030(8) 0.053(8)
C2A 0.107(8) 0.112(8) 0.112(8) 0.055(6) 0.030(6) 0.051(6)
C2B 0.110(8) 0.111(8) 0.115(8) 0.054(6) 0.035(6) 0.053(6)
C2C 0.111(8) 0.114(8) 0.112(8) 0.055(6) 0.033(6) 0.052(6)
C12A 0.066(8) 0.122(9) 0.103(6) 0.061(7) 0.026(6) 0.013(8)
C18A 0.080(12) 0.16(2) 0.074(11) 0.060(12) -0.005(10) 0.048(15)
C19A 0.067(8) 0.102(8) 0.131(9) 0.065(7) 0.025(8) 0.039(7)
C20A 0.059(7) 0.096(6) 0.120(9) 0.061(7) 0.031(8) 0.031(6)
C21A 0.12(2) 0.080(12) 0.125(18) 0.041(11) -0.007(15) 0.051(14)
C22A 0.075(10) 0.105(17) 0.109(17) 0.079(15) 0.014(10) 0.037(11)
C27 0.125(12) 0.134(12) 0.130(11) 0.075(9) 0.025(8) 0.048(7)
C28 0.107(8) 0.111(8) 0.114(8) 0.051(6) 0.031(6) 0.052(6)
C29A 0.096(15) 0.16(2) 0.138(16) 0.052(15) 0.010(13) 0.072(16)
C32A 0.080(15) 0.138(16) 0.14(2) 0.106(16) 0.048(15) 0.074(15)
C33A 0.11(2) 0.13(3) 0.167(19) 0.12(2) 0.054(17) 0.05(2)
K5 0.0347(4) 0.0474(5) 0.0428(5) 0.0247(4) 0.0068(3) 0.0200(4)
K6 0.0343(4) 0.0410(5) 0.0388(4) 0.0222(4) 0.0037(3) 0.0102(4)
K7 0.0355(4) 0.0422(5) 0.0470(5) 0.0238(4) 0.0089(4) 0.0195(4)
K8 0.0313(4) 0.0387(5) 0.0460(5) 0.0183(4) 0.0012(4) 0.0087(3)
O9 0.0309(13) 0.0376(14) 0.0343(14) 0.0115(12) 0.0027(11) 0.0089(11)
O10 0.0291(13) 0.0513(17) 0.0393(15) 0.0142(14) 0.0059(12) 0.0124(13)
O11 0.0606(19) 0.0434(17) 0.0563(19) 0.0281(15) 0.0240(16) 0.0254(15)
O12 0.0417(15) 0.0401(15) 0.0462(16) 0.0242(13) 0.0115(13) 0.0190(13)
O13 0.0311(13) 0.0385(15) 0.0390(14) 0.0182(12) 0.0014(11) 0.0123(12)
O14 0.0394(15) 0.0401(16) 0.065(2) 0.0290(15) 0.0024(14) 0.0136(13)
O15 0.0335(14) 0.0515(17) 0.0484(16) 0.0283(14) 0.0005(12) 0.0158(13)
O16 0.0359(15) 0.074(2) 0.081(2) 0.053(2) 0.0184(16) 0.0290(16)
O35 0.064(2) 0.0542(18) 0.062(2) 0.0247(16) 0.0065(16) 0.0306(16)
C34 0.063(3) 0.080(4) 0.042(3) -0.002(3) 0.011(2) 0.024(3)
C35 0.046(2) 0.038(2) 0.036(2) 0.0097(18) 0.0046(18) 0.0163(19)
C36 0.038(2) 0.0330(19) 0.0329(19) 0.0127(16) 0.0039(16) 0.0143(17)
C37 0.041(2) 0.043(2) 0.040(2) 0.0183(19) 0.0126(18) 0.0205(19)
C38 0.0307(19) 0.039(2) 0.042(2) 0.0220(18) 0.0074(16) 0.0158(16)
C39 0.031(2) 0.048(2) 0.051(2) 0.029(2) 0.0127(18) 0.0169(18)
C40 0.045(3) 0.074(4) 0.072(3) 0.029(3) 0.026(3) 0.030(3)
C41 0.067(3) 0.035(2) 0.057(3) 0.014(2) -0.008(2) 0.017(2)
C42 0.058(3) 0.044(2) 0.042(2) 0.016(2) -0.004(2) 0.018(2)
C43 0.040(2) 0.081(4) 0.084(4) 0.056(3) 0.008(2) 0.027(2)
C44 0.043(2) 0.051(3) 0.064(3) 0.034(2) 0.010(2) 0.012(2)
C45 0.057(3) 0.057(3) 0.080(4) 0.037(3) 0.022(3) 0.036(3)
C46 0.043(2) 0.041(2) 0.064(3) 0.026(2) 0.015(2) 0.0174(19)
C47 0.0321(19) 0.038(2) 0.053(2) 0.023(2) 0.0050(18) 0.0149(17)
C48 0.043(2) 0.044(2) 0.052(2) 0.030(2) 0.013(2) 0.0196(19)
C49 0.035(2) 0.042(2) 0.039(2) 0.0216(18) 0.0059(16) 0.0180(17)
C50 0.062(3) 0.050(3) 0.040(2) 0.025(2) 0.015(2) 0.023(2)
C51 0.095(5) 0.070(4) 0.052(3) 0.017(3) 0.006(3) 0.012(4)
C52 0.086(4) 0.054(3) 0.099(4) 0.053(3) 0.044(4) 0.038(3)
C53 0.043(3) 0.050(3) 0.082(4) 0.023(3) 0.012(3) 0.012(2)
C54 0.140(7) 0.084(4) 0.074(4) 0.054(4) 0.053(4) 0.056(5)
C55 0.087(4) 0.112(5) 0.073(4) 0.053(4) 0.045(3) 0.069(4)
C56 0.038(2) 0.079(4) 0.055(3) 0.024(3) -0.001(2) 0.023(2)
C57 0.035(2) 0.050(3) 0.040(2) 0.013(2) -0.0035(18) 0.0132(19)
C58 0.0316(19) 0.042(2) 0.037(2) 0.0150(18) 0.0031(16) 0.0140(17)
C59 0.035(2) 0.037(2) 0.055(3) 0.018(2) 0.0056(19) 0.0107(18)
C60 0.042(2) 0.035(2) 0.055(3) 0.021(2) 0.016(2) 0.0190(18)
C61 0.051(3) 0.039(2) 0.074(3) 0.032(2) 0.022(2) 0.023(2)
C62 0.046(3) 0.050(3) 0.145(6) 0.052(4) 0.021(3) 0.022(2)
C63 0.066(3) 0.063(3) 0.067(3) 0.030(3) -0.020(3) 0.022(3)
C64 0.059(3) 0.068(3) 0.045(3) 0.020(2) 0.003(2) 0.022(3)
C65 0.053(3) 0.049(3) 0.073(3) 0.027(3) 0.013(2) 0.028(2)
C66 0.121(5) 0.068(4) 0.092(4) 0.057(4) 0.053(4) 0.056(4)
C67 0.067(3) 0.064(3) 0.057(3) 0.034(3) 0.018(2) 0.036(3)
C68 0.055(3) 0.049(2) 0.035(2) 0.0228(19) 0.0079(19) 0.027(2)
C69 0.036(2) 0.036(2) 0.0322(19) 0.0121(17) -0.0025(16) 0.0134(17)
C70 0.040(2) 0.048(2) 0.055(3) 0.027(2) 0.0055(19) 0.023(2)
C71 0.032(2) 0.040(2) 0.049(2) 0.0169(19) 0.0017(17) 0.0166(17)
C72 0.033(2) 0.055(3) 0.067(3) 0.031(2) 0.012(2) 0.023(2)
C73 0.065(3) 0.090(4) 0.072(4) 0.032(3) 0.023(3) 0.044(3)
C74 0.086(4) 0.074(4) 0.074(4) 0.047(3) 0.030(3) 0.052(3)
C75 0.070(4) 0.101(5) 0.058(3) 0.040(3) -0.003(3) 0.025(4)
C76 0.038(3) 0.078(4) 0.139(6) 0.073(4) 0.020(3) 0.018(3)
C77 0.040(3) 0.101(5) 0.088(4) 0.052(4) 0.010(3) 0.039(3)
C142 0.090(4) 0.075(3) 0.097(4) 0.034(3) -0.022(3) 0.033(3)
C143 0.089(4) 0.072(3) 0.115(5) 0.028(3) -0.018(4) 0.023(3)
C144 0.075(3) 0.058(3) 0.095(4) 0.033(3) 0.010(3) 0.027(3)
C145 0.070(3) 0.064(3) 0.079(3) 0.036(2) 0.008(3) 0.034(2)
O33 0.051(3) 0.098(5) 0.098(4) 0.073(4) 0.016(3) 0.035(3)
O34 0.053(3) 0.049(2) 0.076(4) 0.025(2) -0.016(3) 0.007(2)
O36 0.061(3) 0.079(3) 0.058(2) 0.046(2) 0.014(2) 0.013(3)
C138 0.051(3) 0.096(5) 0.101(4) 0.070(4) 0.019(3) 0.038(3)
C139 0.051(3) 0.098(5) 0.096(4) 0.059(4) 0.015(3) 0.035(3)
C140 0.063(3) 0.104(5) 0.101(4) 0.072(4) 0.017(3) 0.034(3)
C141 0.049(3) 0.103(4) 0.101(4) 0.072(4) 0.019(3) 0.029(3)
C146 0.070(4) 0.044(3) 0.081(4) 0.023(3) -0.012(4) 0.017(3)
C147 0.068(4) 0.061(4) 0.109(5) 0.023(4) -0.011(4) 0.027(3)
C148 0.053(3) 0.060(3) 0.099(5) 0.037(3) -0.013(3) 0.011(3)
C149 0.057(4) 0.062(3) 0.091(5) 0.039(3) -0.018(3) 0.001(3)
C150 0.071(4) 0.079(4) 0.065(3) 0.043(3) 0.002(3) 0.010(3)
C151 0.063(4) 0.091(4) 0.077(4) 0.032(3) 0.011(3) 0.028(3)
C152 0.051(3) 0.083(4) 0.072(3) 0.044(3) 0.013(3) 0.022(3)
C153 0.050(4) 0.070(3) 0.077(3) 0.039(3) 0.016(3) 0.024(3)
O33A 0.051(4) 0.096(5) 0.101(5) 0.073(4) 0.010(4) 0.037(4)
O34A 0.061(5) 0.055(4) 0.084(5) 0.024(4) -0.019(4) 0.005(4)
O36A 0.055(5) 0.078(4) 0.066(4) 0.043(4) 0.008(4) 0.021(4)
C1A 0.069(5) 0.055(4) 0.093(6) 0.026(4) -0.021(5) 0.019(4)
C1B 0.068(5) 0.054(4) 0.091(6) 0.020(4) -0.016(5) 0.012(4)
C1C 0.057(6) 0.076(5) 0.071(5) 0.039(4) 0.016(5) 0.017(5)
C1D 0.058(6) 0.080(5) 0.073(5) 0.039(5) 0.015(5) 0.017(5)
C1E 0.061(5) 0.084(5) 0.069(4) 0.039(4) 0.008(4) 0.019(5)
C1F 0.061(5) 0.080(5) 0.068(4) 0.040(4) 0.005(4) 0.016(4)
C13 0.050(4) 0.094(6) 0.100(6) 0.071(5) 0.013(5) 0.037(4)
C14 0.053(4) 0.096(6) 0.102(5) 0.073(5) 0.014(4) 0.041(4)
C16 0.058(4) 0.099(6) 0.100(5) 0.072(4) 0.016(4) 0.037(4)
C17 0.052(4) 0.100(5) 0.102(5) 0.071(5) 0.015(4) 0.034(4)
C18 0.062(5) 0.055(4) 0.086(6) 0.029(4) -0.024(5) 0.010(4)
C19 0.065(6) 0.056(5) 0.093(6) 0.025(5) -0.026(5) 0.015(5)
K9 0.0395(5) 0.0373(4) 0.0534(5) 0.0261(4) 0.0005(4) 0.0126(4)
K10 0.0386(5) 0.0418(5) 0.0494(5) 0.0225(4) 0.0009(4) 0.0099(4)
K11 0.0438(5) 0.0465(5) 0.0582(6) 0.0313(5) 0.0020(4) 0.0178(4)
K12 0.0356(5) 0.0557(6) 0.0665(6) 0.0370(5) 0.0107(4) 0.0148(4)
O17 0.0349(15) 0.0428(16) 0.0514(17) 0.0249(14) 0.0063(13) 0.0141(12)
O18 0.0383(16) 0.0563(19) 0.0598(19) 0.0371(16) 0.0074(14) 0.0164(14)
O19 0.0357(15) 0.0485(17) 0.0624(19) 0.0323(16) -0.0026(14) 0.0140(13)
O20 0.0403(17) 0.054(2) 0.079(2) 0.0383(19) -0.0115(16) 0.0035(15)
O21 0.0388(15) 0.0475(17) 0.0555(19) 0.0277(16) 0.0073(14) 0.0165(13)
O22 0.0374(15) 0.0500(18) 0.0458(17) 0.0183(15) 0.0016(13) 0.0160(13)
O23 0.0470(17) 0.0404(16) 0.0570(18) 0.0286(15) 0.0097(14) 0.0136(13)
O24 0.069(2) 0.0477(19) 0.058(2) 0.0314(16) 0.0161(17) 0.0163(17)
O31 0.066(2) 0.072(2) 0.072(2) 0.0239(19) 0.0107(19) 0.0270(19)
O32 0.092(3) 0.087(3) 0.134(4) 0.070(3) -0.010(3) 0.040(3)
C78 0.074(4) 0.074(4) 0.138(6) 0.061(4) 0.016(4) 0.042(3)
C79 0.040(2) 0.059(3) 0.076(3) 0.033(3) 0.011(2) 0.026(2)
C80 0.037(2) 0.038(2) 0.049(2) 0.0179(19) 0.0011(18) 0.0137(18)
C81 0.032(2) 0.053(3) 0.060(3) 0.030(2) 0.0073(19) 0.0113(19)
C82 0.035(2) 0.043(2) 0.044(2) 0.0213(19) -0.0009(18) 0.0053(18)
C83 0.045(3) 0.067(3) 0.059(3) 0.038(3) 0.007(2) 0.012(2)
C85 0.066(4) 0.121(6) 0.119(6) 0.067(5) 0.034(4) 0.064(4)
C86 0.048(3) 0.077(4) 0.083(4) 0.040(3) -0.004(3) 0.026(3)
C89 0.066(3) 0.093(4) 0.085(4) 0.056(4) 0.035(3) 0.055(3)
C90 0.039(2) 0.059(3) 0.055(3) 0.038(2) 0.0110(19) 0.025(2)
C91 0.0303(19) 0.057(3) 0.052(2) 0.036(2) 0.0115(18) 0.0168(19)
C92 0.034(2) 0.070(3) 0.056(3) 0.044(3) 0.0038(19) 0.014(2)
C93 0.029(2) 0.066(3) 0.052(3) 0.040(2) 0.0039(18) 0.006(2)
C94 0.035(2) 0.078(4) 0.061(3) 0.050(3) -0.003(2) -0.003(2)
C95 0.084(4) 0.082(4) 0.059(4) 0.031(3) -0.002(3) 0.011(4)
C96 0.066(3) 0.059(3) 0.083(4) 0.041(3) -0.006(3) 0.024(3)
C97 0.063(3) 0.074(3) 0.068(3) 0.048(3) 0.025(3) 0.037(3)
C98 0.044(3) 0.103(5) 0.096(5) 0.069(4) -0.021(3) -0.002(3)
C99 0.042(3) 0.098(5) 0.100(5) 0.074(4) -0.001(3) -0.006(3)
C100 0.063(3) 0.102(5) 0.125(6) 0.075(5) 0.032(4) 0.053(4)
C101 0.052(3) 0.053(3) 0.073(3) 0.036(3) 0.022(2) 0.030(2)
C102 0.047(2) 0.044(2) 0.057(3) 0.032(2) 0.015(2) 0.022(2)
C103 0.051(2) 0.041(2) 0.051(3) 0.025(2) 0.012(2) 0.018(2)
C104 0.043(2) 0.038(2) 0.042(2) 0.0236(19) 0.0049(18) 0.0121(18)
C105 0.045(2) 0.044(2) 0.043(2) 0.023(2) 0.0059(19) 0.0088(19)
C106 0.067(3) 0.048(3) 0.051(3) 0.010(2) 0.005(3) 0.003(3)
C107 0.060(3) 0.067(3) 0.093(4) 0.049(3) 0.036(3) 0.031(3)
C108 0.083(4) 0.064(3) 0.097(5) 0.041(3) 0.047(4) 0.048(3)
C109 0.044(3) 0.063(3) 0.066(3) 0.039(3) -0.004(2) 0.009(2)
C110 0.055(3) 0.055(3) 0.065(3) 0.037(3) 0.013(2) 0.012(2)
C112 0.094(4) 0.049(3) 0.073(3) 0.033(3) 0.030(3) 0.035(3)
C113 0.064(3) 0.044(2) 0.067(3) 0.034(2) 0.017(2) 0.026(2)
C114 0.107(5) 0.041(3) 0.081(4) 0.039(3) 0.043(4) 0.024(3)
C115 0.072(3) 0.052(3) 0.069(3) 0.041(3) 0.025(3) 0.027(3)
C116 0.164(5) 0.070(3) 0.089(4) 0.059(3) 0.060(4) 0.054(3)
C117 0.104(5) 0.100(5) 0.110(6) 0.070(5) 0.048(4) 0.039(4)
C120 0.148(8) 0.178(9) 0.131(7) 0.127(8) 0.052(6) 0.083(7)
C121 0.171(5) 0.078(3) 0.095(4) 0.051(3) 0.061(4) 0.049(3)
C158 0.082(5) 0.098(5) 0.148(7) 0.074(5) 0.000(4) 0.032(4)
C159 0.105(6) 0.123(6) 0.105(5) 0.073(5) 0.023(4) 0.054(5)
C160 0.164(9) 0.104(5) 0.126(7) 0.076(5) 0.014(6) 0.057(6)
C161 0.131(7) 0.079(4) 0.112(6) 0.055(4) 0.007(5) 0.043(4)
C162 0.071(3) 0.086(4) 0.100(4) 0.022(3) 0.013(3) 0.029(3)
C163 0.094(4) 0.084(4) 0.119(5) 0.032(4) 0.023(4) 0.039(3)
C164 0.095(4) 0.087(4) 0.100(5) 0.008(4) 0.026(4) 0.021(3)
C165 0.074(3) 0.106(4) 0.069(3) 0.024(3) 0.012(3) 0.020(3)
O29 0.058(3) 0.042(3) 0.074(4) 0.032(3) 0.002(3) 0.017(2)
O30 0.060(3) 0.092(4) 0.094(4) 0.055(3) 0.029(3) 0.037(3)
C84 0.071(5) 0.162(11) 0.130(9) 0.119(9) 0.052(6) 0.058(6)
C87 0.076(5) 0.080(5) 0.051(4) 0.035(4) 0.006(3) 0.033(4)
C88 0.070(5) 0.063(4) 0.079(5) 0.048(4) 0.014(4) 0.020(4)
C111 0.091(6) 0.065(5) 0.106(7) 0.045(5) 0.040(5) 0.048(5)
C118 0.140(9) 0.054(4) 0.070(5) 0.030(4) 0.044(6) 0.036(5)
C119 0.091(5) 0.058(5) 0.072(5) 0.017(4) 0.010(4) 0.022(4)
C154 0.044(3) 0.053(4) 0.065(4) 0.029(3) 0.002(3) 0.014(3)
C155 0.044(6) 0.039(3) 0.079(5) 0.021(3) 0.004(4) 0.010(3)
C156 0.052(4) 0.048(3) 0.070(4) 0.027(3) 0.001(3) 0.015(3)
C157 0.073(5) 0.051(4) 0.084(5) 0.037(4) 0.019(4) 0.024(3)
C166 0.077(4) 0.089(4) 0.092(5) 0.056(4) 0.022(4) 0.037(3)
C167 0.082(4) 0.101(5) 0.104(5) 0.060(4) 0.012(4) 0.036(4)
C168 0.071(4) 0.096(4) 0.105(5) 0.058(4) 0.026(4) 0.036(3)
C169 0.066(4) 0.086(4) 0.095(5) 0.054(3) 0.030(3) 0.038(3)
O29A 0.061(9) 0.036(7) 0.095(12) 0.029(7) 0.018(8) 0.027(6)
O30A 0.060(3) 0.086(4) 0.092(5) 0.045(3) 0.032(3) 0.036(3)
C1 0.054(12) 0.046(10) 0.080(13) 0.025(10) 0.010(9) 0.026(9)
C2 0.041(14) 0.041(8) 0.102(14) 0.020(9) 0.003(11) 0.017(9)
C3 0.044(9) 0.038(8) 0.116(15) 0.032(8) 0.013(9) 0.014(7)
C5 0.054(10) 0.042(8) 0.100(12) 0.033(8) 0.023(9) 0.011(8)
C6 0.094(7) 0.059(8) 0.087(9) 0.017(7) 0.030(7) 0.032(7)
C7 0.112(10) 0.048(6) 0.089(9) 0.031(6) 0.026(8) 0.028(7)
C8 0.102(9) 0.064(8) 0.074(7) 0.029(6) 0.019(7) 0.030(8)
C9 0.069(4) 0.089(4) 0.095(5) 0.055(3) 0.027(4) 0.037(3)
C10 0.088(4) 0.101(5) 0.097(4) 0.049(4) 0.032(4) 0.047(4)
C11 0.089(4) 0.091(5) 0.097(5) 0.047(4) 0.023(4) 0.050(4)
C12 0.073(4) 0.093(5) 0.092(4) 0.053(4) 0.025(4) 0.036(4)
C84A 0.085(14) 0.076(11) 0.066(9) 0.038(8) 0.030(10) 0.016(9)
C87A 0.048(10) 0.11(2) 0.062(13) 0.061(14) 0.006(9) 0.020(11)
C88A 0.046(8) 0.059(9) 0.059(11) 0.038(8) 0.008(8) 0.022(7)

loop_
_atom_type_symbol
_atom_type_description
_atom_type_scat_dispersion_real
_atom_type_scat_dispersion_imag
_atom_type_scat_source
C C 0.0181 0.0091 'International Tables Vol C Tables 4.2.6.8 and 6.1.1.4'
H H 0.0000 0.0000 'International Tables Vol C Tables 4.2.6.8 and 6.1.1.4'
K K 0.3868 1.0657 'International Tables Vol C Tables 4.2.6.8 and 6.1.1.4'
O O 0.0492 0.0322 'International Tables Vol C Tables 4.2.6.8 and 6.1.1.4'

loop_
_geom_angle_atom_site_label_1
_geom_angle_atom_site_label_2
_geom_angle_atom_site_label_3
_geom_angle
_geom_angle_site_symmetry_1
_geom_angle_site_symmetry_3
_geom_angle_publ_flag
O1 K1 O5 94.48(11) . . ?
O2 K1 O1 65.15(12) . . ?
O2 K1 O5 70.30(12) . . ?
O3 K1 O1 72.61(13) . . ?
O3 K1 O2 131.39(13) . . ?
O3 K1 O4 66.45(15) . . ?
O3 K1 O5 137.68(15) . . ?
O3 K1 O28 92.58(18) . . ?
O4 K1 O1 97.09(13) . . ?
O4 K1 O2 139.71(14) . . ?
O4 K1 O5 75.85(13) . . ?
O4 K1 O28 108.64(16) . . ?
O28 K1 O1 142.27(16) . . ?
O28 K1 O2 106.18(16) . . ?
O28 K1 O5 117.91(16) . . ?
O1 K2 O2 66.10(13) . . ?
O1 K2 O5 95.67(11) . . ?
O1 K2 O6 136.53(14) . . ?
O1 K2 O25 104.12(18) . . ?
O2 K2 O5 69.49(12) . . ?
O2 K2 O25 94.6(2) . . ?
O6 K2 O2 129.27(13) . . ?
O6 K2 O5 64.25(12) . . ?
O6 K2 O25 113.11(17) . . ?
O25 K2 O5 147.0(2) . . ?
O25A K2 O1 108.3(8) . . ?
O25A K2 O2 98.7(7) . . ?
O25A K2 O5 146.5(9) . . ?
O25A K2 O6 108.3(8) . . ?
K1 O1 K4A 86.00(14) . . ?
K2 O1 K1 85.44(10) . . ?
K2 O1 K4 102.85(13) . . ?
K2 O1 K4A 90.0(2) . . ?
C1O O1 K1 112.5(3) . . ?
C1O O1 K2 110.1(3) . . ?
C1O O1 K4 145.3(3) . . ?
C1O O1 K4A 153.1(3) . . ?
K4 O1 K1 80.21(11) . . ?
K1 O2 K2 86.15(11) . . ?
C1M O2 K1 119.6(4) . . ?
C1M O2 K2 113.0(3) . . ?
K1 O3 K4A 81.45(14) . . ?
C2E O3 K1 110.9(4) . . ?
C2E O3 K4 123.0(4) . . ?
C2E O3 K4A 120.9(4) . . ?
K4 O3 K1 84.32(12) . . ?
K1 O4 K3 100.34(13) . . ?
K1 O4 K4 81.51(12) . . ?
K1 O4 K3A 91.94(19) . . ?
K1 O4 K4A 90.51(17) . . ?
C2G O4 K1 110.4(4) . . ?
C2G O4 K3 146.6(4) . . ?
C2G O4 K4 114.2(4) . . ?
C2G O4 K3A 151.1(4) . . ?
C2G O4 K4A 123.4(4) . . ?
K3 O4 K4 82.47(14) . . ?
K4A O4 K3A 72.6(2) . . ?
K1 O5 K2 81.86(10) . . ?
C25 O5 K1 144.2(4) . . ?
C25 O5 K2 106.4(3) . . ?
C25 O5 K3 120.1(4) . . ?
C25 O5 K3A 108.5(4) . . ?
K3 O5 K1 95.26(12) . . ?
K3 O5 K2 82.69(11) . . ?
K3A O5 K1 107.2(3) . . ?
K3A O5 K2 80.21(16) . . ?
K2 O6 K3 85.46(11) . . ?
C2I O6 K2 113.7(4) . . ?
C2I O6 K3 120.2(4) . . ?
C2I O6 K3A 112.8(4) . . ?
K3A O6 K2 88.0(2) . . ?
C177 O7 K3 112.8(4) . . ?
C177 O7 K4 124.6(4) . . ?
C177 O7 K3A 108.3(4) . . ?
C177 O7 K4A 113.7(5) . . ?
K3 O7 K4 83.43(14) . . ?
K4A O7 K3A 80.2(2) . . ?
K2 O8 K3A 72.0(2) . . ?
C176 O8 K2 144.4(4) . . ?
C176 O8 K3 108.1(4) . . ?
C176 O8 K4 119.3(4) . . ?
C176 O8 K3A 110.7(4) . . ?
C176 O8 K4A 109.0(4) . . ?
K3 O8 K2 81.94(13) . . ?
K3 O8 K4 79.49(13) . . ?
K4 O8 K2 95.86(12) . . ?
K4A O8 K2 106.5(2) . . ?
K4A O8 K3A 89.0(2) . . ?
C122 O28 K1 126.5(5) . . ?
C125 O28 K1 122.4(5) . . ?
C125 O28 C122 108.4(7) . . ?
H1JA C1J H1JB 109.5 . . ?
H1JA C1J H1JC 109.5 . . ?
H1JB C1J H1JC 109.5 . . ?
C1K C1J H1JA 109.5 . . ?
C1K C1J H1JB 109.5 . . ?
C1K C1J H1JC 109.5 . . ?
C1L C1K C1J 107.6(6) . . ?
C1L C1K C1M 106.2(5) . . ?
C1M C1K C1J 114.2(5) . . ?
C1N C1K C1J 112.4(7) . . ?
C1N C1K C1L 108.9(6) . . ?
C1N C1K C1M 107.3(5) . . ?
C1K C1L H1LA 109.5 . . ?
C1K C1L H1LB 109.5 . . ?
C1K C1L H1LC 109.5 . . ?
H1LA C1L H1LB 109.5 . . ?
H1LA C1L H1LC 109.5 . . ?
H1LB C1L H1LC 109.5 . . ?
K2 C1M K1 64.80(10) . . ?
O2 C1M K1 42.2(3) . . ?
O2 C1M K2 47.2(3) . . ?
O2 C1M C1K 117.4(5) . . ?
O2 C1M C4 122.9(5) . . ?
C1K C1M K1 137.9(4) . . ?
C1K C1M K2 136.1(3) . . ?
C4 C1M K1 91.2(3) . . ?
C4 C1M K2 89.2(3) . . ?
C4 C1M C1K 119.7(5) . . ?
C1K C1N H1NA 109.5 . . ?
C1K C1N H1NB 109.5 . . ?
C1K C1N H1NC 109.5 . . ?
H1NA C1N H1NB 109.5 . . ?
H1NA C1N H1NC 109.5 . . ?
H1NB C1N H1NC 109.5 . . ?
K2 C1O K1 65.04(9) . . ?
O1 C1O K1 47.0(2) . . ?
O1 C1O K2 48.2(2) . . ?
O1 C1O C1P 113.0(4) . . ?
O1 C1O C4 128.0(5) . . ?
C1P C1O K1 138.8(3) . . ?
C1P C1O K2 134.9(3) . . ?
C4 C1O K1 91.1(3) . . ?
C4 C1O K2 90.8(3) . . ?
C4 C1O C1P 119.0(5) . . ?
C1O C1P C1R 116.5(5) . . ?
C1O C1P C1S 106.0(4) . . ?
C1Q C1P C1O 109.6(4) . . ?
C1Q C1P C1R 109.6(5) . . ?
C1Q C1P C1S 108.5(5) . . ?
C1R C1P C1S 106.4(5) . . ?
C1P C1Q H1QA 109.5 . . ?
C1P C1Q H1QB 109.5 . . ?
C1P C1Q H1QC 109.5 . . ?
H1QA C1Q H1QB 109.5 . . ?
H1QA C1Q H1QC 109.5 . . ?
H1QB C1Q H1QC 109.5 . . ?
C1P C1R H1RA 109.5 . . ?
C1P C1R H1RB 109.5 . . ?
C1P C1R H1RC 109.5 . . ?
H1RA C1R H1RB 109.5 . . ?
H1RA C1R H1RC 109.5 . . ?
H1RB C1R H1RC 109.5 . . ?
C1P C1S H1SA 109.5 . . ?
C1P C1S H1SB 109.5 . . ?
C1P C1S H1SC 109.5 . . ?
H1SA C1S H1SB 109.5 . . ?
H1SA C1S H1SC 109.5 . . ?
H1SB C1S H1SC 109.5 . . ?
C2E C2D C20 107.9(6) . . ?
C2E C2D C12A 99.5(9) . . ?
C1G C2D C2E 111.2(6) . . ?
C1G C2D C1H 111.0(8) . . ?
C1G C2D C20 108.4(8) . . ?
C1H C2D C2E 110.1(6) . . ?
C1H C2D C20 108.0(7) . . ?
C19A C2D C2E 113.6(9) . . ?
C19A C2D C12A 112.3(13) . . ?
C20A C2D C2E 106.0(9) . . ?
C20A C2D C12A 98.6(13) . . ?
C20A C2D C19A 123.4(12) . . ?
K1 C2E K4 62.72(10) . . ?
O3 C2E K1 48.4(3) . . ?
O3 C2E C2D 116.9(6) . . ?
O3 C2E C15 122.7(5) . . ?
O3 C2E K4 39.0(3) . . ?
C2D C2E K1 136.7(4) . . ?
C2D C2E K4 137.4(5) . . ?
C15 C2E K1 90.4(4) . . ?
C15 C2E C2D 120.1(5) . . ?
C15 C2E K4 91.1(4) . . ?
C2G C2F C21 116.2(6) . . ?
C2G C2F C22 108.8(5) . . ?
C2G C2F C18A 111.7(10) . . ?
C2G C2F C21A 110.0(10) . . ?
C2G C2F C22A 111.6(8) . . ?
C1I C2F C2G 104.3(6) . . ?
C1I C2F C21 111.8(7) . . ?
C1I C2F C22 109.7(7) . . ?
C21 C2F C22 106.0(6) . . ?
C21A C2F C18A 107.9(12) . . ?
C21A C2F C22A 109.5(12) . . ?
C22A C2F C18A 106.1(12) . . ?
K1 C2G K4 62.25(10) . . ?
O4 C2G K1 48.4(3) . . ?
O4 C2G C2F 114.2(5) . . ?
O4 C2G C15 127.3(5) . . ?
O4 C2G K4 45.8(3) . . ?
C2F C2G K1 139.6(4) . . ?
C2F C2G K4 138.0(4) . . ?
C15 C2G K1 90.0(4) . . ?
C15 C2G C2F 118.4(5) . . ?
C15 C2G K4 90.0(4) . . ?
C2I C2H C29 105.8(5) . . ?
C2I C2H C32A 105.7(9) . . ?
C32 C2H C2I 108.8(6) . . ?
C32 C2H C29 110.6(8) . . ?
C32 C2H C33 112.3(8) . . ?
C33 C2H C2I 112.8(7) . . ?
C33 C2H C29 106.4(7) . . ?
C29A C2H C2I 114.7(11) . . ?
C29A C2H C32A 102.7(12) . . ?
C33A C2H C2I 109.7(12) . . ?
C33A C2H C29A 114.7(15) . . ?
C33A C2H C32A 108.6(13) . . ?
K2 C2I K3 64.45(10) . . ?
O6 C2I K2 46.8(3) . . ?
O6 C2I C2H 115.1(5) . . ?
O6 C2I C26 124.2(5) . . ?
O6 C2I K3 42.2(3) . . ?
C2H C2I K2 134.2(4) . . ?
C2H C2I K3 136.9(4) . . ?
C26 C2I K2 88.4(3) . . ?
C26 C2I C2H 120.5(5) . . ?
C26 C2I K3 94.2(3) . . ?
H2XA C2X H2XB 109.5 . . ?
H2XA C2X H2XC 109.5 . . ?
H2XB C2X H2XC 109.5 . . ?
C2Y C2X H2XA 109.5 . . ?
C2Y C2X H2XB 109.5 . . ?
C2Y C2X H2XC 109.5 . . ?
C2X C2Y C177 113.9(6) . . ?
C2X C2Y C178 110.2(7) . . ?
C2Z C2Y C2X 111.3(7) . . ?
C2Z C2Y C177 108.1(5) . . ?
C2Z C2Y C178 108.8(7) . . ?
C178 C2Y C177 104.3(6) . . ?
C2Y C2Z H2ZA 109.5 . . ?
C2Y C2Z H2ZB 109.5 . . ?
C2Y C2Z H2ZC 109.5 . . ?
H2ZA C2Z H2ZB 109.5 . . ?
H2ZA C2Z H2ZC 109.5 . . ?
H2ZB C2Z H2ZC 109.5 . . ?
C1M C4 H4 116.6 . . ?
C1O C4 C1M 126.8(5) . . ?
C1O C4 H4 116.6 . . ?
C176 C04K H04K 116.2 . . ?
C177 C04K H04K 116.2 . . ?
C177 C04K C176 127.7(6) . . ?
C2E C15 H15 116.4 . . ?
C2G C15 C2E 127.2(5) . . ?
C2G C15 H15 116.4 . . ?
K1 C23 H23A 63.5 . . ?
K1 C23 H23B 47.4 . . ?
K1 C23 H23C 135.4 . . ?
H23A C23 H23B 109.5 . . ?
H23A C23 H23C 109.5 . . ?
H23B C23 H23C 109.5 . . ?
C24 C23 K1 114.2(4) . . ?
C24 C23 H23A 109.5 . . ?
C24 C23 H23B 109.5 . . ?
C24 C23 H23C 109.5 . . ?
C25 C24 C23 109.4(5) . . ?
C25 C24 C31 107.9(5) . . ?
C30 C24 C23 109.5(6) . . ?
C30 C24 C25 113.2(5) . . ?
C30 C24 C31 110.7(6) . . ?
C31 C24 C23 105.8(6) . . ?
O5 C25 K2 52.6(2) . . ?
O5 C25 C24 117.1(5) . . ?
O5 C25 C26 127.1(5) . . ?
C24 C25 K2 137.2(4) . . ?
C26 C25 K2 88.0(3) . . ?
C26 C25 C24 115.8(5) . . ?
C2I C26 H26 116.7 . . ?
C25 C26 C2I 126.7(5) . . ?
C25 C26 H26 116.7 . . ?
C24 C30 H30A 109.5 . . ?
C24 C30 H30B 109.5 . . ?
C24 C30 H30C 109.5 . . ?
H30A C30 H30B 109.5 . . ?
H30A C30 H30C 109.5 . . ?
H30B C30 H30C 109.5 . . ?
C24 C31 H31A 109.5 . . ?
C24 C31 H31B 109.5 . . ?
C24 C31 H31C 109.5 . . ?
H31A C31 H31B 109.5 . . ?
H31A C31 H31C 109.5 . . ?
H31B C31 H31C 109.5 . . ?
O28 C122 H12A 110.4 . . ?
O28 C122 H12B 110.4 . . ?
O28 C122 C123 106.7(8) . . ?
H12A C122 H12B 108.6 . . ?
C123 C122 H12A 110.4 . . ?
C123 C122 H12B 110.4 . . ?
C122 C123 H12C 111.1 . . ?
C122 C123 H12D 111.1 . . ?
C122 C123 C124 103.2(8) . . ?
H12C C123 H12D 109.1 . . ?
C124 C123 H12C 111.1 . . ?
C124 C123 H12D 111.1 . . ?
C123 C124 H12E 111.0 . . ?
C123 C124 H12F 111.0 . . ?
H12E C124 H12F 109.0 . . ?
C125 C124 C123 103.7(8) . . ?
C125 C124 H12E 111.0 . . ?
C125 C124 H12F 111.0 . . ?
O28 C125 C124 107.9(8) . . ?
O28 C125 H12G 110.1 . . ?
O28 C125 H12H 110.1 . . ?
C124 C125 H12G 110.1 . . ?
C124 C125 H12H 110.1 . . ?
H12G C125 H12H 108.4 . . ?
H17D C170 H17E 109.5 . . ?
H17D C170 H17F 109.5 . . ?
H17E C170 H17F 109.5 . . ?
C171 C170 H17D 109.5 . . ?
C171 C170 H17E 109.5 . . ?
C171 C170 H17F 109.5 . . ?
C170 C171 C172 107.0(6) . . ?
C170 C171 C176 113.4(5) . . ?
C174 C171 C170 111.7(7) . . ?
C174 C171 C172 104.8(6) . . ?
C174 C171 C176 110.6(6) . . ?
C176 C171 C172 108.9(5) . . ?
K2 C172 H17J 47.7 . . ?
K2 C172 H17K 62.9 . . ?
K2 C172 H17L 134.5 . . ?
C171 C172 K2 115.3(4) . . ?
C171 C172 H17J 109.5 . . ?
C171 C172 H17K 109.5 . . ?
C171 C172 H17L 109.5 . . ?
H17J C172 H17K 109.5 . . ?
H17J C172 H17L 109.5 . . ?
H17K C172 H17L 109.5 . . ?
C171 C174 H17G 109.5 . . ?
C171 C174 H17H 109.5 . . ?
C171 C174 H17I 109.5 . . ?
H17G C174 H17H 109.5 . . ?
H17G C174 H17I 109.5 . . ?
H17H C174 H17I 109.5 . . ?
O8 C176 C04K 127.2(6) . . ?
O8 C176 C171 117.4(5) . . ?
O8 C176 K3 51.1(3) . . ?
C04K C176 C171 115.4(6) . . ?
C04K C176 K3 87.3(4) . . ?
C171 C176 K3 137.8(4) . . ?
O7 C177 C2Y 115.5(6) . . ?
O7 C177 C04K 122.8(6) . . ?
O7 C177 K3 46.9(3) . . ?
C2Y C177 K3 134.3(5) . . ?
C04K C177 C2Y 121.7(6) . . ?
C04K C177 K3 89.2(4) . . ?
C2Y C178 H17A 109.5 . . ?
C2Y C178 H17B 109.5 . . ?
C2Y C178 H17C 109.5 . . ?
H17A C178 H17B 109.5 . . ?
H17A C178 H17C 109.5 . . ?
H17B C178 H17C 109.5 . . ?
O4 K3 O5 75.87(14) . . ?
O4 K3 O6 136.05(15) . . ?
O4 K3 O8 98.63(14) . . ?
O4 K3 O27 114.2(2) . . ?
O5 K3 O8 98.40(13) . . ?
O6 K3 O5 64.33(13) . . ?
O6 K3 O8 70.90(15) . . ?
O7 K3 O4 72.77(17) . . ?
O7 K3 O5 141.43(16) . . ?
O7 K3 O6 131.09(16) . . ?
O7 K3 O8 65.30(16) . . ?
O7 K3 O27 109.23(19) . . ?
O27 K3 O5 103.76(17) . . ?
O27 K3 O6 93.4(2) . . ?
O27 K3 O8 143.8(2) . . ?
O1 K4 O4 97.11(13) . . ?
O1 K4 O8 74.74(13) . . ?
O3 K4 O1 74.93(15) . . ?
O3 K4 O4 67.07(16) . . ?
O3 K4 O7 131.65(16) . . ?
O3 K4 O8 143.61(16) . . ?
O3 K4 O26 103.6(2) . . ?
O4 K4 O8 97.42(14) . . ?
O7 K4 O1 135.36(15) . . ?
O7 K4 O4 71.69(16) . . ?
O7 K4 O8 64.62(15) . . ?
O26 K4 O1 119.71(19) . . ?
O26 K4 O4 139.0(2) . . ?
O26 K4 O7 91.2(2) . . ?
O26 K4 O8 108.6(2) . . ?
C134 O25 K2 121.0(4) . . ?
C134 O25 C137 108.4(6) . . ?
C137 O25 K2 128.4(5) . . ?
C126 O26 K4 126.9(7) . . ?
C126 O26 C129 108.1(8) . . ?
C129 O26 K4 119.6(7) . . ?
C130 O27 K3 112.1(4) . . ?
C133 O27 K3 135.8(5) . . ?
C133 O27 C130 108.3(6) . . ?
C2D C1G H1GA 109.5 . . ?
C2D C1G H1GB 109.5 . . ?
C2D C1G H1GC 109.5 . . ?
H1GA C1G H1GB 109.5 . . ?
H1GA C1G H1GC 109.5 . . ?
H1GB C1G H1GC 109.5 . . ?
C2D C1H H1HA 109.5 . . ?
C2D C1H H1HB 109.5 . . ?
C2D C1H H1HC 109.5 . . ?
H1HA C1H H1HB 109.5 . . ?
H1HA C1H H1HC 109.5 . . ?
H1HB C1H H1HC 109.5 . . ?
C2F C1I H1IC 109.5 . . ?
C2F C1I H1IA 109.5 . . ?
C2F C1I H1IB 109.5 . . ?
H1IC C1I H1IA 109.5 . . ?
H1IC C1I H1IB 109.5 . . ?
H1IA C1I H1IB 109.5 . . ?
C2D C20 H20A 109.5 . . ?
C2D C20 H20B 109.5 . . ?
C2D C20 H20C 109.5 . . ?
H20A C20 H20B 109.5 . . ?
H20A C20 H20C 109.5 . . ?
H20B C20 H20C 109.5 . . ?
C2F C21 H21A 109.5 . . ?
C2F C21 H21B 109.5 . . ?
C2F C21 H21C 109.5 . . ?
H21A C21 H21B 109.5 . . ?
H21A C21 H21C 109.5 . . ?
H21B C21 H21C 109.5 . . ?
C2F C22 H22A 109.5 . . ?
C2F C22 H22B 109.5 . . ?
C2F C22 H22C 109.5 . . ?
H22A C22 H22B 109.5 . . ?
H22A C22 H22C 109.5 . . ?
H22B C22 H22C 109.5 . . ?
C2H C29 H29B 109.5 . . ?
C2H C29 H29A 109.5 . . ?
C2H C29 H29C 109.5 . . ?
H29B C29 H29A 109.5 . . ?
H29B C29 H29C 109.5 . . ?
H29A C29 H29C 109.5 . . ?
C2H C32 H32A 109.5 . . ?
C2H C32 H32C 109.5 . . ?
C2H C32 H32B 109.5 . . ?
H32A C32 H32C 109.5 . . ?
H32A C32 H32B 109.5 . . ?
H32C C32 H32B 109.5 . . ?
C2H C33 H33A 109.5 . . ?
C2H C33 H33B 109.5 . . ?
C2H C33 H33C 109.5 . . ?
H33A C33 H33B 109.5 . . ?
H33A C33 H33C 109.5 . . ?
H33B C33 H33C 109.5 . . ?
O26 C126 H12O 111.2 . . ?
O26 C126 H12P 111.2 . . ?
O26 C126 C127 103.0(8) . . ?
H12O C126 H12P 109.1 . . ?
C127 C126 H12O 111.2 . . ?
C127 C126 H12P 111.2 . . ?
C126 C127 H12N 110.3 . . ?
C126 C127 H12M 110.3 . . ?
C126 C127 C128 107.0(8) . . ?
H12N C127 H12M 108.6 . . ?
C128 C127 H12N 110.3 . . ?
C128 C127 H12M 110.3 . . ?
C127 C128 H12L 111.3 . . ?
C127 C128 H12K 111.3 . . ?
C127 C128 C129 102.4(8) . . ?
H12L C128 H12K 109.2 . . ?
C129 C128 H12L 111.3 . . ?
C129 C128 H12K 111.3 . . ?
O26 C129 C128 102.8(8) . . ?
O26 C129 H12I 111.2 . . ?
O26 C129 H12J 111.2 . . ?
C128 C129 H12I 111.2 . . ?
C128 C129 H12J 111.2 . . ?
H12I C129 H12J 109.1 . . ?
K3 C130 H13A 94.9 . . ?
K3 C130 H13B 78.2 . . ?
O27 C130 K3 45.1(3) . . ?
O27 C130 H13A 111.0 . . ?
O27 C130 H13B 111.0 . . ?
O27 C130 C131 103.7(7) . . ?
H13A C130 H13B 109.0 . . ?
C131 C130 K3 146.4(7) . . ?
C131 C130 H13A 111.0 . . ?
C131 C130 H13B 111.0 . . ?
C130 C131 H13D 111.1 . . ?
C130 C131 H13C 111.1 . . ?
H13D C131 H13C 109.0 . . ?
C132 C131 C130 103.5(6) . . ?
C132 C131 H13D 111.1 . . ?
C132 C131 H13C 111.1 . . ?
C131 C132 H13E 110.3 . . ?
C131 C132 H13F 110.3 . . ?
C131 C132 C133 107.2(6) . . ?
H13E C132 H13F 108.5 . . ?
C133 C132 H13E 110.3 . . ?
C133 C132 H13F 110.3 . . ?
O27 C133 C132 105.7(7) . . ?
O27 C133 H13G 110.6 . . ?
O27 C133 H13H 110.6 . . ?
C132 C133 H13G 110.6 . . ?
C132 C133 H13H 110.6 . . ?
H13G C133 H13H 108.7 . . ?
O25 C134 H13I 110.9 . . ?
O25 C134 H13J 110.9 . . ?
O25 C134 C135 104.5(6) . . ?
H13I C134 H13J 108.9 . . ?
C135 C134 H13I 110.9 . . ?
C135 C134 H13J 110.9 . . ?
C134 C135 H13K 111.9 . . ?
C134 C135 H13L 111.9 . . ?
H13K C135 H13L 109.6 . . ?
C136 C135 C134 99.6(6) . . ?
C136 C135 H13K 111.9 . . ?
C136 C135 H13L 111.9 . . ?
C135 C136 H13M 110.9 . . ?
C135 C136 H13N 110.9 . . ?
C135 C136 C137 104.5(7) . . ?
H13M C136 H13N 108.9 . . ?
C137 C136 H13M 110.9 . . ?
C137 C136 H13N 110.9 . . ?
O25 C137 C136 104.7(6) . . ?
O25 C137 H13O 110.8 . . ?
O25 C137 H13P 110.8 . . ?
C136 C137 H13O 110.8 . . ?
C136 C137 H13P 110.8 . . ?
H13O C137 H13P 108.9 . . ?
K2 K3A K1 56.84(9) . . ?
K2 K3A K4A 70.83(13) . . ?
O4 K3A K1 39.51(11) . . ?
O4 K3A K2 91.62(16) . . ?
O4 K3A O7 59.0(2) . . ?
O4 K3A K4A 50.55(16) . . ?
O5 K3A K1 39.45(14) . . ?
O5 K3A K2 55.21(16) . . ?
O5 K3A O4 73.0(2) . . ?
O5 K3A O7 127.6(3) . . ?
O5 K3A O8 104.1(2) . . ?
O5 K3A K4A 97.9(2) . . ?
O5 K3A O27A 108.4(7) . . ?
O6 K3A K1 105.4(3) . . ?
O6 K3A K2 52.84(18) . . ?
O6 K3A O4 143.9(3) . . ?
O6 K3A O5 80.1(4) . . ?
O6 K3A O7 128.8(3) . . ?
O6 K3A O8 77.3(2) . . ?
O6 K3A K4A 112.1(2) . . ?
O6 K3A O27A 98.7(6) . . ?
O7 K3A K1 88.2(2) . . ?
O7 K3A K2 104.1(2) . . ?
O7 K3A K4A 35.13(19) . . ?
O8 K3A K1 80.73(15) . . ?
O8 K3A K2 53.50(13) . . ?
O8 K3A O4 86.3(2) . . ?
O8 K3A O7 56.2(2) . . ?
O8 K3A K4A 37.0(2) . . ?
K4A K3A K1 60.60(14) . . ?
O27A K3A K1 131.8(6) . . ?
O27A K3A K2 146.7(7) . . ?
O27A K3A O4 112.2(5) . . ?
O27A K3A O7 108.1(7) . . ?
O27A K3A O8 146.0(7) . . ?
O27A K3A K4A 142.4(7) . . ?
O1 K4A O3 60.1(2) . . ?
O4 K4A O1 86.3(2) . . ?
O4 K4A O3 55.27(19) . . ?
O7 K4A O1 152.8(3) . . ?
O7 K4A O3 122.3(3) . . ?
O7 K4A O4 76.9(2) . . ?
O7 K4A O8 87.4(4) . . ?
O7 K4A O26A 94.1(6) . . ?
O8 K4A O1 77.90(19) . . ?
O8 K4A O3 134.6(3) . . ?
O8 K4A O4 109.2(3) . . ?
O8 K4A O26A 107.3(6) . . ?
O26A K4A O1 112.0(6) . . ?
O26A K4A O3 104.0(6) . . ?
O26A K4A O4 141.9(6) . . ?
C1X O25A K2 112(2) . . ?
C1X O25A C27 108.9(19) . . ?
C27 O25A K2 128(2) . . ?
C2C O26A K4A 121(2) . . ?
C28 O26A K4A 103(2) . . ?
C28 O26A C2C 112.4(19) . . ?
C1T O27A K3A 102.6(17) . . ?
C1W O27A K3A 147.1(17) . . ?
C1W O27A C1T 109.6(19) . . ?
O27A C1T H1TA 110.7 . . ?
O27A C1T H1TB 110.7 . . ?
O27A C1T C1U 105.3(14) . . ?
H1TA C1T H1TB 108.8 . . ?
C1U C1T H1TA 110.7 . . ?
C1U C1T H1TB 110.7 . . ?
C1T C1U H1UA 110.9 . . ?
C1T C1U H1UB 110.9 . . ?
C1T C1U C1V 104.3(11) . . ?
H1UA C1U H1UB 108.9 . . ?
C1V C1U H1UA 110.9 . . ?
C1V C1U H1UB 110.9 . . ?
C1U C1V H1VB 111.1 . . ?
C1U C1V H1VA 111.1 . . ?
H1VB C1V H1VA 109.0 . . ?
C1W C1V C1U 103.5(13) . . ?
C1W C1V H1VB 111.1 . . ?
C1W C1V H1VA 111.1 . . ?
O27A C1W C1V 101.7(16) . . ?
O27A C1W H1WB 111.4 . . ?
O27A C1W H1WA 111.4 . . ?
C1V C1W H1WB 111.4 . . ?
C1V C1W H1WA 111.4 . . ?
H1WB C1W H1WA 109.3 . . ?
K2 C1X H1XA 76.4 . . ?
K2 C1X H1XB 96.0 . . ?
O25A C1X K2 44.6(16) . . ?
O25A C1X H1XA 110.4 . . ?
O25A C1X H1XB 110.4 . . ?
O25A C1X C1Y 106.6(17) . . ?
H1XA C1X H1XB 108.6 . . ?
C1Y C1X K2 147.8(16) . . ?
C1Y C1X H1XA 110.4 . . ?
C1Y C1X H1XB 110.4 . . ?
C1X C1Y H1YA 111.7 . . ?
C1X C1Y H1YB 111.7 . . ?
C1X C1Y C1Z 100.3(14) . . ?
H1YA C1Y H1YB 109.5 . . ?
C1Z C1Y H1YA 111.7 . . ?
C1Z C1Y H1YB 111.7 . . ?
C1Y C1Z H1ZA 111.5 . . ?
C1Y C1Z H1ZB 111.5 . . ?
H1ZA C1Z H1ZB 109.3 . . ?
C27 C1Z C1Y 101.4(14) . . ?
C27 C1Z H1ZA 111.5 . . ?
C27 C1Z H1ZB 111.5 . . ?
H2AA C2A H2AB 109.2 . . ?
C2B C2A H2AA 111.3 . . ?
C2B C2A H2AB 111.3 . . ?
C28 C2A H2AA 111.3 . . ?
C28 C2A H2AB 111.3 . . ?
C28 C2A C2B 102.6(13) . . ?
C2A C2B H2BB 111.4 . . ?
C2A C2B H2BA 111.4 . . ?
H2BB C2B H2BA 109.3 . . ?
C2C C2B C2A 101.8(14) . . ?
C2C C2B H2BB 111.4 . . ?
C2C C2B H2BA 111.4 . . ?
O26A C2C C2B 105.5(16) . . ?
O26A C2C H2CA 110.6 . . ?
O26A C2C H2CB 110.6 . . ?
C2B C2C H2CA 110.6 . . ?
C2B C2C H2CB 110.6 . . ?
H2CA C2C H2CB 108.8 . . ?
C2D C12A H12R 109.5 . . ?
C2D C12A H12S 109.5 . . ?
C2D C12A H12Q 109.5 . . ?
H12R C12A H12S 109.5 . . ?
H12R C12A H12Q 109.5 . . ?
H12S C12A H12Q 109.5 . . ?
C2F C18A H18A 109.5 . . ?
C2F C18A H18C 109.5 . . ?
C2F C18A H18B 109.5 . . ?
H18A C18A H18C 109.5 . . ?
H18A C18A H18B 109.5 . . ?
H18C C18A H18B 109.5 . . ?
C2D C19A H19A 109.5 . . ?
C2D C19A H19B 109.5 . . ?
C2D C19A H19C 109.5 . . ?
H19A C19A H19B 109.5 . . ?
H19A C19A H19C 109.5 . . ?
H19B C19A H19C 109.5 . . ?
C2D C20A H20D 109.5 . . ?
C2D C20A H20E 109.5 . . ?
C2D C20A H20F 109.5 . . ?
H20D C20A H20E 109.5 . . ?
H20D C20A H20F 109.5 . . ?
H20E C20A H20F 109.5 . . ?
C2F C21A H21F 109.5 . . ?
C2F C21A H21D 109.5 . . ?
C2F C21A H21E 109.5 . . ?
H21F C21A H21D 109.5 . . ?
H21F C21A H21E 109.5 . . ?
H21D C21A H21E 109.5 . . ?
C2F C22A H22E 109.5 . . ?
C2F C22A H22F 109.5 . . ?
C2F C22A H22D 109.5 . . ?
H22E C22A H22F 109.5 . . ?
H22E C22A H22D 109.5 . . ?
H22F C22A H22D 109.5 . . ?
O25A C27 C1Z 105.9(18) . . ?
O25A C27 H27A 110.6 . . ?
O25A C27 H27B 110.5 . . ?
C1Z C27 H27A 110.6 . . ?
C1Z C27 H27B 110.6 . . ?
H27A C27 H27B 108.7 . . ?
O26A C28 C2A 106.3(17) . . ?
O26A C28 H28A 110.5 . . ?
O26A C28 H28B 110.5 . . ?
C2A C28 H28A 110.5 . . ?
C2A C28 H28B 110.5 . . ?
H28A C28 H28B 108.7 . . ?
C2H C29A H29F 109.5 . . ?
C2H C29A H29D 109.5 . . ?
C2H C29A H29E 109.5 . . ?
H29F C29A H29D 109.5 . . ?
H29F C29A H29E 109.5 . . ?
H29D C29A H29E 109.5 . . ?
C2H C32A H32D 109.5 . . ?
C2H C32A H32E 109.5 . . ?
C2H C32A H32F 109.5 . . ?
H32D C32A H32E 109.5 . . ?
H32D C32A H32F 109.5 . . ?
H32E C32A H32F 109.5 . . ?
C2H C33A H33E 109.5 . . ?
C2H C33A H33D 109.5 . . ?
C2H C33A H33F 109.5 . . ?
H33E C33A H33D 109.5 . . ?
H33E C33A H33F 109.5 . . ?
H33D C33A H33F 109.5 . . ?
O9 K5 O13 92.66(9) . . ?
O9 K5 O33 141.5(2) . . ?
O9 K5 O33A 145.3(7) . . ?
O10 K5 O9 63.88(9) . . ?
O10 K5 O11 132.82(10) . . ?
O10 K5 O12 138.13(10) . . ?
O10 K5 O13 71.32(9) . . ?
O10 K5 O33 109.13(19) . . ?
O10 K5 O33A 103.8(5) . . ?
O11 K5 O9 74.17(9) . . ?
O11 K5 O12 65.19(9) . . ?
O11 K5 O13 133.34(9) . . ?
O11 K5 O33 90.24(18) . . ?
O11 K5 O33A 98.4(5) . . ?
O12 K5 O9 97.34(9) . . ?
O12 K5 O13 72.76(8) . . ?
O12 K5 O33 107.8(2) . . ?
O12 K5 O33A 110.3(6) . . ?
O33 K5 O13 122.1(2) . . ?
O33A K5 O13 114.9(6) . . ?
O9 K6 O10 63.78(9) . . ?
O9 K6 O13 95.38(9) . . ?
O9 K6 O14 137.83(9) . . ?
O9 K6 O15 74.34(9) . . ?
O9 K6 O36 108.5(2) . . ?
O9 K6 O36A 104.5(8) . . ?
O10 K6 O13 71.83(9) . . ?
O10 K6 O14 130.51(9) . . ?
O10 K6 O15 133.51(10) . . ?
O10 K6 O36 95.9(3) . . ?
O10 K6 O36A 91.1(10) . . ?
O13 K6 O15 93.88(9) . . ?
O14 K6 O13 63.46(9) . . ?
O14 K6 O15 71.52(9) . . ?
O14 K6 O36 108.5(3) . . ?
O36 K6 O13 145.1(2) . . ?
O36 K6 O15 116.5(3) . . ?
O36A K6 O13 144.7(7) . . ?
O36A K6 O14 113.4(9) . . ?
O36A K6 O15 119.2(8) . . ?
O12 K7 O15 96.98(9) . . ?
O12 K7 O35 110.14(10) . . ?
O13 K7 O12 74.98(9) . . ?
O13 K7 O14 65.52(9) . . ?
O13 K7 O15 97.73(9) . . ?
O13 K7 O16 138.93(10) . . ?
O13 K7 O35 101.80(10) . . ?
O14 K7 O12 136.93(9) . . ?
O14 K7 O15 72.94(10) . . ?
O14 K7 O16 131.08(10) . . ?
O14 K7 O35 94.53(11) . . ?
O16 K7 O12 71.95(9) . . ?
O16 K7 O15 63.48(10) . . ?
O16 K7 O35 111.95(11) . . ?
O35 K7 O15 149.81(10) . . ?
O9 K8 O12 95.28(9) . . ?
O11 K8 O9 74.92(10) . . ?
O11 K8 O12 64.28(9) . . ?
O11 K8 O15 143.39(10) . . ?
O11 K8 O34 110.6(2) . . ?
O11 K8 O34A 109.1(6) . . ?
O15 K8 O9 75.71(9) . . ?
O15 K8 O12 97.44(9) . . ?
O15 K8 O34 99.4(2) . . ?
O16 K8 O9 136.90(10) . . ?
O16 K8 O11 129.03(11) . . ?
O16 K8 O12 72.71(10) . . ?
O16 K8 O15 65.52(10) . . ?
O16 K8 O34 95.3(3) . . ?
O16 K8 O34A 92.2(8) . . ?
O34 K8 O9 109.4(3) . . ?
O34 K8 O12 152.9(3) . . ?
O34A K8 O9 114.8(9) . . ?
O34A K8 O12 146.9(9) . . ?
O34A K8 O15 102.8(7) . . ?
K6 O9 K5 86.26(8) . . ?
K6 O9 K8 100.81(9) . . ?
K8 O9 K5 81.78(8) . . ?
C36 O9 K5 120.1(2) . . ?
C36 O9 K6 108.3(2) . . ?
C36 O9 K8 144.0(2) . . ?
K5 O10 K6 87.24(8) . . ?
C38 O10 K5 120.8(3) . . ?
C38 O10 K6 109.5(2) . . ?
K8 O11 K5 84.85(9) . . ?
C47 O11 K5 117.8(3) . . ?
C47 O11 K8 115.8(3) . . ?
K5 O12 K7 101.08(10) . . ?
K5 O12 K8 81.71(8) . . ?
K7 O12 K8 81.40(8) . . ?
C49 O12 K5 114.1(2) . . ?
C49 O12 K7 142.4(3) . . ?
C49 O12 K8 115.2(3) . . ?
K6 O13 K5 82.57(8) . . ?
K7 O13 K5 98.84(9) . . ?
K7 O13 K6 84.58(8) . . ?
C58 O13 K5 135.1(2) . . ?
C58 O13 K6 102.2(2) . . ?
C58 O13 K7 126.0(3) . . ?
K7 O14 K6 84.21(9) . . ?
C60 O14 K6 100.1(2) . . ?
C60 O14 K7 127.6(3) . . ?
K7 O15 K6 81.40(8) . . ?
K8 O15 K6 97.69(9) . . ?
K8 O15 K7 81.93(8) . . ?
C69 O15 K6 137.0(3) . . ?
C69 O15 K7 102.9(3) . . ?
C69 O15 K8 125.4(3) . . ?
K8 O16 K7 84.53(9) . . ?
C71 O16 K7 103.2(3) . . ?
C71 O16 K8 128.1(3) . . ?
C142 O35 K7 126.3(4) . . ?
C145 O35 K7 105.7(3) . . ?
C145 O35 C142 109.5(4) . . ?
H34A C34 H34B 109.5 . . ?
H34A C34 H34C 109.5 . . ?
H34B C34 H34C 109.5 . . ?
C35 C34 H34A 109.5 . . ?
C35 C34 H34B 109.5 . . ?
C35 C34 H34C 109.5 . . ?
C36 C35 C34 114.2(4) . . ?
C41 C35 C34 109.3(5) . . ?
C41 C35 C36 107.9(4) . . ?
C41 C35 C42 109.9(4) . . ?
C42 C35 C34 107.9(4) . . ?
C42 C35 C36 107.6(3) . . ?
O9 C36 K6 50.45(19) . . ?
O9 C36 C35 115.4(3) . . ?
O9 C36 C37 124.7(4) . . ?
C35 C36 K6 133.8(3) . . ?
C37 C36 K6 89.3(3) . . ?
C37 C36 C35 119.9(4) . . ?
C36 C37 H37 113(3) . . ?
C38 C37 C36 126.8(4) . . ?
C38 C37 H37 120(3) . . ?
K6 C38 K5 65.79(7) . . ?
O10 C38 K5 41.1(2) . . ?
O10 C38 K6 49.8(2) . . ?
O10 C38 C37 124.5(4) . . ?
O10 C38 C39 115.0(4) . . ?
C37 C38 K5 93.9(3) . . ?
C37 C38 K6 87.9(2) . . ?
C37 C38 C39 120.5(4) . . ?
C39 C38 K5 136.0(3) . . ?
C39 C38 K6 135.1(3) . . ?
C40 C39 C38 114.2(4) . . ?
C40 C39 C43 109.9(4) . . ?
C40 C39 C44 109.0(4) . . ?
C43 C39 C38 106.8(4) . . ?
C44 C39 C38 107.7(3) . . ?
C44 C39 C43 109.2(4) . . ?
C39 C40 H40A 109.5 . . ?
C39 C40 H40B 109.5 . . ?
C39 C40 H40C 109.5 . . ?
H40A C40 H40B 109.5 . . ?
H40A C40 H40C 109.5 . . ?
H40B C40 H40C 109.5 . . ?
C35 C41 H41A 109.5 . . ?
C35 C41 H41B 109.5 . . ?
C35 C41 H41C 109.5 . . ?
H41A C41 H41B 109.5 . . ?
H41A C41 H41C 109.5 . . ?
H41B C41 H41C 109.5 . . ?
C35 C42 H42A 109.5 . . ?
C35 C42 H42B 109.5 . . ?
C35 C42 H42C 109.5 . . ?
H42A C42 H42B 109.5 . . ?
H42A C42 H42C 109.5 . . ?
H42B C42 H42C 109.5 . . ?
C39 C43 H43A 109.5 . . ?
C39 C43 H43B 109.5 . . ?
C39 C43 H43C 109.5 . . ?
H43A C43 H43B 109.5 . . ?
H43A C43 H43C 109.5 . . ?
H43B C43 H43C 109.5 . . ?
C39 C44 H44A 109.5 . . ?
C39 C44 H44B 109.5 . . ?
C39 C44 H44C 109.5 . . ?
H44A C44 H44B 109.5 . . ?
H44A C44 H44C 109.5 . . ?
H44B C44 H44C 109.5 . . ?
H45A C45 H45B 109.5 . . ?
H45A C45 H45C 109.5 . . ?
H45B C45 H45C 109.5 . . ?
C46 C45 H45A 109.5 . . ?
C46 C45 H45B 109.5 . . ?
C46 C45 H45C 109.5 . . ?
C45 C46 C47 108.8(4) . . ?
C45 C46 C52 108.4(4) . . ?
C45 C46 C53 108.6(4) . . ?
C47 C46 C52 114.4(4) . . ?
C47 C46 C53 105.9(4) . . ?
C52 C46 C53 110.6(4) . . ?
K8 C47 K5 63.50(8) . . ?
O11 C47 K5 43.5(2) . . ?
O11 C47 K8 44.8(2) . . ?
O11 C47 C46 115.5(4) . . ?
O11 C47 C48 124.7(4) . . ?
C46 C47 K5 141.3(3) . . ?
C46 C47 K8 130.7(3) . . ?
C48 C47 K5 90.0(3) . . ?
C48 C47 K8 94.1(3) . . ?
C48 C47 C46 119.8(4) . . ?
C47 C48 H48 119(3) . . ?
C47 C48 C49 127.2(4) . . ?
C49 C48 H48 114(3) . . ?
K5 C49 K8 62.35(7) . . ?
O12 C49 K5 46.10(19) . . ?
O12 C49 K8 45.9(2) . . ?
O12 C49 C48 125.3(4) . . ?
O12 C49 C50 115.6(4) . . ?
C48 C49 K5 91.3(3) . . ?
C48 C49 K8 88.1(3) . . ?
C48 C49 C50 119.1(4) . . ?
C50 C49 K5 136.1(3) . . ?
C50 C49 K8 141.2(3) . . ?
C51 C50 C49 106.3(4) . . ?
C54 C50 C49 114.9(4) . . ?
C54 C50 C51 108.5(5) . . ?
C55 C50 C49 108.2(4) . . ?
C55 C50 C51 109.0(5) . . ?
C55 C50 C54 109.8(5) . . ?
C50 C51 H51A 109.5 . . ?
C50 C51 H51B 109.5 . . ?
C50 C51 H51C 109.5 . . ?
H51A C51 H51B 109.5 . . ?
H51A C51 H51C 109.5 . . ?
H51B C51 H51C 109.5 . . ?
C46 C52 H52A 109.5 . . ?
C46 C52 H52B 109.5 . . ?
C46 C52 H52C 109.5 . . ?
H52A C52 H52B 109.5 . . ?
H52A C52 H52C 109.5 . . ?
H52B C52 H52C 109.5 . . ?
C46 C53 H53A 109.5 . . ?
C46 C53 H53B 109.5 . . ?
C46 C53 H53C 109.5 . . ?
H53A C53 H53B 109.5 . . ?
H53A C53 H53C 109.5 . . ?
H53B C53 H53C 109.5 . . ?
C50 C54 H54A 109.5 . . ?
C50 C54 H54B 109.5 . . ?
C50 C54 H54C 109.5 . . ?
H54A C54 H54B 109.5 . . ?
H54A C54 H54C 109.5 . . ?
H54B C54 H54C 109.5 . . ?
C50 C55 H55A 109.5 . . ?
C50 C55 H55B 109.5 . . ?
C50 C55 H55C 109.5 . . ?
H55A C55 H55B 109.5 . . ?
H55A C55 H55C 109.5 . . ?
H55B C55 H55C 109.5 . . ?
H56A C56 H56B 109.5 . . ?
H56A C56 H56C 109.5 . . ?
H56B C56 H56C 109.5 . . ?
C57 C56 H56A 109.5 . . ?
C57 C56 H56B 109.5 . . ?
C57 C56 H56C 109.5 . . ?
C56 C57 C58 110.7(4) . . ?
C56 C57 C64 109.4(4) . . ?
C63 C57 C56 108.3(4) . . ?
C63 C57 C58 110.3(4) . . ?
C63 C57 C64 109.9(5) . . ?
C64 C57 C58 108.1(4) . . ?
O13 C58 K6 55.8(2) . . ?
O13 C58 C57 117.4(4) . . ?
O13 C58 C59 125.7(4) . . ?
C57 C58 K6 137.7(3) . . ?
C59 C58 K6 84.0(3) . . ?
C59 C58 C57 116.9(4) . . ?
K6 C59 H59 138.0 . . ?
C58 C59 K6 71.9(2) . . ?
C58 C59 H59 116.4 . . ?
C60 C59 K6 69.5(2) . . ?
C60 C59 C58 127.2(4) . . ?
C60 C59 H59 116.4 . . ?
O14 C60 K6 57.2(2) . . ?
O14 C60 C59 125.1(4) . . ?
O14 C60 C61 115.5(4) . . ?
C59 C60 K6 86.7(3) . . ?
C59 C60 C61 119.4(4) . . ?
C61 C60 K6 128.8(3) . . ?
C60 C61 C66 107.3(4) . . ?
C62 C61 C60 114.7(4) . . ?
C62 C61 C65 108.2(4) . . ?
C62 C61 C66 109.2(5) . . ?
C65 C61 C60 108.7(4) . . ?
C65 C61 C66 108.6(5) . . ?
C61 C62 H62A 109.5 . . ?
C61 C62 H62B 109.5 . . ?
C61 C62 H62C 109.5 . . ?
H62A C62 H62B 109.5 . . ?
H62A C62 H62C 109.5 . . ?
H62B C62 H62C 109.5 . . ?
K5 C63 H63A 48.3 . . ?
K5 C63 H63B 135.0 . . ?
K5 C63 H63C 62.4 . . ?
C57 C63 K5 114.9(3) . . ?
C57 C63 H63A 109.5 . . ?
C57 C63 H63B 109.5 . . ?
C57 C63 H63C 109.5 . . ?
H63A C63 H63B 109.5 . . ?
H63A C63 H63C 109.5 . . ?
H63B C63 H63C 109.5 . . ?
C57 C64 H64A 109.5 . . ?
C57 C64 H64B 109.5 . . ?
C57 C64 H64C 109.5 . . ?
H64A C64 H64B 109.5 . . ?
H64A C64 H64C 109.5 . . ?
H64B C64 H64C 109.5 . . ?
C61 C65 H65A 109.5 . . ?
C61 C65 H65B 109.5 . . ?
C61 C65 H65C 109.5 . . ?
H65A C65 H65B 109.5 . . ?
H65A C65 H65C 109.5 . . ?
H65B C65 H65C 109.5 . . ?
C61 C66 H66A 109.5 . . ?
C61 C66 H66B 109.5 . . ?
C61 C66 H66C 109.5 . . ?
H66A C66 H66B 109.5 . . ?
H66A C66 H66C 109.5 . . ?
H66B C66 H66C 109.5 . . ?
K6 C67 H67C 45.0 . . ?
K6 C67 H67A 66.4 . . ?
K6 C67 H67B 136.6 . . ?
H67C C67 H67A 109.5 . . ?
H67C C67 H67B 109.5 . . ?
H67A C67 H67B 109.5 . . ?
C68 C67 K6 112.4(3) . . ?
C68 C67 H67C 109.5 . . ?
C68 C67 H67A 109.5 . . ?
C68 C67 H67B 109.5 . . ?
C69 C68 C67 110.6(4) . . ?
C74 C68 C67 107.2(4) . . ?
C74 C68 C69 109.4(4) . . ?
C75 C68 C67 108.1(4) . . ?
C75 C68 C69 109.9(4) . . ?
C75 C68 C74 111.7(5) . . ?
O15 C69 K7 55.3(2) . . ?
O15 C69 C68 117.5(4) . . ?
O15 C69 C70 125.3(4) . . ?
C68 C69 K7 137.4(3) . . ?
C70 C69 K7 84.9(3) . . ?
C70 C69 C68 117.2(4) . . ?
K7 C70 H70 142(3) . . ?
C69 C70 K7 71.2(2) . . ?
C69 C70 H70 115(3) . . ?
C71 C70 K7 69.7(2) . . ?
C71 C70 C69 127.5(4) . . ?
C71 C70 H70 117(3) . . ?
O16 C71 K7 54.5(2) . . ?
O16 C71 C70 124.7(4) . . ?
O16 C71 C72 115.1(4) . . ?
C70 C71 K7 86.7(3) . . ?
C70 C71 C72 120.2(4) . . ?
C72 C71 K7 131.9(3) . . ?
C73 C72 C71 106.2(4) . . ?
C73 C72 C77 108.0(5) . . ?
C76 C72 C71 109.8(4) . . ?
C76 C72 C73 110.6(5) . . ?
C76 C72 C77 108.9(5) . . ?
C77 C72 C71 113.3(4) . . ?
C72 C73 H73A 109.5 . . ?
C72 C73 H73B 109.5 . . ?
C72 C73 H73C 109.5 . . ?
H73A C73 H73B 109.5 . . ?
H73A C73 H73C 109.5 . . ?
H73B C73 H73C 109.5 . . ?
C68 C74 H74A 109.5 . . ?
C68 C74 H74B 109.5 . . ?
C68 C74 H74C 109.5 . . ?
H74A C74 H74B 109.5 . . ?
H74A C74 H74C 109.5 . . ?
H74B C74 H74C 109.5 . . ?
C68 C75 H75A 109.5 . . ?
C68 C75 H75B 109.5 . . ?
C68 C75 H75C 109.5 . . ?
H75A C75 H75B 109.5 . . ?
H75A C75 H75C 109.5 . . ?
H75B C75 H75C 109.5 . . ?
C72 C76 H76A 109.5 . . ?
C72 C76 H76B 109.5 . . ?
C72 C76 H76C 109.5 . . ?
H76A C76 H76B 109.5 . . ?
H76A C76 H76C 109.5 . . ?
H76B C76 H76C 109.5 . . ?
C72 C77 H77A 109.5 . . ?
C72 C77 H77B 109.5 . . ?
C72 C77 H77C 109.5 . . ?
H77A C77 H77B 109.5 . . ?
H77A C77 H77C 109.5 . . ?
H77B C77 H77C 109.5 . . ?
O35 C142 H14I 110.8 . . ?
O35 C142 H14J 110.8 . . ?
O35 C142 C143 104.9(5) . . ?
H14I C142 H14J 108.8 . . ?
C143 C142 H14I 110.8 . . ?
C143 C142 H14J 110.8 . . ?
C142 C143 H14K 111.2 . . ?
C142 C143 H14L 111.2 . . ?
H14K C143 H14L 109.1 . . ?
C144 C143 C142 102.8(5) . . ?
C144 C143 H14K 111.2 . . ?
C144 C143 H14L 111.2 . . ?
C143 C144 H14M 111.5 . . ?
C143 C144 H14N 111.5 . . ?
C143 C144 C145 101.2(5) . . ?
H14M C144 H14N 109.4 . . ?
C145 C144 H14M 111.5 . . ?
C145 C144 H14N 111.5 . . ?
K7 C145 H14O 63.7 . . ?
K7 C145 H14P 106.6 . . ?
O35 C145 K7 50.8(2) . . ?
O35 C145 C144 107.4(4) . . ?
O35 C145 H14O 110.2 . . ?
O35 C145 H14P 110.2 . . ?
C144 C145 K7 142.3(4) . . ?
C144 C145 H14O 110.2 . . ?
C144 C145 H14P 110.2 . . ?
H14O C145 H14P 108.5 . . ?
C138 O33 K5 122.9(6) . . ?
C141 O33 K5 125.0(7) . . ?
C141 O33 C138 109.5(7) . . ?
C146 O34 K8 114.6(5) . . ?
C149 O34 K8 119.8(7) . . ?
C149 O34 C146 110.3(8) . . ?
C150 O36 K6 114.7(6) . . ?
C153 O36 K6 135.7(6) . . ?
C153 O36 C150 107.2(8) . . ?
O33 C138 H13S 110.9 . . ?
O33 C138 H13T 110.9 . . ?
O33 C138 C139 104.4(7) . . ?
H13S C138 H13T 108.9 . . ?
C139 C138 H13S 110.9 . . ?
C139 C138 H13T 110.9 . . ?
C138 C139 H13Q 111.9 . . ?
C138 C139 H13R 111.9 . . ?
C138 C139 C140 99.4(7) . . ?
H13Q C139 H13R 109.6 . . ?
C140 C139 H13Q 111.9 . . ?
C140 C139 H13R 111.9 . . ?
C139 C140 H14Q 111.2 . . ?
C139 C140 H14R 111.2 . . ?
H14Q C140 H14R 109.1 . . ?
C141 C140 C139 102.8(8) . . ?
C141 C140 H14Q 111.2 . . ?
C141 C140 H14R 111.2 . . ?
O33 C141 C140 106.3(7) . . ?
O33 C141 H141 126.9 . . ?
C140 C141 H141 126.9 . . ?
O34 C146 H14H 110.8 . . ?
O34 C146 H14G 110.8 . . ?
O34 C146 C147 104.5(8) . . ?
H14H C146 H14G 108.9 . . ?
C147 C146 H14H 110.8 . . ?
C147 C146 H14G 110.8 . . ?
C146 C147 H14F 110.6 . . ?
C146 C147 H14E 110.6 . . ?
H14F C147 H14E 108.7 . . ?
C148 C147 C146 105.6(7) . . ?
C148 C147 H14F 110.6 . . ?
C148 C147 H14E 110.6 . . ?
C147 C148 H14D 111.0 . . ?
C147 C148 H14C 111.0 . . ?
H14D C148 H14C 109.0 . . ?
C149 C148 C147 103.8(6) . . ?
C149 C148 H14D 111.0 . . ?
C149 C148 H14C 111.0 . . ?
O34 C149 C148 108.1(7) . . ?
O34 C149 H14B 110.1 . . ?
O34 C149 H14A 110.1 . . ?
C148 C149 H14B 110.1 . . ?
C148 C149 H14A 110.1 . . ?
H14B C149 H14A 108.4 . . ?
O36 C150 H15S 109.5 . . ?
O36 C150 H15T 109.5 . . ?
H15S C150 H15T 108.1 . . ?
C151 C150 O36 110.7(7) . . ?
C151 C150 H15S 109.5 . . ?
C151 C150 H15T 109.5 . . ?
C150 C151 H15Q 110.5 . . ?
C150 C151 H15R 110.5 . . ?
C150 C151 C152 106.0(6) . . ?
H15Q C151 H15R 108.7 . . ?
C152 C151 H15Q 110.5 . . ?
C152 C151 H15R 110.5 . . ?
C151 C152 H15O 110.3 . . ?
C151 C152 H15P 110.3 . . ?
C151 C152 C153 106.9(6) . . ?
H15O C152 H15P 108.6 . . ?
C153 C152 H15O 110.3 . . ?
C153 C152 H15P 110.3 . . ?
O36 C153 C152 106.7(7) . . ?
O36 C153 H15M 110.4 . . ?
O36 C153 H15N 110.4 . . ?
C152 C153 H15M 110.4 . . ?
C152 C153 H15N 110.4 . . ?
H15M C153 H15N 108.6 . . ?
C13 O33A K5 134.1(15) . . ?
C17 O33A K5 118.5(14) . . ?
C17 O33A C13 107.2(16) . . ?
C1B O34A K8 109.2(13) . . ?
C18 O34A K8 139.5(19) . . ?
C18 O34A C1B 108.9(19) . . ?
C1C O36A K6 128(2) . . ?
C1C O36A C1F 91(2) . . ?
C1F O36A K6 121(2) . . ?
H1AB C1A H1AA 108.8 . . ?
C1B C1A H1AB 110.8 . . ?
C1B C1A H1AA 110.8 . . ?
C1B C1A C19 104.9(12) . . ?
C19 C1A H1AB 110.8 . . ?
C19 C1A H1AA 110.8 . . ?
K8 C1B H1BA 86.7 . . ?
K8 C1B H1BB 79.3 . . ?
O34A C1B K8 47.5(10) . . ?
O34A C1B C1A 109.3(17) . . ?
O34A C1B H1BA 109.8 . . ?
O34A C1B H1BB 109.8 . . ?
C1A C1B K8 156.2(17) . . ?
C1A C1B H1BA 109.8 . . ?
C1A C1B H1BB 109.8 . . ?
H1BA C1B H1BB 108.3 . . ?
O36A C1C H1CA 110.2 . . ?
O36A C1C H1CB 110.2 . . ?
O36A C1C C1D 107.7(19) . . ?
H1CA C1C H1CB 108.5 . . ?
C1D C1C H1CA 110.2 . . ?
C1D C1C H1CB 110.2 . . ?
C1C C1D H1DA 111.7 . . ?
C1C C1D H1DB 111.7 . . ?
C1C C1D C1E 100.4(12) . . ?
H1DA C1D H1DB 109.5 . . ?
C1E C1D H1DA 111.7 . . ?
C1E C1D H1DB 111.7 . . ?
C1D C1E H1EA 111.8 . . ?
C1D C1E H1EB 111.8 . . ?
H1EA C1E H1EB 109.5 . . ?
C1F C1E C1D 99.7(12) . . ?
C1F C1E H1EA 111.8 . . ?
C1F C1E H1EB 111.8 . . ?
O36A C1F C1E 107.4(18) . . ?
O36A C1F H1FA 110.2 . . ?
O36A C1F H1FB 110.2 . . ?
C1E C1F H1FA 110.2 . . ?
C1E C1F H1FB 110.2 . . ?
H1FA C1F H1FB 108.5 . . ?
O33A C13 H13U 111.1 . . ?
O33A C13 H13V 111.1 . . ?
O33A C13 C14 103.4(14) . . ?
H13U C13 H13V 109.0 . . ?
C14 C13 H13U 111.1 . . ?
C14 C13 H13V 111.1 . . ?
C13 C14 H14S 112.9 . . ?
C13 C14 H14T 112.9 . . ?
C13 C14 C16 94.1(13) . . ?
H14S C14 H14T 110.3 . . ?
C16 C14 H14S 112.9 . . ?
C16 C14 H14T 112.9 . . ?
C14 C16 H16U 112.7 . . ?
C14 C16 H16V 112.7 . . ?
H16U C16 H16V 110.2 . . ?
C17 C16 C14 95.2(15) . . ?
C17 C16 H16U 112.7 . . ?
C17 C16 H16V 112.7 . . ?
O33A C17 C16 102.8(17) . . ?
O33A C17 H17M 111.2 . . ?
O33A C17 H17N 111.2 . . ?
C16 C17 H17M 111.2 . . ?
C16 C17 H17N 111.2 . . ?
H17M C17 H17N 109.1 . . ?
O34A C18 H18D 110.1 . . ?
O34A C18 H18E 110.1 . . ?
O34A C18 C19 108.1(16) . . ?
H18D C18 H18E 108.4 . . ?
C19 C18 H18D 110.1 . . ?
C19 C18 H18E 110.1 . . ?
C1A C19 H19D 110.7 . . ?
C1A C19 H19E 110.7 . . ?
C18 C19 C1A 105.1(10) . . ?
C18 C19 H19D 110.7 . . ?
C18 C19 H19E 110.7 . . ?
H19D C19 H19E 108.8 . . ?
O17 K9 O19 93.73(9) . . ?
O17 K9 O29 147.65(15) . . ?
O18 K9 O17 64.71(10) . . ?
O18 K9 O19 69.21(10) . . ?
O18 K9 O21 138.07(10) . . ?
O18 K9 O22 134.89(10) . . ?
O18 K9 O29 112.10(15) . . ?
O18 K9 O29A 96.3(5) . . ?
O21 K9 O17 98.71(10) . . ?
O21 K9 O19 74.20(10) . . ?
O21 K9 O22 64.11(9) . . ?
O21 K9 O29 101.71(16) . . ?
O21 K9 O29A 119.8(5) . . ?
O22 K9 O17 74.31(9) . . ?
O22 K9 O19 133.66(10) . . ?
O22 K9 O29 92.44(13) . . ?
O22 K9 O29A 98.5(4) . . ?
O29 K9 O19 115.81(13) . . ?
O29A K9 O17 133.3(4) . . ?
O29A K9 O19 120.0(4) . . ?
O17 K10 O18 64.59(9) . . ?
O17 K10 O19 95.45(9) . . ?
O17 K10 O23 77.23(9) . . ?
O17 K10 O31 101.32(11) . . ?
O18 K10 O19 69.45(10) . . ?
O18 K10 O23 136.18(10) . . ?
O18 K10 O31 91.69(12) . . ?
O19 K10 O23 94.86(10) . . ?
O20 K10 O17 140.15(11) . . ?
O20 K10 O18 127.99(11) . . ?
O20 K10 O19 64.23(11) . . ?
O20 K10 O23 71.30(10) . . ?
O20 K10 O31 114.44(12) . . ?
O31 K10 O19 146.30(13) . . ?
O31 K10 O23 117.18(13) . . ?
O21 K11 O17 95.53(9) . . ?
O22 K11 O17 74.34(10) . . ?
O22 K11 O21 63.92(9) . . ?
O22 K11 O23 144.34(10) . . ?
O22 K11 O24 128.17(11) . . ?
O22 K11 O32 102.00(13) . . ?
O23 K11 O17 77.32(9) . . ?
O23 K11 O21 98.21(10) . . ?
O24 K11 O17 137.42(10) . . ?
O24 K11 O21 71.88(10) . . ?
O24 K11 O23 65.12(10) . . ?
O24 K11 O32 100.53(15) . . ?
O32 K11 O17 109.68(15) . . ?
O32 K11 O21 147.00(15) . . ?
O32 K11 O23 107.65(13) . . ?
O19 K12 O21 74.68(10) . . ?
O19 K12 O23 97.29(10) . . ?
O19 K12 O30 104.2(2) . . ?
O20 K12 O19 65.02(10) . . ?
O20 K12 O21 135.74(11) . . ?
O20 K12 O23 71.88(11) . . ?
O20 K12 O30 100.1(3) . . ?
O23 K12 O21 96.85(9) . . ?
O24 K12 O19 138.60(10) . . ?
O24 K12 O20 131.34(12) . . ?
O24 K12 O21 71.56(10) . . ?
O24 K12 O23 64.28(11) . . ?
O24 K12 O30 108.0(3) . . ?
O30 K12 O21 107.1(3) . . ?
O30 K12 O23 151.2(3) . . ?
O30A K12 O19 104.4(3) . . ?
O30A K12 O20 90.3(3) . . ?
O30A K12 O21 117.7(3) . . ?
O30A K12 O23 142.8(3) . . ?
O30A K12 O24 112.2(3) . . ?
K9 O17 K11 81.10(9) . . ?
K10 O17 K9 85.80(9) . . ?
K10 O17 K11 97.83(9) . . ?
C80 O17 K9 113.8(3) . . ?
C80 O17 K10 114.8(3) . . ?
C80 O17 K11 144.3(3) . . ?
K9 O18 K10 86.53(10) . . ?
C82 O18 K9 114.6(3) . . ?
C82 O18 K10 115.3(3) . . ?
K10 O19 K9 82.93(8) . . ?
K12 O19 K9 99.27(10) . . ?
K12 O19 K10 83.79(9) . . ?
C91 O19 K9 139.7(3) . . ?
C91 O19 K10 109.2(3) . . ?
C91 O19 K12 119.8(3) . . ?
K10 O20 K12 85.24(9) . . ?
C93 O20 K10 113.8(3) . . ?
C93 O20 K12 117.0(3) . . ?
K9 O21 K11 81.76(9) . . ?
K9 O21 K12 100.02(11) . . ?
K11 O21 K12 80.84(9) . . ?
C102 O21 K9 110.7(3) . . ?
C102 O21 K11 121.6(3) . . ?
C102 O21 K12 143.6(3) . . ?
K11 O22 K9 84.09(9) . . ?
C104 O22 K9 109.8(3) . . ?
C104 O22 K11 124.5(3) . . ?
K11 O23 K10 96.70(9) . . ?
K11 O23 K12 82.05(9) . . ?
K12 O23 K10 81.65(9) . . ?
C113 O23 K10 139.7(3) . . ?
C113 O23 K11 123.5(3) . . ?
C113 O23 K12 105.0(3) . . ?
K11 O24 K12 84.80(10) . . ?
C115 O24 K11 124.7(3) . . ?
C115 O24 K12 108.4(3) . . ?
C162 O31 K10 127.9(4) . . ?
C165 O31 K10 126.9(4) . . ?
C165 O31 C162 103.8(5) . . ?
C158 O32 K11 128.6(4) . . ?
C161 O32 K11 122.6(4) . . ?
C161 O32 C158 108.1(5) . . ?
H78A C78 H78B 109.5 . . ?
H78A C78 H78C 109.5 . . ?
H78B C78 H78C 109.5 . . ?
C79 C78 H78A 109.5 . . ?
C79 C78 H78B 109.5 . . ?
C79 C78 H78C 109.5 . . ?
C78 C79 C80 107.5(4) . . ?
C78 C79 C85 109.3(5) . . ?
C78 C79 C86 110.3(5) . . ?
C85 C79 C80 113.9(5) . . ?
C86 C79 C80 107.0(4) . . ?
C86 C79 C85 108.8(5) . . ?
K10 C80 K9 65.07(8) . . ?
O17 C80 K9 46.5(2) . . ?
O17 C80 K10 45.6(2) . . ?
O17 C80 C79 115.8(4) . . ?
O17 C80 C81 124.9(4) . . ?
C79 C80 K9 137.6(3) . . ?
C79 C80 K10 136.8(3) . . ?
C81 C80 K9 89.1(3) . . ?
C81 C80 K10 91.4(3) . . ?
C81 C80 C79 119.3(4) . . ?
C80 C81 H81 116.7 . . ?
C80 C81 C82 126.7(4) . . ?
C82 C81 H81 116.7 . . ?
K9 C82 K10 65.44(8) . . ?
O18 C82 K9 45.8(2) . . ?
O18 C82 K10 45.5(2) . . ?
O18 C82 C81 124.7(4) . . ?
O18 C82 C83 115.1(4) . . ?
C81 C82 K9 90.7(3) . . ?
C81 C82 K10 90.8(3) . . ?
C81 C82 C83 120.2(4) . . ?
C83 C82 K9 136.9(3) . . ?
C83 C82 K10 135.3(3) . . ?
C82 C83 C88 105.9(5) . . ?
C82 C83 C84A 110.2(9) . . ?
C82 C83 C88A 110.3(8) . . ?
C84 C83 C82 114.7(5) . . ?
C84 C83 C87 114.4(7) . . ?
C84 C83 C88 107.4(6) . . ?
C87 C83 C82 106.6(5) . . ?
C87 C83 C88 107.2(5) . . ?
C84A C83 C88A 105.2(11) . . ?
C87A C83 C82 115.5(9) . . ?
C87A C83 C84A 108.6(11) . . ?
C87A C83 C88A 106.4(11) . . ?
C79 C85 H85A 109.5 . . ?
C79 C85 H85B 109.5 . . ?
C79 C85 H85C 109.5 . . ?
H85A C85 H85B 109.5 . . ?
H85A C85 H85C 109.5 . . ?
H85B C85 H85C 109.5 . . ?
C79 C86 H86A 109.5 . . ?
C79 C86 H86B 109.5 . . ?
C79 C86 H86C 109.5 . . ?
H86A C86 H86B 109.5 . . ?
H86A C86 H86C 109.5 . . ?
H86B C86 H86C 109.5 . . ?
H89A C89 H89B 109.5 . . ?
H89A C89 H89C 109.5 . . ?
H89B C89 H89C 109.5 . . ?
C90 C89 H89A 109.5 . . ?
C90 C89 H89B 109.5 . . ?
C90 C89 H89C 109.5 . . ?
C89 C90 C91 108.7(4) . . ?
C89 C90 C97 110.4(4) . . ?
C96 C90 C89 109.1(5) . . ?
C96 C90 C91 110.7(4) . . ?
C96 C90 C97 108.0(4) . . ?
C97 C90 C91 110.0(4) . . ?
K10 C91 K12 63.91(8) . . ?
O19 C91 K10 50.3(2) . . ?
O19 C91 K12 42.0(2) . . ?
O19 C91 C90 117.4(4) . . ?
O19 C91 C92 125.4(4) . . ?
C90 C91 K10 136.7(3) . . ?
C90 C91 K12 140.8(3) . . ?
C92 C91 K10 89.2(3) . . ?
C92 C91 K12 91.3(3) . . ?
C92 C91 C90 117.1(4) . . ?
C91 C92 H92 116.4 . . ?
C93 C92 C91 127.2(4) . . ?
C93 C92 H92 116.4 . . ?
K10 C93 K12 64.21(8) . . ?
O20 C93 K10 46.3(2) . . ?
O20 C93 K12 44.0(3) . . ?
O20 C93 C92 125.0(4) . . ?
O20 C93 C94 114.1(4) . . ?
C92 C93 K10 89.0(3) . . ?
C92 C93 K12 93.3(3) . . ?
C92 C93 C94 120.8(4) . . ?
C94 C93 K10 135.7(4) . . ?
C94 C93 K12 135.8(3) . . ?
C95 C94 C93 107.9(4) . . ?
C95 C94 C98 109.8(5) . . ?
C98 C94 C93 113.4(5) . . ?
C99 C94 C93 107.0(4) . . ?
C99 C94 C95 109.1(6) . . ?
C99 C94 C98 109.6(5) . . ?
C94 C95 H95A 109.5 . . ?
C94 C95 H95B 109.5 . . ?
C94 C95 H95C 109.5 . . ?
H95A C95 H95B 109.5 . . ?
H95A C95 H95C 109.5 . . ?
H95B C95 H95C 109.5 . . ?
K9 C96 H96C 46.2 . . ?
K9 C96 H96A 64.2 . . ?
K9 C96 H96B 133.4 . . ?
C90 C96 K9 116.1(3) . . ?
C90 C96 H96C 109.5 . . ?
C90 C96 H96A 109.5 . . ?
C90 C96 H96B 109.5 . . ?
H96C C96 H96A 109.5 . . ?
H96C C96 H96B 109.5 . . ?
H96A C96 H96B 109.5 . . ?
C90 C97 H97A 109.5 . . ?
C90 C97 H97B 109.5 . . ?
C90 C97 H97C 109.5 . . ?
H97A C97 H97B 109.5 . . ?
H97A C97 H97C 109.5 . . ?
H97B C97 H97C 109.5 . . ?
C94 C98 H98A 109.5 . . ?
C94 C98 H98B 109.5 . . ?
C94 C98 H98C 109.5 . . ?
H98A C98 H98B 109.5 . . ?
H98A C98 H98C 109.5 . . ?
H98B C98 H98C 109.5 . . ?
C94 C99 H99A 109.5 . . ?
C94 C99 H99B 109.5 . . ?
C94 C99 H99C 109.5 . . ?
H99A C99 H99B 109.5 . . ?
H99A C99 H99C 109.5 . . ?
H99B C99 H99C 109.5 . . ?
H10M C100 H10N 109.5 . . ?
H10M C100 H10O 109.5 . . ?
H10N C100 H10O 109.5 . . ?
C101 C100 H10M 109.5 . . ?
C101 C100 H10N 109.5 . . ?
C101 C100 H10O 109.5 . . ?
C100 C101 C102 107.4(4) . . ?
C100 C101 C108 109.9(5) . . ?
C107 C101 C100 110.2(5) . . ?
C107 C101 C102 107.8(4) . . ?
C107 C101 C108 107.1(5) . . ?
C108 C101 C102 114.4(4) . . ?
O21 C102 K9 48.7(2) . . ?
O21 C102 C101 115.5(4) . . ?
O21 C102 C103 124.7(4) . . ?
C101 C102 K9 135.3(3) . . ?
C103 C102 K9 89.5(3) . . ?
C103 C102 C101 119.7(4) . . ?
C102 C103 H103 117.1 . . ?
C104 C103 C102 125.8(4) . . ?
C104 C103 H103 117.1 . . ?
K9 C104 K11 62.80(8) . . ?
O22 C104 K9 49.4(2) . . ?
O22 C104 K11 38.3(2) . . ?
O22 C104 C103 125.3(4) . . ?
O22 C104 C105 115.0(4) . . ?
C103 C104 K9 89.9(3) . . ?
C103 C104 K11 95.2(3) . . ?
C103 C104 C105 119.7(4) . . ?
C105 C104 K9 133.3(3) . . ?
C105 C104 K11 137.8(3) . . ?
C106 C105 C104 114.3(4) . . ?
C106 C105 C109 109.2(4) . . ?
C106 C105 C110 110.0(4) . . ?
C109 C105 C104 106.7(4) . . ?
C110 C105 C104 107.3(4) . . ?
C110 C105 C109 109.2(4) . . ?
C105 C106 H10D 109.5 . . ?
C105 C106 H10E 109.5 . . ?
C105 C106 H10F 109.5 . . ?
H10D C106 H10E 109.5 . . ?
H10D C106 H10F 109.5 . . ?
H10E C106 H10F 109.5 . . ?
C101 C107 H10G 109.5 . . ?
C101 C107 H10H 109.5 . . ?
C101 C107 H10I 109.5 . . ?
H10G C107 H10H 109.5 . . ?
H10G C107 H10I 109.5 . . ?
H10H C107 H10I 109.5 . . ?
C101 C108 H10J 109.5 . . ?
C101 C108 H10K 109.5 . . ?
C101 C108 H10L 109.5 . . ?
H10J C108 H10K 109.5 . . ?
H10J C108 H10L 109.5 . . ?
H10K C108 H10L 109.5 . . ?
C105 C109 H10A 109.5 . . ?
C105 C109 H10B 109.5 . . ?
C105 C109 H10C 109.5 . . ?
H10A C109 H10B 109.5 . . ?
H10A C109 H10C 109.5 . . ?
H10B C109 H10C 109.5 . . ?
C105 C110 H11A 109.5 . . ?
C105 C110 H11B 109.5 . . ?
C105 C110 H11C 109.5 . . ?
H11A C110 H11B 109.5 . . ?
H11A C110 H11C 109.5 . . ?
H11B C110 H11C 109.5 . . ?
C113 C112 C119 108.9(5) . . ?
C113 C112 C6 101.8(9) . . ?
C111 C112 C113 110.3(6) . . ?
C111 C112 C119 105.3(6) . . ?
C118 C112 C113 111.3(5) . . ?
C118 C112 C111 115.3(7) . . ?
C118 C112 C119 105.4(7) . . ?
C7 C112 C113 115.1(11) . . ?
C7 C112 C6 105.7(13) . . ?
C7 C112 C8 115.6(14) . . ?
C8 C112 C113 111.8(10) . . ?
C8 C112 C6 105.0(12) . . ?
O23 C113 K12 53.5(2) . . ?
O23 C113 C112 117.1(4) . . ?
O23 C113 C114 125.2(5) . . ?
C112 C113 K12 137.5(3) . . ?
C114 C113 K12 85.8(3) . . ?
C114 C113 C112 117.7(4) . . ?
K12 C114 H114 141.1 . . ?
C113 C114 K12 70.6(3) . . ?
C113 C114 H114 116.4 . . ?
C113 C114 C115 127.2(5) . . ?
C115 C114 K12 68.9(3) . . ?
C115 C114 H114 116.4 . . ?
K12 C115 K11 63.76(9) . . ?
O24 C115 K11 38.4(3) . . ?
O24 C115 K12 50.6(3) . . ?
O24 C115 C114 124.3(5) . . ?
O24 C115 C116 117.9(5) . . ?
C114 C115 K11 94.7(3) . . ?
C114 C115 K12 87.4(3) . . ?
C114 C115 C116 117.7(5) . . ?
C116 C115 K11 139.6(4) . . ?
C116 C115 K12 135.5(4) . . ?
C115 C116 C117 111.1(6) . . ?
C120 C116 C115 109.7(6) . . ?
C120 C116 C117 104.2(6) . . ?
C121 C116 C115 111.3(5) . . ?
C121 C116 C117 103.4(7) . . ?
C121 C116 C120 116.7(7) . . ?
C116 C117 H11M 109.5 . . ?
C116 C117 H11N 109.5 . . ?
C116 C117 H11O 109.5 . . ?
H11M C117 H11N 109.5 . . ?
H11M C117 H11O 109.5 . . ?
H11N C117 H11O 109.5 . . ?
C116 C120 H12W 109.5 . . ?
C116 C120 H12X 109.5 . . ?
C116 C120 H12Y 109.5 . . ?
H12W C120 H12X 109.5 . . ?
H12W C120 H12Y 109.5 . . ?
H12X C120 H12Y 109.5 . . ?
C116 C121 H12T 109.5 . . ?
C116 C121 H12U 109.5 . . ?
C116 C121 H12V 109.5 . . ?
H12T C121 H12U 109.5 . . ?
H12T C121 H12V 109.5 . . ?
H12U C121 H12V 109.5 . . ?
O32 C158 H15C 110.1 . . ?
O32 C158 H15D 110.1 . . ?
O32 C158 C159 107.9(6) . . ?
H15C C158 H15D 108.4 . . ?
C159 C158 H15C 110.1 . . ?
C159 C158 H15D 110.1 . . ?
C158 C159 H15A 111.3 . . ?
C158 C159 H15B 111.3 . . ?
C158 C159 C160 102.5(6) . . ?
H15A C159 H15B 109.2 . . ?
C160 C159 H15A 111.3 . . ?
C160 C159 H15B 111.3 . . ?
C159 C160 H16K 110.9 . . ?
C159 C160 H16L 110.9 . . ?
H16K C160 H16L 108.9 . . ?
C161 C160 C159 104.5(6) . . ?
C161 C160 H16K 110.9 . . ?
C161 C160 H16L 110.9 . . ?
O32 C161 C160 109.1(6) . . ?
O32 C161 H16I 109.9 . . ?
O32 C161 H16J 109.9 . . ?
C160 C161 H16I 109.9 . . ?
C160 C161 H16J 109.9 . . ?
H16I C161 H16J 108.3 . . ?
O31 C162 H16S 110.5 . . ?
O31 C162 H16T 110.5 . . ?
O31 C162 C163 106.1(6) . . ?
H16S C162 H16T 108.7 . . ?
C163 C162 H16S 110.5 . . ?
C163 C162 H16T 110.5 . . ?
C162 C163 H16Q 111.3 . . ?
C162 C163 H16R 111.3 . . ?
C162 C163 C164 102.5(6) . . ?
H16Q C163 H16R 109.2 . . ?
C164 C163 H16Q 111.3 . . ?
C164 C163 H16R 111.3 . . ?
C163 C164 H16O 110.8 . . ?
C163 C164 H16P 110.8 . . ?
C163 C164 C165 105.0(6) . . ?
H16O C164 H16P 108.8 . . ?
C165 C164 H16O 110.8 . . ?
C165 C164 H16P 110.8 . . ?
O31 C165 C164 105.2(6) . . ?
O31 C165 H16M 110.7 . . ?
O31 C165 H16N 110.7 . . ?
C164 C165 H16M 110.7 . . ?
C164 C165 H16N 110.7 . . ?
H16M C165 H16N 108.8 . . ?
C154 O29 K9 124.4(5) . . ?
C157 O29 K9 125.7(4) . . ?
C157 O29 C154 106.2(6) . . ?
C166 O30 K12 122.4(8) . . ?
C169 O30 K12 126.0(8) . . ?
C169 O30 C166 111.0(10) . . ?
C83 C84 H84A 109.5 . . ?
C83 C84 H84B 109.5 . . ?
C83 C84 H84C 109.5 . . ?
H84A C84 H84B 109.5 . . ?
H84A C84 H84C 109.5 . . ?
H84B C84 H84C 109.5 . . ?
C83 C87 H87A 109.5 . . ?
C83 C87 H87B 109.5 . . ?
C83 C87 H87C 109.5 . . ?
H87A C87 H87B 109.5 . . ?
H87A C87 H87C 109.5 . . ?
H87B C87 H87C 109.5 . . ?
C83 C88 H88A 109.5 . . ?
C83 C88 H88B 109.5 . . ?
C83 C88 H88C 109.5 . . ?
H88A C88 H88B 109.5 . . ?
H88A C88 H88C 109.5 . . ?
H88B C88 H88C 109.5 . . ?
C112 C111 H11J 109.5 . . ?
C112 C111 H11K 109.5 . . ?
C112 C111 H11L 109.5 . . ?
H11J C111 H11K 109.5 . . ?
H11J C111 H11L 109.5 . . ?
H11K C111 H11L 109.5 . . ?
K10 C118 H11F 44.1 . . ?
K10 C118 H11D 134.2 . . ?
K10 C118 H11E 66.6 . . ?
C112 C118 K10 114.7(4) . . ?
C112 C118 H11F 109.5 . . ?
C112 C118 H11D 109.5 . . ?
C112 C118 H11E 109.5 . . ?
H11F C118 H11D 109.5 . . ?
H11F C118 H11E 109.5 . . ?
H11D C118 H11E 109.5 . . ?
C112 C119 H11G 109.5 . . ?
C112 C119 H11H 109.5 . . ?
C112 C119 H11I 109.5 . . ?
H11G C119 H11H 109.5 . . ?
H11G C119 H11I 109.5 . . ?
H11H C119 H11I 109.5 . . ?
O29 C154 H15E 110.6 . . ?
O29 C154 H15F 110.6 . . ?
O29 C154 C155 105.5(6) . . ?
H15E C154 H15F 108.8 . . ?
C155 C154 H15E 110.6 . . ?
C155 C154 H15F 110.6 . . ?
C154 C155 H15G 111.1 . . ?
C154 C155 H15H 111.1 . . ?
C154 C155 C156 103.5(6) . . ?
H15G C155 H15H 109.0 . . ?
C156 C155 H15G 111.1 . . ?
C156 C155 H15H 111.1 . . ?
C155 C156 H15I 111.0 . . ?
C155 C156 H15J 111.0 . . ?
H15I C156 H15J 109.0 . . ?
C157 C156 C155 103.8(6) . . ?
C157 C156 H15I 111.0 . . ?
C157 C156 H15J 111.0 . . ?
O29 C157 C156 107.7(6) . . ?
O29 C157 H15K 110.2 . . ?
O29 C157 H15L 110.2 . . ?
C156 C157 H15K 110.2 . . ?
C156 C157 H15L 110.2 . . ?
H15K C157 H15L 108.5 . . ?
O30 C166 H16H 111.2 . . ?
O30 C166 H16G 111.2 . . ?
O30 C166 C167 103.0(9) . . ?
H16H C166 H16G 109.1 . . ?
C167 C166 H16H 111.2 . . ?
C167 C166 H16G 111.2 . . ?
C166 C167 H16F 110.4 . . ?
C166 C167 H16E 110.4 . . ?
H16F C167 H16E 108.6 . . ?
C168 C167 C166 106.8(8) . . ?
C168 C167 H16F 110.4 . . ?
C168 C167 H16E 110.4 . . ?
C167 C168 H16C 110.5 . . ?
C167 C168 H16D 110.5 . . ?
C167 C168 C169 106.3(8) . . ?
H16C C168 H16D 108.7 . . ?
C169 C168 H16C 110.5 . . ?
C169 C168 H16D 110.5 . . ?
O30 C169 C168 105.1(9) . . ?
O30 C169 H16A 110.7 . . ?
O30 C169 H16B 110.7 . . ?
C168 C169 H16A 110.7 . . ?
C168 C169 H16B 110.7 . . ?
H16A C169 H16B 108.8 . . ?
C1 O29A K9 113.5(13) . . ?
C1 O29A C5 105.4(16) . . ?
C5 O29A K9 131.9(12) . . ?
C9 O30A K12 128.6(10) . . ?
C9 O30A C12 104.6(12) . . ?
C12 O30A K12 126.2(9) . . ?
O29A C1 H1A 110.7 . . ?
O29A C1 H1B 110.7 . . ?
O29A C1 C2 105.1(15) . . ?
H1A C1 H1B 108.8 . . ?
C2 C1 H1A 110.7 . . ?
C2 C1 H1B 110.7 . . ?
C1 C2 H2A 110.9 . . ?
C1 C2 H2B 110.9 . . ?
C1 C2 C3 104.1(12) . . ?
H2A C2 H2B 109.0 . . ?
C3 C2 H2A 110.9 . . ?
C3 C2 H2B 110.9 . . ?
C2 C3 H3A 110.9 . . ?
C2 C3 H3B 110.9 . . ?
H3A C3 H3B 108.9 . . ?
C5 C3 C2 104.3(10) . . ?
C5 C3 H3A 110.9 . . ?
C5 C3 H3B 110.9 . . ?
O29A C5 C3 106.9(13) . . ?
O29A C5 H5A 110.3 . . ?
O29A C5 H5B 110.3 . . ?
C3 C5 H5A 110.3 . . ?
C3 C5 H5B 110.3 . . ?
H5A C5 H5B 108.6 . . ?
C112 C6 H6A 109.5 . . ?
C112 C6 H6B 109.5 . . ?
C112 C6 H6C 109.5 . . ?
H6A C6 H6B 109.5 . . ?
H6A C6 H6C 109.5 . . ?
H6B C6 H6C 109.5 . . ?
C112 C7 H7A 109.5 . . ?
C112 C7 H7B 109.5 . . ?
C112 C7 H7C 109.5 . . ?
H7A C7 H7B 109.5 . . ?
H7A C7 H7C 109.5 . . ?
H7B C7 H7C 109.5 . . ?
C112 C8 H8A 109.5 . . ?
C112 C8 H8B 109.5 . . ?
C112 C8 H8C 109.5 . . ?
H8A C8 H8B 109.5 . . ?
H8A C8 H8C 109.5 . . ?
H8B C8 H8C 109.5 . . ?
O30A C9 H9B 110.4 . . ?
O30A C9 H9A 110.4 . . ?
O30A C9 C10 106.8(11) . . ?
H9B C9 H9A 108.6 . . ?
C10 C9 H9B 110.4 . . ?
C10 C9 H9A 110.4 . . ?
C9 C10 H10P 111.6 . . ?
C9 C10 H10Q 111.6 . . ?
H10P C10 H10Q 109.4 . . ?
C11 C10 C9 100.9(9) . . ?
C11 C10 H10P 111.6 . . ?
C11 C10 H10Q 111.6 . . ?
C10 C11 H11P 110.9 . . ?
C10 C11 H11Q 110.9 . . ?
C10 C11 C12 104.3(9) . . ?
H11P C11 H11Q 108.9 . . ?
C12 C11 H11P 110.9 . . ?
C12 C11 H11Q 110.9 . . ?
O30A C12 C11 108.8(10) . . ?
O30A C12 H 109.9 . . ?
O30A C12 H12Z 109.9 . . ?
C11 C12 H 109.9 . . ?
C11 C12 H12Z 109.9 . . ?
H C12 H12Z 108.3 . . ?
C83 C84A H84D 109.5 . . ?
C83 C84A H84E 109.5 . . ?
C83 C84A H84F 109.5 . . ?
H84D C84A H84E 109.5 . . ?
H84D C84A H84F 109.5 . . ?
H84E C84A H84F 109.5 . . ?
C83 C87A H87D 109.5 . . ?
C83 C87A H87E 109.5 . . ?
C83 C87A H87F 109.5 . . ?
H87D C87A H87E 109.5 . . ?
H87D C87A H87F 109.5 . . ?
H87E C87A H87F 109.5 . . ?
C83 C88A H88D 109.5 . . ?
C83 C88A H88E 109.5 . . ?
C83 C88A H88F 109.5 . . ?
H88D C88A H88E 109.5 . . ?
H88D C88A H88F 109.5 . . ?
H88E C88A H88F 109.5 . . ?

loop_
_geom_bond_atom_site_label_1
_geom_bond_atom_site_label_2
_geom_bond_distance
_geom_bond_site_symmetry_2
_geom_bond_publ_flag
K1 O1 2.750(4) . ?
K1 O2 2.678(4) . ?
K1 O3 2.664(5) . ?
K1 O4 2.665(5) . ?
K1 O5 2.784(4) . ?
K1 O28 2.676(5) . ?
K2 O1 2.661(4) . ?
K2 O2 2.698(4) . ?
K2 O5 2.819(4) . ?
K2 O6 2.698(5) . ?
K2 O25 2.744(6) . ?
K2 O25A 2.59(3) . ?
O1 C1O 1.319(6) . ?
O1 K4 2.701(4) . ?
O1 K4A 3.036(7) . ?
O2 C1M 1.246(6) . ?
O3 C2E 1.258(7) . ?
O3 K4 2.567(6) . ?
O3 K4A 3.342(11) . ?
O4 C2G 1.291(7) . ?
O4 K3 2.679(5) . ?
O4 K4 2.713(5) . ?
O4 K3A 3.140(9) . ?
O4 K4A 2.894(7) . ?
O5 C25 1.267(6) . ?
O5 K3 2.770(5) . ?
O5 K3A 2.409(9) . ?
O6 C2I 1.236(7) . ?
O6 K3 2.744(5) . ?
O6 K3A 2.139(10) . ?
O7 C177 1.259(8) . ?
O7 K3 2.653(6) . ?
O7 K4 2.688(6) . ?
O7 K3A 3.280(12) . ?
O7 K4A 2.089(9) . ?
O8 C176 1.264(7) . ?
O8 K3 2.772(5) . ?
O8 K4 2.788(5) . ?
O8 K3A 2.896(8) . ?
O8 K4A 2.150(10) . ?
O28 C122 1.427(9) . ?
O28 C125 1.408(9) . ?
C1J H1JA 0.9800 . ?
C1J H1JB 0.9800 . ?
C1J H1JC 0.9800 . ?
C1J C1K 1.532(8) . ?
C1K C1L 1.499(8) . ?
C1K C1M 1.530(7) . ?
C1K C1N 1.481(8) . ?
C1L H1LA 0.9800 . ?
C1L H1LB 0.9800 . ?
C1L H1LC 0.9800 . ?
C1M C4 1.420(8) . ?
C1N H1NA 0.9800 . ?
C1N H1NB 0.9800 . ?
C1N H1NC 0.9800 . ?
C1O C1P 1.525(6) . ?
C1O C4 1.406(8) . ?
C1P C1Q 1.522(7) . ?
C1P C1R 1.526(7) . ?
C1P C1S 1.581(6) . ?
C1Q H1QA 0.9800 . ?
C1Q H1QB 0.9800 . ?
C1Q H1QC 0.9800 . ?
C1R H1RA 0.9800 . ?
C1R H1RB 0.9800 . ?
C1R H1RC 0.9800 . ?
C1S H1SA 0.9800 . ?
C1S H1SB 0.9800 . ?
C1S H1SC 0.9800 . ?
C2D C2E 1.534(7) . ?
C2D C1G 1.462(13) . ?
C2D C1H 1.509(12) . ?
C2D C20 1.587(13) . ?
C2D C12A 1.552(12) . ?
C2D C19A 1.524(11) . ?
C2D C20A 1.489(11) . ?
C2E C15 1.417(9) . ?
C2E K4 3.419(6) . ?
C2F C2G 1.528(7) . ?
C2F C1I 1.520(11) . ?
C2F C21 1.544(12) . ?
C2F C22 1.553(10) . ?
C2F C18A 1.568(11) . ?
C2F C21A 1.529(11) . ?
C2F C22A 1.557(11) . ?
C2G C15 1.407(8) . ?
C2G K4 3.450(6) . ?
C2H C2I 1.542(7) . ?
C2H C29 1.560(11) . ?
C2H C32 1.481(12) . ?
C2H C33 1.512(12) . ?
C2H C29A 1.529(12) . ?
C2H C32A 1.572(11) . ?
C2H C33A 1.525(12) . ?
C2I C26 1.422(8) . ?
C2I K3 3.531(6) . ?
C2X H2XA 0.9800 . ?
C2X H2XB 0.9800 . ?
C2X H2XC 0.9800 . ?
C2X C2Y 1.508(9) . ?
C2Y C2Z 1.507(8) . ?
C2Y C177 1.547(7) . ?
C2Y C178 1.524(8) . ?
C2Z H2ZA 0.9800 . ?
C2Z H2ZB 0.9800 . ?
C2Z H2ZC 0.9800 . ?
C4 H4 0.9500 . ?
C04K H04K 0.9500 . ?
C04K C176 1.428(9) . ?
C04K C177 1.401(10) . ?
C15 H15 0.9500 . ?
C23 H23A 0.9800 . ?
C23 H23B 0.9800 . ?
C23 H23C 0.9800 . ?
C23 C24 1.554(7) . ?
C24 C25 1.533(7) . ?
C24 C30 1.510(7) . ?
C24 C31 1.541(7) . ?
C25 C26 1.419(8) . ?
C26 H26 0.9500 . ?
C30 H30A 0.9800 . ?
C30 H30B 0.9800 . ?
C30 H30C 0.9800 . ?
C31 H31A 0.9800 . ?
C31 H31B 0.9800 . ?
C31 H31C 0.9800 . ?
C122 H12A 0.9900 . ?
C122 H12B 0.9900 . ?
C122 C123 1.474(10) . ?
C123 H12C 0.9900 . ?
C123 H12D 0.9900 . ?
C123 C124 1.482(10) . ?
C124 H12E 0.9900 . ?
C124 H12F 0.9900 . ?
C124 C125 1.470(10) . ?
C125 H12G 0.9900 . ?
C125 H12H 0.9900 . ?
C170 H17D 0.9800 . ?
C170 H17E 0.9800 . ?
C170 H17F 0.9800 . ?
C170 C171 1.521(8) . ?
C171 C172 1.580(8) . ?
C171 C174 1.517(8) . ?
C171 C176 1.524(7) . ?
C172 H17J 0.9800 . ?
C172 H17K 0.9800 . ?
C172 H17L 0.9800 . ?
C174 H17G 0.9800 . ?
C174 H17H 0.9800 . ?
C174 H17I 0.9800 . ?
C176 K3 3.385(6) . ?
C177 K3 3.348(7) . ?
C178 H17A 0.9800 . ?
C178 H17B 0.9800 . ?
C178 H17C 0.9800 . ?
K3 O27 2.682(6) . ?
K4 O26 2.678(7) . ?
O25 C134 1.435(9) . ?
O25 C137 1.452(9) . ?
O26 C126 1.398(9) . ?
O26 C129 1.413(11) . ?
O27 C130 1.466(10) . ?
O27 C133 1.417(8) . ?
C1G H1GA 0.9800 . ?
C1G H1GB 0.9800 . ?
C1G H1GC 0.9800 . ?
C1H H1HA 0.9800 . ?
C1H H1HB 0.9800 . ?
C1H H1HC 0.9800 . ?
C1I H1IC 0.9800 . ?
C1I H1IA 0.9800 . ?
C1I H1IB 0.9800 . ?
C20 H20A 0.9800 . ?
C20 H20B 0.9800 . ?
C20 H20C 0.9800 . ?
C21 H21A 0.9800 . ?
C21 H21B 0.9800 . ?
C21 H21C 0.9800 . ?
C22 H22A 0.9800 . ?
C22 H22B 0.9800 . ?
C22 H22C 0.9800 . ?
C29 H29B 0.9800 . ?
C29 H29A 0.9800 . ?
C29 H29C 0.9800 . ?
C32 H32A 0.9800 . ?
C32 H32C 0.9800 . ?
C32 H32B 0.9800 . ?
C33 H33A 0.9800 . ?
C33 H33B 0.9800 . ?
C33 H33C 0.9800 . ?
C126 H12O 0.9900 . ?
C126 H12P 0.9900 . ?
C126 C127 1.500(10) . ?
C127 H12N 0.9900 . ?
C127 H12M 0.9900 . ?
C127 C128 1.504(11) . ?
C128 H12L 0.9900 . ?
C128 H12K 0.9900 . ?
C128 C129 1.521(10) . ?
C129 H12I 0.9900 . ?
C129 H12J 0.9900 . ?
C130 H13A 0.9900 . ?
C130 H13B 0.9900 . ?
C130 C131 1.492(9) . ?
C131 H13D 0.9900 . ?
C131 H13C 0.9900 . ?
C131 C132 1.478(9) . ?
C132 H13E 0.9900 . ?
C132 H13F 0.9900 . ?
C132 C133 1.503(9) . ?
C133 H13G 0.9900 . ?
C133 H13H 0.9900 . ?
C134 H13I 0.9900 . ?
C134 H13J 0.9900 . ?
C134 C135 1.511(8) . ?
C135 H13K 0.9900 . ?
C135 H13L 0.9900 . ?
C135 C136 1.493(10) . ?
C136 H13M 0.9900 . ?
C136 H13N 0.9900 . ?
C136 C137 1.514(9) . ?
C137 H13O 0.9900 . ?
C137 H13P 0.9900 . ?
K3A K4A 3.576(9) . ?
K3A O27A 2.59(2) . ?
K4A O26A 2.72(3) . ?
O25A C1X 1.435(16) . ?
O25A C27 1.445(16) . ?
O26A C2C 1.409(15) . ?
O26A C28 1.399(15) . ?
O27A C1T 1.435(15) . ?
O27A C1W 1.419(15) . ?
C1T H1TA 0.9900 . ?
C1T H1TB 0.9900 . ?
C1T C1U 1.516(13) . ?
C1U H1UA 0.9900 . ?
C1U H1UB 0.9900 . ?
C1U C1V 1.540(13) . ?
C1V H1VB 0.9900 . ?
C1V H1VA 0.9900 . ?
C1V C1W 1.520(14) . ?
C1W H1WB 0.9900 . ?
C1W H1WA 0.9900 . ?
C1X H1XA 0.9900 . ?
C1X H1XB 0.9900 . ?
C1X C1Y 1.520(14) . ?
C1Y H1YA 0.9900 . ?
C1Y H1YB 0.9900 . ?
C1Y C1Z 1.537(14) . ?
C1Z H1ZA 0.9900 . ?
C1Z H1ZB 0.9900 . ?
C1Z C27 1.526(14) . ?
C2A H2AA 0.9900 . ?
C2A H2AB 0.9900 . ?
C2A C2B 1.535(14) . ?
C2A C28 1.526(14) . ?
C2B H2BB 0.9900 . ?
C2B H2BA 0.9900 . ?
C2B C2C 1.526(14) . ?
C2C H2CA 0.9900 . ?
C2C H2CB 0.9900 . ?
C12A H12R 0.9800 . ?
C12A H12S 0.9800 . ?
C12A H12Q 0.9800 . ?
C18A H18A 0.9800 . ?
C18A H18C 0.9800 . ?
C18A H18B 0.9800 . ?
C19A H19A 0.9800 . ?
C19A H19B 0.9800 . ?
C19A H19C 0.9800 . ?
C20A H20D 0.9800 . ?
C20A H20E 0.9800 . ?
C20A H20F 0.9800 . ?
C21A H21F 0.9800 . ?
C21A H21D 0.9800 . ?
C21A H21E 0.9800 . ?
C22A H22E 0.9800 . ?
C22A H22F 0.9800 . ?
C22A H22D 0.9800 . ?
C27 H27A 0.9900 . ?
C27 H27B 0.9900 . ?
C28 H28A 0.9900 . ?
C28 H28B 0.9900 . ?
C29A H29F 0.9800 . ?
C29A H29D 0.9800 . ?
C29A H29E 0.9800 . ?
C32A H32D 0.9800 . ?
C32A H32E 0.9800 . ?
C32A H32F 0.9800 . ?
C33A H33E 0.9800 . ?
C33A H33D 0.9800 . ?
C33A H33F 0.9800 . ?
K5 O9 2.742(3) . ?
K5 O10 2.670(3) . ?
K5 O11 2.673(3) . ?
K5 O12 2.688(3) . ?
K5 O13 2.858(3) . ?
K5 O33 2.756(9) . ?
K5 O33A 2.78(2) . ?
K6 O9 2.699(3) . ?
K6 O10 2.721(3) . ?
K6 O13 2.779(3) . ?
K6 O14 2.752(3) . ?
K6 O15 2.835(3) . ?
K6 O36 2.766(9) . ?
K6 O36A 2.74(3) . ?
K7 O12 2.746(3) . ?
K7 O13 2.664(3) . ?
K7 O14 2.712(3) . ?
K7 O15 2.782(3) . ?
K7 O16 2.729(4) . ?
K7 O35 2.749(4) . ?
K8 O9 2.731(3) . ?
K8 O11 2.637(3) . ?
K8 O12 2.787(3) . ?
K8 O15 2.721(3) . ?
K8 O16 2.635(3) . ?
K8 O34 2.728(9) . ?
K8 O34A 2.67(2) . ?
O9 C36 1.266(5) . ?
O10 C38 1.260(5) . ?
O11 C47 1.246(5) . ?
O12 C49 1.261(5) . ?
O13 C58 1.260(5) . ?
O14 C60 1.266(5) . ?
O15 C69 1.256(5) . ?
O16 C71 1.269(5) . ?
O35 C142 1.421(7) . ?
O35 C145 1.415(6) . ?
C34 H34A 0.9800 . ?
C34 H34B 0.9800 . ?
C34 H34C 0.9800 . ?
C34 C35 1.545(7) . ?
C35 C36 1.542(6) . ?
C35 C41 1.523(7) . ?
C35 C42 1.538(6) . ?
C36 C37 1.407(6) . ?
C37 H37 0.88(5) . ?
C37 C38 1.403(6) . ?
C38 C39 1.548(5) . ?
C39 C40 1.520(7) . ?
C39 C43 1.540(7) . ?
C39 C44 1.526(6) . ?
C40 H40A 0.9800 . ?
C40 H40B 0.9800 . ?
C40 H40C 0.9800 . ?
C41 H41A 0.9800 . ?
C41 H41B 0.9800 . ?
C41 H41C 0.9800 . ?
C42 H42A 0.9800 . ?
C42 H42B 0.9800 . ?
C42 H42C 0.9800 . ?
C43 H43A 0.9800 . ?
C43 H43B 0.9800 . ?
C43 H43C 0.9800 . ?
C44 H44A 0.9800 . ?
C44 H44B 0.9800 . ?
C44 H44C 0.9800 . ?
C45 H45A 0.9800 . ?
C45 H45B 0.9800 . ?
C45 H45C 0.9800 . ?
C45 C46 1.524(7) . ?
C46 C47 1.538(6) . ?
C46 C52 1.538(7) . ?
C46 C53 1.539(7) . ?
C47 C48 1.401(7) . ?
C48 H48 0.83(4) . ?
C48 C49 1.404(6) . ?
C49 C50 1.548(6) . ?
C50 C51 1.538(8) . ?
C50 C54 1.522(8) . ?
C50 C55 1.519(8) . ?
C51 H51A 0.9800 . ?
C51 H51B 0.9800 . ?
C51 H51C 0.9800 . ?
C52 H52A 0.9800 . ?
C52 H52B 0.9800 . ?
C52 H52C 0.9800 . ?
C53 H53A 0.9800 . ?
C53 H53B 0.9800 . ?
C53 H53C 0.9800 . ?
C54 H54A 0.9800 . ?
C54 H54B 0.9800 . ?
C54 H54C 0.9800 . ?
C55 H55A 0.9800 . ?
C55 H55B 0.9800 . ?
C55 H55C 0.9800 . ?
C56 H56A 0.9800 . ?
C56 H56B 0.9800 . ?
C56 H56C 0.9800 . ?
C56 C57 1.524(7) . ?
C57 C58 1.552(6) . ?
C57 C63 1.521(7) . ?
C57 C64 1.529(7) . ?
C58 C59 1.411(6) . ?
C59 H59 0.9500 . ?
C59 C60 1.392(7) . ?
C60 C61 1.547(6) . ?
C61 C62 1.518(8) . ?
C61 C65 1.526(6) . ?
C61 C66 1.552(8) . ?
C62 H62A 0.9800 . ?
C62 H62B 0.9800 . ?
C62 H62C 0.9800 . ?
C63 H63A 0.9800 . ?
C63 H63B 0.9800 . ?
C63 H63C 0.9800 . ?
C64 H64A 0.9800 . ?
C64 H64B 0.9800 . ?
C64 H64C 0.9800 . ?
C65 H65A 0.9800 . ?
C65 H65B 0.9800 . ?
C65 H65C 0.9800 . ?
C66 H66A 0.9800 . ?
C66 H66B 0.9800 . ?
C66 H66C 0.9800 . ?
C67 H67C 0.9800 . ?
C67 H67A 0.9800 . ?
C67 H67B 0.9800 . ?
C67 C68 1.554(7) . ?
C68 C69 1.551(6) . ?
C68 C74 1.527(7) . ?
C68 C75 1.520(7) . ?
C69 C70 1.412(6) . ?
C70 H70 0.93(6) . ?
C70 C71 1.388(7) . ?
C71 C72 1.544(6) . ?
C72 C73 1.522(8) . ?
C72 C76 1.511(8) . ?
C72 C77 1.537(7) . ?
C73 H73A 0.9800 . ?
C73 H73B 0.9800 . ?
C73 H73C 0.9800 . ?
C74 H74A 0.9800 . ?
C74 H74B 0.9800 . ?
C74 H74C 0.9800 . ?
C75 H75A 0.9800 . ?
C75 H75B 0.9800 . ?
C75 H75C 0.9800 . ?
C76 H76A 0.9800 . ?
C76 H76B 0.9800 . ?
C76 H76C 0.9800 . ?
C77 H77A 0.9800 . ?
C77 H77B 0.9800 . ?
C77 H77C 0.9800 . ?
C142 H14I 0.9900 . ?
C142 H14J 0.9900 . ?
C142 C143 1.507(8) . ?
C143 H14K 0.9900 . ?
C143 H14L 0.9900 . ?
C143 C144 1.499(8) . ?
C144 H14M 0.9900 . ?
C144 H14N 0.9900 . ?
C144 C145 1.510(7) . ?
C145 H14O 0.9900 . ?
C145 H14P 0.9900 . ?
O33 C138 1.428(9) . ?
O33 C141 1.417(9) . ?
O34 C146 1.448(9) . ?
O34 C149 1.433(11) . ?
O36 C150 1.443(10) . ?
O36 C153 1.426(9) . ?
C138 H13S 0.9900 . ?
C138 H13T 0.9900 . ?
C138 C139 1.513(10) . ?
C139 H13Q 0.9900 . ?
C139 H13R 0.9900 . ?
C139 C140 1.522(10) . ?
C140 H14Q 0.9900 . ?
C140 H14R 0.9900 . ?
C140 C141 1.494(10) . ?
C141 H141 0.9500 . ?
C146 H14H 0.9900 . ?
C146 H14G 0.9900 . ?
C146 C147 1.511(10) . ?
C147 H14F 0.9900 . ?
C147 H14E 0.9900 . ?
C147 C148 1.501(9) . ?
C148 H14D 0.9900 . ?
C148 H14C 0.9900 . ?
C148 C149 1.485(8) . ?
C149 H14B 0.9900 . ?
C149 H14A 0.9900 . ?
C150 H15S 0.9900 . ?
C150 H15T 0.9900 . ?
C150 C151 1.424(9) . ?
C151 H15Q 0.9900 . ?
C151 H15R 0.9900 . ?
C151 C152 1.480(9) . ?
C152 H15O 0.9900 . ?
C152 H15P 0.9900 . ?
C152 C153 1.499(9) . ?
C153 H15M 0.9900 . ?
C153 H15N 0.9900 . ?
O33A C13 1.445(14) . ?
O33A C17 1.442(16) . ?
O34A C1B 1.432(15) . ?
O34A C18 1.429(15) . ?
O36A C1C 1.440(16) . ?
O36A C1F 1.443(16) . ?
C1A H1AB 0.9900 . ?
C1A H1AA 0.9900 . ?
C1A C1B 1.506(13) . ?
C1A C19 1.518(13) . ?
C1B H1BA 0.9900 . ?
C1B H1BB 0.9900 . ?
C1C H1CA 0.9900 . ?
C1C H1CB 0.9900 . ?
C1C C1D 1.523(14) . ?
C1D H1DA 0.9900 . ?
C1D H1DB 0.9900 . ?
C1D C1E 1.527(14) . ?
C1E H1EA 0.9900 . ?
C1E H1EB 0.9900 . ?
C1E C1F 1.519(14) . ?
C1F H1FA 0.9900 . ?
C1F H1FB 0.9900 . ?
C13 H13U 0.9900 . ?
C13 H13V 0.9900 . ?
C13 C14 1.540(13) . ?
C14 H14S 0.9900 . ?
C14 H14T 0.9900 . ?
C14 C16 1.552(14) . ?
C16 H16U 0.9900 . ?
C16 H16V 0.9900 . ?
C16 C17 1.544(14) . ?
C17 H17M 0.9900 . ?
C17 H17N 0.9900 . ?
C18 H18D 0.9900 . ?
C18 H18E 0.9900 . ?
C18 C19 1.506(12) . ?
C19 H19D 0.9900 . ?
C19 H19E 0.9900 . ?
K9 O17 2.720(3) . ?
K9 O18 2.670(3) . ?
K9 O19 2.807(3) . ?
K9 O21 2.694(3) . ?
K9 O22 2.702(3) . ?
K9 O29 2.757(6) . ?
K9 O29A 2.718(15) . ?
K10 O17 2.693(3) . ?
K10 O18 2.706(3) . ?
K10 O19 2.758(3) . ?
K10 O20 2.686(4) . ?
K10 O23 2.806(3) . ?
K10 O31 2.754(4) . ?
K11 O17 2.780(3) . ?
K11 O21 2.769(3) . ?
K11 O22 2.637(3) . ?
K11 O23 2.715(3) . ?
K11 O24 2.660(4) . ?
K11 O32 2.667(4) . ?
K12 O19 2.694(3) . ?
K12 O20 2.692(4) . ?
K12 O21 2.778(3) . ?
K12 O23 2.764(3) . ?
K12 O24 2.673(4) . ?
K12 O30 2.736(11) . ?
K12 O30A 2.664(13) . ?
O17 C80 1.264(5) . ?
O18 C82 1.248(5) . ?
O19 C91 1.256(5) . ?
O20 C93 1.263(6) . ?
O21 C102 1.260(6) . ?
O22 C104 1.264(5) . ?
O23 C113 1.260(6) . ?
O24 C115 1.239(6) . ?
O31 C162 1.413(7) . ?
O31 C165 1.405(7) . ?
O32 C158 1.398(8) . ?
O32 C161 1.388(7) . ?
C78 H78A 0.9800 . ?
C78 H78B 0.9800 . ?
C78 H78C 0.9800 . ?
C78 C79 1.524(8) . ?
C79 C80 1.549(6) . ?
C79 C85 1.544(9) . ?
C79 C86 1.529(8) . ?
C80 C81 1.409(7) . ?
C81 H81 0.9500 . ?
C81 C82 1.421(7) . ?
C82 C83 1.546(6) . ?
C83 C84 1.461(9) . ?
C83 C87 1.486(9) . ?
C83 C88 1.572(10) . ?
C83 C84A 1.562(11) . ?
C83 C87A 1.541(11) . ?
C83 C88A 1.565(11) . ?
C85 H85A 0.9800 . ?
C85 H85B 0.9800 . ?
C85 H85C 0.9800 . ?
C86 H86A 0.9800 . ?
C86 H86B 0.9800 . ?
C86 H86C 0.9800 . ?
C89 H89A 0.9800 . ?
C89 H89B 0.9800 . ?
C89 H89C 0.9800 . ?
C89 C90 1.530(6) . ?
C90 C91 1.553(6) . ?
C90 C96 1.519(7) . ?
C90 C97 1.532(7) . ?
C91 C92 1.408(7) . ?
C92 H92 0.9500 . ?
C92 C93 1.390(7) . ?
C93 C94 1.560(6) . ?
C94 C95 1.527(10) . ?
C94 C98 1.530(8) . ?
C94 C99 1.525(7) . ?
C95 H95A 0.9800 . ?
C95 H95B 0.9800 . ?
C95 H95C 0.9800 . ?
C96 H96C 0.9800 . ?
C96 H96A 0.9800 . ?
C96 H96B 0.9800 . ?
C97 H97A 0.9800 . ?
C97 H97B 0.9800 . ?
C97 H97C 0.9800 . ?
C98 H98A 0.9800 . ?
C98 H98B 0.9800 . ?
C98 H98C 0.9800 . ?
C99 H99A 0.9800 . ?
C99 H99B 0.9800 . ?
C99 H99C 0.9800 . ?
C100 H10M 0.9800 . ?
C100 H10N 0.9800 . ?
C100 H10O 0.9800 . ?
C100 C101 1.531(8) . ?
C101 C102 1.551(6) . ?
C101 C107 1.528(7) . ?
C101 C108 1.548(8) . ?
C102 C103 1.419(7) . ?
C103 H103 0.9500 . ?
C103 C104 1.407(6) . ?
C104 C105 1.560(6) . ?
C105 C106 1.525(7) . ?
C105 C109 1.538(7) . ?
C105 C110 1.529(7) . ?
C106 H10D 0.9800 . ?
C106 H10E 0.9800 . ?
C106 H10F 0.9800 . ?
C107 H10G 0.9800 . ?
C107 H10H 0.9800 . ?
C107 H10I 0.9800 . ?
C108 H10J 0.9800 . ?
C108 H10K 0.9800 . ?
C108 H10L 0.9800 . ?
C109 H10A 0.9800 . ?
C109 H10B 0.9800 . ?
C109 H10C 0.9800 . ?
C110 H11A 0.9800 . ?
C110 H11B 0.9800 . ?
C110 H11C 0.9800 . ?
C112 C113 1.554(7) . ?
C112 C111 1.495(10) . ?
C112 C118 1.489(10) . ?
C112 C119 1.588(11) . ?
C112 C6 1.581(12) . ?
C112 C7 1.529(12) . ?
C112 C8 1.535(12) . ?
C113 C114 1.409(8) . ?
C114 H114 0.9500 . ?
C114 C115 1.412(8) . ?
C115 C116 1.534(7) . ?
C116 C117 1.568(9) . ?
C116 C120 1.509(8) . ?
C116 C121 1.496(8) . ?
C117 H11M 0.9800 . ?
C117 H11N 0.9800 . ?
C117 H11O 0.9800 . ?
C120 H12W 0.9800 . ?
C120 H12X 0.9800 . ?
C120 H12Y 0.9800 . ?
C121 H12T 0.9800 . ?
C121 H12U 0.9800 . ?
C121 H12V 0.9800 . ?
C158 H15C 0.9900 . ?
C158 H15D 0.9900 . ?
C158 C159 1.503(8) . ?
C159 H15A 0.9900 . ?
C159 H15B 0.9900 . ?
C159 C160 1.530(9) . ?
C160 H16K 0.9900 . ?
C160 H16L 0.9900 . ?
C160 C161 1.502(9) . ?
C161 H16I 0.9900 . ?
C161 H16J 0.9900 . ?
C162 H16S 0.9900 . ?
C162 H16T 0.9900 . ?
C162 C163 1.478(9) . ?
C163 H16Q 0.9900 . ?
C163 H16R 0.9900 . ?
C163 C164 1.504(9) . ?
C164 H16O 0.9900 . ?
C164 H16P 0.9900 . ?
C164 C165 1.505(9) . ?
C165 H16M 0.9900 . ?
C165 H16N 0.9900 . ?
O29 C154 1.424(8) . ?
O29 C157 1.423(9) . ?
O30 C166 1.454(11) . ?
O30 C169 1.424(12) . ?
C84 H84A 0.9800 . ?
C84 H84B 0.9800 . ?
C84 H84C 0.9800 . ?
C87 H87A 0.9800 . ?
C87 H87B 0.9800 . ?
C87 H87C 0.9800 . ?
C88 H88A 0.9800 . ?
C88 H88B 0.9800 . ?
C88 H88C 0.9800 . ?
C111 H11J 0.9800 . ?
C111 H11K 0.9800 . ?
C111 H11L 0.9800 . ?
C118 H11F 0.9800 . ?
C118 H11D 0.9800 . ?
C118 H11E 0.9800 . ?
C119 H11G 0.9800 . ?
C119 H11H 0.9800 . ?
C119 H11I 0.9800 . ?
C154 H15E 0.9900 . ?
C154 H15F 0.9900 . ?
C154 C155 1.501(8) . ?
C155 H15G 0.9900 . ?
C155 H15H 0.9900 . ?
C155 C156 1.532(9) . ?
C156 H15I 0.9900 . ?
C156 H15J 0.9900 . ?
C156 C157 1.520(8) . ?
C157 H15K 0.9900 . ?
C157 H15L 0.9900 . ?
C166 H16H 0.9900 . ?
C166 H16G 0.9900 . ?
C166 C167 1.515(11) . ?
C167 H16F 0.9900 . ?
C167 H16E 0.9900 . ?
C167 C168 1.505(11) . ?
C168 H16C 0.9900 . ?
C168 H16D 0.9900 . ?
C168 C169 1.513(12) . ?
C169 H16A 0.9900 . ?
C169 H16B 0.9900 . ?
O29A C1 1.432(15) . ?
O29A C5 1.434(15) . ?
O30A C9 1.403(13) . ?
O30A C12 1.416(13) . ?
C1 H1A 0.9900 . ?
C1 H1B 0.9900 . ?
C1 C2 1.522(14) . ?
C2 H2A 0.9900 . ?
C2 H2B 0.9900 . ?
C2 C3 1.525(14) . ?
C3 H3A 0.9900 . ?
C3 H3B 0.9900 . ?
C3 C5 1.522(13) . ?
C5 H5A 0.9900 . ?
C5 H5B 0.9900 . ?
C6 H6A 0.9800 . ?
C6 H6B 0.9800 . ?
C6 H6C 0.9800 . ?
C7 H7A 0.9800 . ?
C7 H7B 0.9800 . ?
C7 H7C 0.9800 . ?
C8 H8A 0.9800 . ?
C8 H8B 0.9800 . ?
C8 H8C 0.9800 . ?
C9 H9B 0.9900 . ?
C9 H9A 0.9900 . ?
C9 C10 1.534(13) . ?
C10 H10P 0.9900 . ?
C10 H10Q 0.9900 . ?
C10 C11 1.519(12) . ?
C11 H11P 0.9900 . ?
C11 H11Q 0.9900 . ?
C11 C12 1.522(12) . ?
C12 H 0.9900 . ?
C12 H12Z 0.9900 . ?
C84A H84D 0.9800 . ?
C84A H84E 0.9800 . ?
C84A H84F 0.9800 . ?
C87A H87D 0.9800 . ?
C87A H87E 0.9800 . ?
C87A H87F 0.9800 . ?
C88A H88D 0.9800 . ?
C88A H88E 0.9800 . ?
C88A H88F 0.9800 . ?

loop_
_geom_torsion_atom_site_label_1
_geom_torsion_atom_site_label_2
_geom_torsion_atom_site_label_3
_geom_torsion_atom_site_label_4
_geom_torsion
_geom_torsion_site_symmetry_1
_geom_torsion_site_symmetry_2
_geom_torsion_site_symmetry_3
_geom_torsion_site_symmetry_4
_geom_torsion_publ_flag
K1 O1 C1O K2 93.4(3) . . . . ?
K1 O1 C1O C1P -136.2(3) . . . . ?
K1 O1 C1O C4 45.8(6) . . . . ?
K1 O2 C1M K2 -99.0(3) . . . . ?
K1 O2 C1M C1K 132.2(4) . . . . ?
K1 O2 C1M C4 -47.5(6) . . . . ?
K1 O3 C2E C2D 129.8(5) . . . . ?
K1 O3 C2E C15 -56.1(8) . . . . ?
K1 O3 C2E K4 -97.0(4) . . . . ?
K1 O4 C2G C2F -135.9(4) . . . . ?
K1 O4 C2G C15 47.4(8) . . . . ?
K1 O4 C2G K4 89.7(3) . . . . ?
K1 O5 C25 K2 -99.0(5) . . . . ?
K1 O5 C25 C24 31.2(8) . . . . ?
K1 O5 C25 C26 -149.7(5) . . . . ?
K1 O28 C122 C123 -147.7(8) . . . . ?
K1 O28 C125 C124 169.1(8) . . . . ?
K1 C1M C4 C1O -31.7(6) . . . . ?
K1 C1O C1P C1Q -98.1(6) . . . . ?
K1 C1O C1P C1R 136.9(5) . . . . ?
K1 C1O C1P C1S 18.8(7) . . . . ?
K1 C1O C4 C1M 31.6(6) . . . . ?
K1 C2E C15 C2G -30.6(7) . . . . ?
K1 C2G C15 C2E 30.4(7) . . . . ?
K1 C23 C24 C25 -12.5(6) . . . . ?
K1 C23 C24 C30 -137.2(5) . . . . ?
K1 C23 C24 C31 103.5(5) . . . . ?
K2 O1 C1O K1 -93.4(3) . . . . ?
K2 O1 C1O C1P 130.4(3) . . . . ?
K2 O1 C1O C4 -47.6(6) . . . . ?
K2 O2 C1M K1 99.0(3) . . . . ?
K2 O2 C1M C1K -128.8(4) . . . . ?
K2 O2 C1M C4 51.5(6) . . . . ?
K2 O5 C25 C24 130.2(4) . . . . ?
K2 O5 C25 C26 -50.7(6) . . . . ?
K2 O6 C2I C2H -128.0(4) . . . . ?
K2 O6 C2I C26 47.0(7) . . . . ?
K2 O6 C2I K3 98.9(4) . . . . ?
K2 O8 C176 C04K 148.2(5) . . . . ?
K2 O8 C176 C171 -29.0(9) . . . . ?
K2 O8 C176 K3 101.8(6) . . . . ?
K2 C1M C4 C1O 33.1(6) . . . . ?
K2 C1O C1P C1Q 5.3(7) . . . . ?
K2 C1O C1P C1R -119.7(5) . . . . ?
K2 C1O C1P C1S 122.2(4) . . . . ?
K2 C1O C4 C1M -33.5(6) . . . . ?
K2 C2I C26 C25 39.6(6) . . . . ?
K2 C25 C26 C2I -39.4(6) . . . . ?
K2 O25 C134 C135 -167.2(6) . . . . ?
K2 O25 C137 C136 -166.2(7) . . . . ?
K2 O25A C1X C1Y 163(2) . . . . ?
K2 O25A C27 C1Z -130(3) . . . . ?
K2 C1X C1Y C1Z -12(5) . . . . ?
O1 C1O C1P C1Q -47.9(6) . . . . ?
O1 C1O C1P C1R -172.9(5) . . . . ?
O1 C1O C1P C1S 69.0(5) . . . . ?
O1 C1O C4 C1M 0.0(9) . . . . ?
O2 C1M C4 C1O -1.9(9) . . . . ?
O3 C2E C15 C2G 7.8(12) . . . . ?
O4 C2G C15 C2E -3.0(12) . . . . ?
O5 C25 C26 C2I -1.4(10) . . . . ?
O6 C2I C26 C25 7.4(10) . . . . ?
O28 C122 C123 C124 -28.4(15) . . . . ?
C1J C1K C1M K1 -132.1(6) . . . . ?
C1J C1K C1M K2 124.4(6) . . . . ?
C1J C1K C1M O2 180.0(6) . . . . ?
C1J C1K C1M C4 -0.3(8) . . . . ?
C1K C1M C4 C1O 178.3(5) . . . . ?
C1L C1K C1M K1 109.5(6) . . . . ?
C1L C1K C1M K2 5.9(7) . . . . ?
C1L C1K C1M O2 61.6(7) . . . . ?
C1L C1K C1M C4 -118.7(6) . . . . ?
C1N C1K C1M K1 -6.8(8) . . . . ?
C1N C1K C1M K2 -110.3(7) . . . . ?
C1N C1K C1M O2 -54.7(8) . . . . ?
C1N C1K C1M C4 125.0(7) . . . . ?
C1P C1O C4 C1M -178.0(5) . . . . ?
C2D C2E C15 C2G -178.3(7) . . . . ?
C2F C2G C15 C2E -179.5(6) . . . . ?
C2H C2I C26 C25 -177.9(6) . . . . ?
C2X C2Y C177 O7 175.7(7) . . . . ?
C2X C2Y C177 C04K -5.1(9) . . . . ?
C2X C2Y C177 K3 -130.5(6) . . . . ?
C2Z C2Y C177 O7 51.5(9) . . . . ?
C2Z C2Y C177 C04K -129.3(7) . . . . ?
C2Z C2Y C177 K3 105.3(7) . . . . ?
C4 C1O C1P C1Q 130.3(5) . . . . ?
C4 C1O C1P C1R 5.3(7) . . . . ?
C4 C1O C1P C1S -112.8(5) . . . . ?
C23 C24 C25 K2 60.7(7) . . . . ?
C23 C24 C25 O5 -2.5(7) . . . . ?
C23 C24 C25 C26 178.3(6) . . . . ?
C24 C25 C26 C2I 177.6(5) . . . . ?
C30 C24 C25 K2 -176.9(5) . . . . ?
C30 C24 C25 O5 119.9(6) . . . . ?
C30 C24 C25 C26 -59.3(7) . . . . ?
C31 C24 C25 K2 -54.0(7) . . . . ?
C31 C24 C25 O5 -117.2(6) . . . . ?
C31 C24 C25 C26 63.7(7) . . . . ?
C122 O28 C125 C124 6.3(13) . . . . ?
C122 C123 C124 C125 31.3(16) . . . . ?
C123 C124 C125 O28 -23.8(15) . . . . ?
C125 O28 C122 C123 14.1(13) . . . . ?
C170 C171 C172 K2 -109.4(6) . . . . ?
C170 C171 C176 O8 120.2(7) . . . . ?
C170 C171 C176 C04K -57.4(8) . . . . ?
C170 C171 C176 K3 59.0(8) . . . . ?
C172 C171 C176 O8 1.2(8) . . . . ?
C172 C171 C176 C04K -176.4(6) . . . . ?
C172 C171 C176 K3 -60.0(8) . . . . ?
C174 C171 C172 K2 131.8(6) . . . . ?
C174 C171 C176 O8 -113.5(7) . . . . ?
C174 C171 C176 C04K 68.9(8) . . . . ?
C174 C171 C176 K3 -174.7(6) . . . . ?
C176 C04K C177 O7 -2.9(11) . . . . ?
C176 C04K C177 C2Y 178.0(6) . . . . ?
C176 C04K C177 K3 -37.7(7) . . . . ?
C176 C171 C172 K2 13.5(6) . . . . ?
C177 C04K C176 O8 2.9(11) . . . . ?
C177 C04K C176 C171 -179.9(6) . . . . ?
C177 C04K C176 K3 37.2(7) . . . . ?
C178 C2Y C177 O7 -64.2(8) . . . . ?
C178 C2Y C177 C04K 115.0(8) . . . . ?
C178 C2Y C177 K3 -10.4(9) . . . . ?
K3 O4 C2G K1 155.5(9) . . . . ?
K3 O4 C2G C2F 19.6(10) . . . . ?
K3 O4 C2G C15 -157.1(5) . . . . ?
K3 O4 C2G K4 -114.8(8) . . . . ?
K3 O5 C25 K2 91.0(3) . . . . ?
K3 O5 C25 C24 -138.8(4) . . . . ?
K3 O5 C25 C26 40.3(7) . . . . ?
K3 O6 C2I K2 -98.9(4) . . . . ?
K3 O6 C2I C2H 133.1(4) . . . . ?
K3 O6 C2I C26 -51.9(7) . . . . ?
K3 O7 C177 C2Y 127.8(5) . . . . ?
K3 O7 C177 C04K -51.4(8) . . . . ?
K3 O8 C176 C04K 46.4(7) . . . . ?
K3 O8 C176 C171 -130.8(4) . . . . ?
K3 C2I C26 C25 -24.7(6) . . . . ?
K3 O27 C130 C131 -165.4(6) . . . . ?
K3 O27 C133 C132 -174.4(9) . . . . ?
K3 C130 C131 C132 -51.5(15) . . . . ?
K4 O1 C1O K1 106.0(6) . . . . ?
K4 O1 C1O K2 -160.6(7) . . . . ?
K4 O1 C1O C1P -30.2(8) . . . . ?
K4 O1 C1O C4 151.8(5) . . . . ?
K4 O3 C2E K1 97.0(4) . . . . ?
K4 O3 C2E C2D -133.2(5) . . . . ?
K4 O3 C2E C15 40.9(9) . . . . ?
K4 O4 C2G K1 -89.7(3) . . . . ?
K4 O4 C2G C2F 134.4(4) . . . . ?
K4 O4 C2G C15 -42.2(8) . . . . ?
K4 O7 C177 C2Y -134.2(5) . . . . ?
K4 O7 C177 C04K 46.6(9) . . . . ?
K4 O7 C177 K3 98.0(4) . . . . ?
K4 O8 C176 C04K -41.5(8) . . . . ?
K4 O8 C176 C171 141.3(4) . . . . ?
K4 O8 C176 K3 -87.9(3) . . . . ?
K4 C2E C15 C2G 32.2(7) . . . . ?
K4 C2G C15 C2E -31.8(7) . . . . ?
K4 O26 C126 C127 116.1(10) . . . . ?
K4 O26 C129 C128 -113.3(9) . . . . ?
O25 C134 C135 C136 -41.3(10) . . . . ?
O26 C126 C127 C128 17.1(14) . . . . ?
O27 C130 C131 C132 -32.7(12) . . . . ?
C1G C2D C2E K1 47.3(10) . . . . ?
C1G C2D C2E O3 -9.6(11) . . . . ?
C1G C2D C2E C15 176.2(8) . . . . ?
C1G C2D C2E K4 -52.3(10) . . . . ?
C1H C2D C2E K1 170.8(6) . . . . ?
C1H C2D C2E O3 113.9(8) . . . . ?
C1H C2D C2E C15 -60.4(10) . . . . ?
C1H C2D C2E K4 71.2(9) . . . . ?
C1I C2F C2G K1 2.9(9) . . . . ?
C1I C2F C2G O4 56.3(8) . . . . ?
C1I C2F C2G C15 -126.7(8) . . . . ?
C1I C2F C2G K4 106.3(8) . . . . ?
C20 C2D C2E K1 -71.6(8) . . . . ?
C20 C2D C2E O3 -128.4(8) . . . . ?
C20 C2D C2E C15 57.3(9) . . . . ?
C20 C2D C2E K4 -171.1(6) . . . . ?
C21 C2F C2G K1 126.4(7) . . . . ?
C21 C2F C2G O4 179.8(7) . . . . ?
C21 C2F C2G C15 -3.2(9) . . . . ?
C21 C2F C2G K4 -130.2(7) . . . . ?
C22 C2F C2G K1 -114.1(6) . . . . ?
C22 C2F C2G O4 -60.7(7) . . . . ?
C22 C2F C2G C15 116.3(7) . . . . ?
C22 C2F C2G K4 -10.6(8) . . . . ?
C29 C2H C2I K2 -103.5(6) . . . . ?
C29 C2H C2I O6 -50.3(8) . . . . ?
C29 C2H C2I C26 134.5(6) . . . . ?
C29 C2H C2I K3 -4.4(9) . . . . ?
C32 C2H C2I K2 15.3(10) . . . . ?
C32 C2H C2I O6 68.6(9) . . . . ?
C32 C2H C2I C26 -106.7(9) . . . . ?
C32 C2H C2I K3 114.4(8) . . . . ?
C33 C2H C2I K2 140.6(7) . . . . ?
C33 C2H C2I O6 -166.2(8) . . . . ?
C33 C2H C2I C26 18.6(10) . . . . ?
C33 C2H C2I K3 -120.3(8) . . . . ?
C126 O26 C129 C128 42.5(13) . . . . ?
C126 C127 C128 C129 7.1(15) . . . . ?
C127 C128 C129 O26 -28.6(14) . . . . ?
C129 O26 C126 C127 -37.4(13) . . . . ?
C130 O27 C133 C132 -19.0(15) . . . . ?
C130 C131 C132 C133 21.9(15) . . . . ?
C131 C132 C133 O27 -2.3(16) . . . . ?
C133 O27 C130 K3 -161.7(12) . . . . ?
C133 O27 C130 C131 32.9(12) . . . . ?
C134 O25 C137 C136 -3.2(12) . . . . ?
C134 C135 C136 C137 39.0(10) . . . . ?
C135 C136 C137 O25 -23.4(11) . . . . ?
C137 O25 C134 C135 28.3(11) . . . . ?
K3A O4 C2G K1 138.4(10) . . . . ?
K3A O4 C2G C2F 2.5(12) . . . . ?
K3A O4 C2G C15 -174.2(6) . . . . ?
K3A O5 C25 K2 84.9(3) . . . . ?
K3A O5 C25 C24 -144.8(4) . . . . ?
K3A O5 C25 C26 34.2(7) . . . . ?
K3A O6 C2I K2 -98.2(4) . . . . ?
K3A O6 C2I C2H 133.8(5) . . . . ?
K3A O6 C2I C26 -51.2(7) . . . . ?
K3A O7 C177 C2Y 130.5(5) . . . . ?
K3A O7 C177 C04K -48.7(8) . . . . ?
K3A O8 C176 C04K 60.6(7) . . . . ?
K3A O8 C176 C171 -116.7(5) . . . . ?
K3A O27A C1T C1U 146(2) . . . . ?
K3A O27A C1W C1V -128(3) . . . . ?
K4A O1 C1O K1 130.6(9) . . . . ?
K4A O1 C1O K2 -136.0(8) . . . . ?
K4A O1 C1O C1P -5.5(10) . . . . ?
K4A O1 C1O C4 176.4(6) . . . . ?
K4A O3 C2E K1 92.5(4) . . . . ?
K4A O3 C2E C2D -137.7(5) . . . . ?
K4A O3 C2E C15 36.4(9) . . . . ?
K4A O4 C2G K1 -104.8(4) . . . . ?
K4A O4 C2G C2F 119.3(5) . . . . ?
K4A O4 C2G C15 -57.4(9) . . . . ?
K4A O7 C177 C2Y -142.5(5) . . . . ?
K4A O7 C177 C04K 38.4(8) . . . . ?
K4A O8 C176 C04K -35.7(8) . . . . ?
K4A O8 C176 C171 147.0(4) . . . . ?
K4A O26A C2C C2B 138(2) . . . . ?
K4A O26A C28 C2A -127(3) . . . . ?
O25A C1X C1Y C1Z -35(4) . . . . ?
O27A C1T C1U C1V 2(4) . . . . ?
C1T O27A C1W C1V 40(3) . . . . ?
C1T C1U C1V C1W 21(4) . . . . ?
C1U C1V C1W O27A -36(3) . . . . ?
C1W O27A C1T C1U -27(4) . . . . ?
C1X O25A C27 C1Z 11(5) . . . . ?
C1X C1Y C1Z C27 40(3) . . . . ?
C1Y C1Z C27 O25A -32(4) . . . . ?
C2A C2B C2C O26A -30(4) . . . . ?
C2B C2A C28 O26A -25(4) . . . . ?
C2C O26A C28 C2A 6(5) . . . . ?
C12A C2D C2E K1 101.1(12) . . . . ?
C12A C2D C2E O3 44.2(13) . . . . ?
C12A C2D C2E C15 -130.0(13) . . . . ?
C18A C2F C2G K1 72.0(12) . . . . ?
C18A C2F C2G O4 125.4(12) . . . . ?
C18A C2F C2G C15 -57.6(13) . . . . ?
C19A C2D C2E K1 -139.4(12) . . . . ?
C19A C2D C2E O3 163.7(13) . . . . ?
C19A C2D C2E C15 -10.5(14) . . . . ?
C20A C2D C2E K1 -0.8(14) . . . . ?
C20A C2D C2E O3 -57.6(13) . . . . ?
C20A C2D C2E C15 128.1(13) . . . . ?
C21A C2F C2G K1 -168.2(11) . . . . ?
C21A C2F C2G O4 -114.8(12) . . . . ?
C21A C2F C2G C15 62.2(12) . . . . ?
C22A C2F C2G K1 -46.6(13) . . . . ?
C22A C2F C2G O4 6.8(13) . . . . ?
C22A C2F C2G C15 -176.2(12) . . . . ?
C27 O25A C1X K2 -147(5) . . . . ?
C27 O25A C1X C1Y 16(5) . . . . ?
C28 O26A C2C C2B 16(4) . . . . ?
C28 C2A C2B C2C 33(4) . . . . ?
C29A C2H C2I K2 -53.4(18) . . . . ?
C29A C2H C2I O6 -0.2(18) . . . . ?
C29A C2H C2I C26 -175.4(17) . . . . ?
C32A C2H C2I K2 58.9(14) . . . . ?
C32A C2H C2I O6 112.1(13) . . . . ?
C32A C2H C2I C26 -63.1(14) . . . . ?
C33A C2H C2I K2 175.8(15) . . . . ?
C33A C2H C2I O6 -130.9(16) . . . . ?
C33A C2H C2I C26 53.8(17) . . . . ?
K5 O9 C36 K6 96.5(2) . . . . ?
K5 O9 C36 C35 -136.5(3) . . . . ?
K5 O9 C36 C37 42.8(5) . . . . ?
K5 O10 C38 K6 -98.8(2) . . . . ?
K5 O10 C38 C37 -48.5(5) . . . . ?
K5 O10 C38 C39 132.3(3) . . . . ?
K5 O11 C47 K8 -98.2(3) . . . . ?
K5 O11 C47 C46 138.8(3) . . . . ?
K5 O11 C47 C48 -43.2(5) . . . . ?
K5 O12 C49 K8 92.1(2) . . . . ?
K5 O12 C49 C48 50.0(5) . . . . ?
K5 O12 C49 C50 -130.3(3) . . . . ?
K5 O13 C58 K6 -91.7(3) . . . . ?
K5 O13 C58 C57 39.2(5) . . . . ?
K5 O13 C58 C59 -141.4(4) . . . . ?
K5 C38 C39 C40 -134.2(4) . . . . ?
K5 C38 C39 C43 -12.5(6) . . . . ?
K5 C38 C39 C44 104.7(4) . . . . ?
K5 C47 C48 C49 -31.7(5) . . . . ?
K5 C49 C50 C51 0.6(6) . . . . ?
K5 C49 C50 C54 120.5(5) . . . . ?
K5 C49 C50 C55 -116.4(5) . . . . ?
K5 O33 C138 C139 -138.2(8) . . . . ?
K5 O33 C141 C140 163.6(8) . . . . ?
K5 O33A C13 C14 166(2) . . . . ?
K5 O33A C17 C16 156.7(19) . . . . ?
K6 O9 C36 C35 127.0(3) . . . . ?
K6 O9 C36 C37 -53.7(5) . . . . ?
K6 O10 C38 K5 98.8(2) . . . . ?
K6 O10 C38 C37 50.2(5) . . . . ?
K6 O10 C38 C39 -128.9(3) . . . . ?
K6 O13 C58 C57 130.9(3) . . . . ?
K6 O13 C58 C59 -49.7(5) . . . . ?
K6 O14 C60 C59 57.5(5) . . . . ?
K6 O14 C60 C61 -121.2(3) . . . . ?
K6 O15 C69 K7 91.2(3) . . . . ?
K6 O15 C69 C68 -39.2(6) . . . . ?
K6 O15 C69 C70 142.7(4) . . . . ?
K6 C36 C37 C38 -38.0(5) . . . . ?
K6 C38 C39 C40 124.1(4) . . . . ?
K6 C38 C39 C43 -114.2(4) . . . . ?
K6 C38 C39 C44 3.0(5) . . . . ?
K6 C58 C59 C60 -44.7(5) . . . . ?
K6 C59 C60 O14 -45.3(4) . . . . ?
K6 C59 C60 C61 133.4(4) . . . . ?
K6 C60 C61 C62 113.3(5) . . . . ?
K6 C60 C61 C65 -125.5(4) . . . . ?
K6 C60 C61 C66 -8.2(6) . . . . ?
K6 C67 C68 C69 19.7(4) . . . . ?
K6 C67 C68 C74 -99.4(4) . . . . ?
K6 C67 C68 C75 140.1(4) . . . . ?
K6 O36 C150 C151 150.6(8) . . . . ?
K6 O36 C153 C152 -144.5(12) . . . . ?
K6 O36A C1C C1D -175(2) . . . . ?
K6 O36A C1F C1E 168(2) . . . . ?
K7 O12 C49 K5 158.1(5) . . . . ?
K7 O12 C49 K8 -109.8(4) . . . . ?
K7 O12 C49 C48 -151.9(3) . . . . ?
K7 O12 C49 C50 27.8(6) . . . . ?
K7 O13 C58 K6 92.2(2) . . . . ?
K7 O13 C58 C57 -136.9(3) . . . . ?
K7 O13 C58 C59 42.5(6) . . . . ?
K7 O14 C60 K6 -90.4(3) . . . . ?
K7 O14 C60 C59 -32.9(6) . . . . ?
K7 O14 C60 C61 148.4(3) . . . . ?
K7 O15 C69 C68 -130.4(3) . . . . ?
K7 O15 C69 C70 51.5(5) . . . . ?
K7 O16 C71 C70 -54.6(5) . . . . ?
K7 O16 C71 C72 124.9(3) . . . . ?
K7 O35 C142 C143 -110.2(6) . . . . ?
K7 O35 C145 C144 144.5(4) . . . . ?
K7 C69 C70 C71 43.6(5) . . . . ?
K7 C70 C71 O16 41.7(4) . . . . ?
K7 C70 C71 C72 -137.8(4) . . . . ?
K7 C71 C72 C73 -23.0(6) . . . . ?
K7 C71 C72 C76 96.6(5) . . . . ?
K7 C71 C72 C77 -141.4(4) . . . . ?
K8 O9 C36 K6 -142.4(5) . . . . ?
K8 O9 C36 C35 -15.4(6) . . . . ?
K8 O9 C36 C37 163.9(3) . . . . ?
K8 O11 C47 K5 98.2(3) . . . . ?
K8 O11 C47 C46 -123.0(3) . . . . ?
K8 O11 C47 C48 55.0(5) . . . . ?
K8 O12 C49 K5 -92.1(2) . . . . ?
K8 O12 C49 C48 -42.1(5) . . . . ?
K8 O12 C49 C50 137.6(3) . . . . ?
K8 O15 C69 K7 -89.2(3) . . . . ?
K8 O15 C69 C68 140.4(3) . . . . ?
K8 O15 C69 C70 -37.7(6) . . . . ?
K8 O16 C71 K7 93.4(3) . . . . ?
K8 O16 C71 C70 38.8(6) . . . . ?
K8 O16 C71 C72 -141.7(3) . . . . ?
K8 C47 C48 C49 31.7(5) . . . . ?
K8 C49 C50 C51 103.5(5) . . . . ?
K8 C49 C50 C54 -136.6(5) . . . . ?
K8 C49 C50 C55 -13.5(7) . . . . ?
K8 O34 C146 C147 125.8(9) . . . . ?
K8 O34 C149 C148 -140.7(8) . . . . ?
K8 O34A C1B C1A -174(3) . . . . ?
K8 O34A C18 C19 177(3) . . . . ?
O9 C36 C37 C38 0.4(7) . . . . ?
O10 C38 C39 C40 -178.6(4) . . . . ?
O10 C38 C39 C43 -56.9(5) . . . . ?
O10 C38 C39 C44 60.2(5) . . . . ?
O11 C47 C48 C49 -3.6(7) . . . . ?
O12 C49 C50 C51 52.9(6) . . . . ?
O12 C49 C50 C54 172.9(5) . . . . ?
O12 C49 C50 C55 -64.0(6) . . . . ?
O13 C58 C59 K6 39.4(4) . . . . ?
O13 C58 C59 C60 -5.4(8) . . . . ?
O14 C60 C61 C62 -179.4(5) . . . . ?
O14 C60 C61 C65 -58.2(6) . . . . ?
O14 C60 C61 C66 59.1(6) . . . . ?
O15 C69 C70 K7 -40.3(4) . . . . ?
O15 C69 C70 C71 3.4(7) . . . . ?
O16 C71 C72 C73 -86.9(5) . . . . ?
O16 C71 C72 C76 32.7(6) . . . . ?
O16 C71 C72 C77 154.7(5) . . . . ?
O35 C142 C143 C144 -34.3(9) . . . . ?
C34 C35 C36 K6 -113.1(5) . . . . ?
C34 C35 C36 O9 -171.7(5) . . . . ?
C34 C35 C36 C37 9.0(7) . . . . ?
C35 C36 C37 C38 179.6(4) . . . . ?
C36 C37 C38 K5 -28.0(5) . . . . ?
C36 C37 C38 K6 37.6(5) . . . . ?
C36 C37 C38 O10 1.6(7) . . . . ?
C36 C37 C38 C39 -179.3(4) . . . . ?
C37 C38 C39 C40 2.2(6) . . . . ?
C37 C38 C39 C43 123.9(5) . . . . ?
C37 C38 C39 C44 -119.0(4) . . . . ?
C41 C35 C36 K6 125.1(4) . . . . ?
C41 C35 C36 O9 66.5(5) . . . . ?
C41 C35 C36 C37 -112.8(5) . . . . ?
C42 C35 C36 K6 6.6(6) . . . . ?
C42 C35 C36 O9 -52.0(5) . . . . ?
C42 C35 C36 C37 128.7(4) . . . . ?
C45 C46 C47 K5 1.4(7) . . . . ?
C45 C46 C47 K8 -96.1(4) . . . . ?
C45 C46 C47 O11 -44.9(6) . . . . ?
C45 C46 C47 C48 137.0(4) . . . . ?
C46 C47 C48 C49 174.2(4) . . . . ?
C47 C48 C49 K5 32.1(5) . . . . ?
C47 C48 C49 K8 -30.2(4) . . . . ?
C47 C48 C49 O12 -1.4(7) . . . . ?
C47 C48 C49 C50 178.9(4) . . . . ?
C48 C49 C50 C51 -127.4(5) . . . . ?
C48 C49 C50 C54 -7.4(7) . . . . ?
C48 C49 C50 C55 115.7(5) . . . . ?
C52 C46 C47 K5 -120.0(5) . . . . ?
C52 C46 C47 K8 142.5(4) . . . . ?
C52 C46 C47 O11 -166.3(4) . . . . ?
C52 C46 C47 C48 15.6(6) . . . . ?
C53 C46 C47 K5 118.0(4) . . . . ?
C53 C46 C47 K8 20.5(5) . . . . ?
C53 C46 C47 O11 71.7(5) . . . . ?
C53 C46 C47 C48 -106.4(5) . . . . ?
C56 C57 C58 K6 -57.0(6) . . . . ?
C56 C57 C58 O13 -125.1(5) . . . . ?
C56 C57 C58 C59 55.5(5) . . . . ?
C56 C57 C63 K5 103.1(4) . . . . ?
C57 C58 C59 K6 -141.3(4) . . . . ?
C57 C58 C59 C60 174.0(4) . . . . ?
C58 C57 C63 K5 -18.2(5) . . . . ?
C58 C59 C60 K6 45.6(5) . . . . ?
C58 C59 C60 O14 0.4(8) . . . . ?
C58 C59 C60 C61 179.0(4) . . . . ?
C59 C60 C61 C62 1.8(7) . . . . ?
C59 C60 C61 C65 123.0(5) . . . . ?
C59 C60 C61 C66 -119.7(5) . . . . ?
C63 C57 C58 K6 63.0(6) . . . . ?
C63 C57 C58 O13 -5.2(6) . . . . ?
C63 C57 C58 C59 175.4(4) . . . . ?
C64 C57 C58 K6 -176.9(4) . . . . ?
C64 C57 C58 O13 115.0(5) . . . . ?
C64 C57 C58 C59 -64.4(5) . . . . ?
C64 C57 C63 K5 -137.3(3) . . . . ?
C67 C68 C69 K7 -64.9(5) . . . . ?
C67 C68 C69 O15 2.6(5) . . . . ?
C67 C68 C69 C70 -179.2(4) . . . . ?
C68 C69 C70 K7 141.7(4) . . . . ?
C68 C69 C70 C71 -174.7(4) . . . . ?
C69 C70 C71 K7 -44.1(5) . . . . ?
C69 C70 C71 O16 -2.4(8) . . . . ?
C69 C70 C71 C72 178.1(4) . . . . ?
C70 C71 C72 C73 92.6(6) . . . . ?
C70 C71 C72 C76 -147.7(5) . . . . ?
C70 C71 C72 C77 -25.8(6) . . . . ?
C74 C68 C69 K7 52.9(6) . . . . ?
C74 C68 C69 O15 120.4(5) . . . . ?
C74 C68 C69 C70 -61.3(5) . . . . ?
C75 C68 C69 K7 175.8(4) . . . . ?
C75 C68 C69 O15 -116.6(5) . . . . ?
C75 C68 C69 C70 61.6(6) . . . . ?
C142 O35 C145 K7 -138.7(5) . . . . ?
C142 O35 C145 C144 5.8(7) . . . . ?
C142 C143 C144 C145 36.4(8) . . . . ?
C143 C144 C145 K7 20.6(10) . . . . ?
C143 C144 C145 O35 -26.8(8) . . . . ?
C145 O35 C142 C143 17.8(8) . . . . ?
O33 C138 C139 C140 -39.2(11) . . . . ?
O34 C146 C147 C148 25.2(12) . . . . ?
O36 C150 C151 C152 6.6(14) . . . . ?
C138 O33 C141 C140 1.4(16) . . . . ?
C138 C139 C140 C141 39.4(14) . . . . ?
C139 C140 C141 O33 -26.4(17) . . . . ?
C141 O33 C138 C139 24.5(13) . . . . ?
C146 O34 C149 C148 -4.4(13) . . . . ?
C146 C147 C148 C149 -27.6(13) . . . . ?
C147 C148 C149 O34 20.0(14) . . . . ?
C149 O34 C146 C147 -13.0(12) . . . . ?
C150 O36 C153 C152 16.1(16) . . . . ?
C150 C151 C152 C153 3.4(11) . . . . ?
C151 C152 C153 O36 -12.2(12) . . . . ?
C153 O36 C150 C151 -14.6(17) . . . . ?
O33A C13 C14 C16 49(2) . . . . ?
O34A C18 C19 C1A -19(4) . . . . ?
O36A C1C C1D C1E -33(3) . . . . ?
C1B O34A C18 C19 17(4) . . . . ?
C1B C1A C19 C18 14(4) . . . . ?
C1C O36A C1F C1E -55(4) . . . . ?
C1C C1D C1E C1F -2(3) . . . . ?
C1D C1E C1F O36A 37(3) . . . . ?
C1F O36A C1C C1D 53(4) . . . . ?
C13 O33A C17 C16 -18(4) . . . . ?
C13 C14 C16 C17 -57(3) . . . . ?
C14 C16 C17 O33A 48(3) . . . . ?
C17 O33A C13 C14 -20(3) . . . . ?
C18 O34A C1B K8 166(4) . . . . ?
C18 O34A C1B C1A -8(4) . . . . ?
C19 C1A C1B K8 -16(8) . . . . ?
C19 C1A C1B O34A -5(4) . . . . ?
K9 O17 C80 K10 -96.6(2) . . . . ?
K9 O17 C80 C79 132.2(3) . . . . ?
K9 O17 C80 C81 -46.6(5) . . . . ?
K9 O18 C82 K10 98.2(3) . . . . ?
K9 O18 C82 C81 49.4(5) . . . . ?
K9 O18 C82 C83 -132.0(3) . . . . ?
K9 O19 C91 K10 102.0(4) . . . . ?
K9 O19 C91 K12 -164.1(6) . . . . ?
K9 O19 C91 C90 -27.4(7) . . . . ?
K9 O19 C91 C92 154.3(4) . . . . ?
K9 O21 C102 C101 128.9(3) . . . . ?
K9 O21 C102 C103 -51.4(5) . . . . ?
K9 O22 C104 K11 96.6(3) . . . . ?
K9 O22 C104 C103 52.5(5) . . . . ?
K9 O22 C104 C105 -126.7(3) . . . . ?
K9 C80 C81 C82 -34.3(5) . . . . ?
K9 C82 C83 C84 124.3(7) . . . . ?
K9 C82 C83 C87 -107.9(5) . . . . ?
K9 C82 C83 C88 6.1(6) . . . . ?
K9 C82 C83 C84A -172.5(10) . . . . ?
K9 C82 C83 C87A -49.0(12) . . . . ?
K9 C82 C83 C88A 71.7(10) . . . . ?
K9 C102 C103 C104 -35.5(5) . . . . ?
K9 C104 C105 C106 124.4(4) . . . . ?
K9 C104 C105 C109 -114.8(4) . . . . ?
K9 C104 C105 C110 2.2(6) . . . . ?
K9 O29 C154 C155 -163.0(7) . . . . ?
K9 O29 C157 C156 173.1(4) . . . . ?
K9 O29A C1 C2 170(2) . . . . ?
K9 O29A C5 C3 176.8(14) . . . . ?
K10 O17 C80 K9 96.6(2) . . . . ?
K10 O17 C80 C79 -131.2(3) . . . . ?
K10 O17 C80 C81 50.0(5) . . . . ?
K10 O18 C82 K9 -98.2(3) . . . . ?
K10 O18 C82 C81 -48.9(5) . . . . ?
K10 O18 C82 C83 129.8(3) . . . . ?
K10 O19 C91 K12 93.8(3) . . . . ?
K10 O19 C91 C90 -129.4(3) . . . . ?
K10 O19 C91 C92 52.3(5) . . . . ?
K10 O20 C93 K12 -97.0(3) . . . . ?
K10 O20 C93 C92 -45.7(6) . . . . ?
K10 O20 C93 C94 131.1(3) . . . . ?
K10 O23 C113 K12 -94.8(4) . . . . ?
K10 O23 C113 C112 35.9(7) . . . . ?
K10 O23 C113 C114 -145.6(5) . . . . ?
K10 O31 C162 C163 124.2(6) . . . . ?
K10 O31 C165 C164 -129.6(6) . . . . ?
K10 C80 C81 C82 30.8(5) . . . . ?
K10 C82 C83 C84 -133.3(7) . . . . ?
K10 C82 C83 C87 -5.5(7) . . . . ?
K10 C82 C83 C88 108.4(5) . . . . ?
K10 C82 C83 C84A -70.2(11) . . . . ?
K10 C82 C83 C87A 53.3(12) . . . . ?
K10 C82 C83 C88A 174.1(9) . . . . ?
K10 C91 C92 C93 37.0(5) . . . . ?
K10 C93 C94 C95 -15.6(6) . . . . ?
K10 C93 C94 C98 -137.4(5) . . . . ?
K10 C93 C94 C99 101.7(5) . . . . ?
K11 O17 C80 K9 -108.9(5) . . . . ?
K11 O17 C80 K10 154.5(5) . . . . ?
K11 O17 C80 C79 23.3(7) . . . . ?
K11 O17 C80 C81 -155.5(4) . . . . ?
K11 O21 C102 K9 93.0(3) . . . . ?
K11 O21 C102 C101 -138.0(3) . . . . ?
K11 O21 C102 C103 41.6(6) . . . . ?
K11 O22 C104 K9 -96.6(3) . . . . ?
K11 O22 C104 C103 -44.0(6) . . . . ?
K11 O22 C104 C105 136.7(3) . . . . ?
K11 O23 C113 K12 90.3(3) . . . . ?
K11 O23 C113 C112 -139.0(4) . . . . ?
K11 O23 C113 C114 39.6(7) . . . . ?
K11 O24 C115 K12 -96.5(3) . . . . ?
K11 O24 C115 C114 -45.6(8) . . . . ?
K11 O24 C115 C116 136.0(5) . . . . ?
K11 O32 C158 C159 141.5(6) . . . . ?
K11 O32 C161 C160 -151.3(7) . . . . ?
K11 C104 C105 C106 -139.7(4) . . . . ?
K11 C104 C105 C109 -18.8(6) . . . . ?
K11 C104 C105 C110 98.1(5) . . . . ?
K11 C115 C116 C117 173.2(5) . . . . ?
K11 C115 C116 C120 -72.1(8) . . . . ?
K11 C115 C116 C121 58.6(9) . . . . ?
K12 O19 C91 K10 -93.8(3) . . . . ?
K12 O19 C91 C90 136.7(3) . . . . ?
K12 O19 C91 C92 -41.5(6) . . . . ?
K12 O20 C93 K10 97.0(3) . . . . ?
K12 O20 C93 C92 51.3(6) . . . . ?
K12 O20 C93 C94 -131.9(4) . . . . ?
K12 O21 C102 K9 -145.7(5) . . . . ?
K12 O21 C102 C101 -16.8(7) . . . . ?
K12 O21 C102 C103 162.9(3) . . . . ?
K12 O23 C113 C112 130.7(4) . . . . ?
K12 O23 C113 C114 -50.7(6) . . . . ?
K12 O24 C115 K11 96.5(3) . . . . ?
K12 O24 C115 C114 50.9(7) . . . . ?
K12 O24 C115 C116 -127.5(5) . . . . ?
K12 C91 C92 C93 -26.9(5) . . . . ?
K12 C93 C94 C95 -114.9(5) . . . . ?
K12 C93 C94 C98 123.3(5) . . . . ?
K12 C93 C94 C99 2.4(8) . . . . ?
K12 C113 C114 C115 -41.7(7) . . . . ?
K12 C114 C115 K11 -63.40(10) . . . . ?
K12 C114 C115 O24 -36.9(5) . . . . ?
K12 C114 C115 C116 141.5(6) . . . . ?
K12 C115 C116 C117 70.4(7) . . . . ?
K12 C115 C116 C120 -175.0(6) . . . . ?
K12 C115 C116 C121 -44.3(9) . . . . ?
K12 O30 C166 C167 142.3(11) . . . . ?
K12 O30 C169 C168 -145.0(10) . . . . ?
K12 O30A C9 C10 131.7(12) . . . . ?
K12 O30A C12 C11 -143.9(13) . . . . ?
O17 C80 C81 C82 -2.5(8) . . . . ?
O18 C82 C83 C84 175.6(7) . . . . ?
O18 C82 C83 C87 -56.6(6) . . . . ?
O18 C82 C83 C88 57.3(6) . . . . ?
O18 C82 C83 C84A -121.3(11) . . . . ?
O18 C82 C83 C87A 2.2(12) . . . . ?
O18 C82 C83 C88A 123.0(9) . . . . ?
O19 C91 C92 C93 -0.5(8) . . . . ?
O20 C93 C94 C95 -67.0(6) . . . . ?
O20 C93 C94 C98 171.2(5) . . . . ?
O20 C93 C94 C99 50.3(7) . . . . ?
O21 C102 C103 C104 0.5(7) . . . . ?
O22 C104 C105 C106 -178.8(4) . . . . ?
O22 C104 C105 C109 -58.0(5) . . . . ?
O22 C104 C105 C110 59.0(5) . . . . ?
O23 C113 C114 K12 38.6(5) . . . . ?
O23 C113 C114 C115 -3.1(11) . . . . ?
O24 C115 C116 C117 131.4(6) . . . . ?
O24 C115 C116 C120 -114.0(7) . . . . ?
O24 C115 C116 C121 16.8(9) . . . . ?
O31 C162 C163 C164 29.6(10) . . . . ?
O32 C158 C159 C160 25.9(10) . . . . ?
C78 C79 C80 K9 103.6(6) . . . . ?
C78 C79 C80 K10 -0.9(7) . . . . ?
C78 C79 C80 O17 50.7(6) . . . . ?
C78 C79 C80 C81 -130.4(5) . . . . ?
C79 C80 C81 C82 178.8(5) . . . . ?
C80 C81 C82 K9 34.8(5) . . . . ?
C80 C81 C82 K10 -30.7(5) . . . . ?
C80 C81 C82 O18 1.8(8) . . . . ?
C80 C81 C82 C83 -176.8(5) . . . . ?
C81 C82 C83 C84 -5.7(9) . . . . ?
C81 C82 C83 C87 122.1(5) . . . . ?
C81 C82 C83 C88 -124.0(5) . . . . ?
C81 C82 C83 C84A 57.5(11) . . . . ?
C81 C82 C83 C87A -179.1(11) . . . . ?
C81 C82 C83 C88A -58.3(10) . . . . ?
C85 C79 C80 K9 -135.1(5) . . . . ?
C85 C79 C80 K10 120.3(5) . . . . ?
C85 C79 C80 O17 172.0(5) . . . . ?
C85 C79 C80 C81 -9.2(7) . . . . ?
C86 C79 C80 K9 -14.9(7) . . . . ?
C86 C79 C80 K10 -119.4(5) . . . . ?
C86 C79 C80 O17 -67.8(5) . . . . ?
C86 C79 C80 C81 111.1(5) . . . . ?
C89 C90 C91 K10 -175.1(4) . . . . ?
C89 C90 C91 K12 -68.4(5) . . . . ?
C89 C90 C91 O19 -115.0(5) . . . . ?
C89 C90 C91 C92 63.4(6) . . . . ?
C89 C90 C96 K9 129.5(4) . . . . ?
C90 C91 C92 C93 -178.8(5) . . . . ?
C91 C90 C96 K9 10.0(5) . . . . ?
C91 C92 C93 K10 -36.9(5) . . . . ?
C91 C92 C93 K12 27.2(5) . . . . ?
C91 C92 C93 O20 -5.6(8) . . . . ?
C91 C92 C93 C94 177.7(5) . . . . ?
C92 C93 C94 C95 110.0(6) . . . . ?
C92 C93 C94 C98 -11.8(7) . . . . ?
C92 C93 C94 C99 -132.7(6) . . . . ?
C96 C90 C91 K10 -55.3(6) . . . . ?
C96 C90 C91 K12 51.4(6) . . . . ?
C96 C90 C91 O19 4.8(6) . . . . ?
C96 C90 C91 C92 -176.8(5) . . . . ?
C97 C90 C91 K10 63.9(5) . . . . ?
C97 C90 C91 K12 170.6(3) . . . . ?
C97 C90 C91 O19 124.1(4) . . . . ?
C97 C90 C91 C92 -57.5(5) . . . . ?
C97 C90 C96 K9 -110.4(4) . . . . ?
C100 C101 C102 K9 1.7(6) . . . . ?
C100 C101 C102 O21 -54.5(6) . . . . ?
C100 C101 C102 C103 125.8(5) . . . . ?
C101 C102 C103 C104 -179.9(4) . . . . ?
C102 C103 C104 K9 35.5(5) . . . . ?
C102 C103 C104 K11 -27.1(5) . . . . ?
C102 C103 C104 O22 -1.5(7) . . . . ?
C102 C103 C104 C105 177.7(4) . . . . ?
C103 C104 C105 C106 1.9(6) . . . . ?
C103 C104 C105 C109 122.7(5) . . . . ?
C103 C104 C105 C110 -120.3(5) . . . . ?
C107 C101 C102 K9 120.4(4) . . . . ?
C107 C101 C102 O21 64.2(6) . . . . ?
C107 C101 C102 C103 -115.4(5) . . . . ?
C108 C101 C102 K9 -120.6(5) . . . . ?
C108 C101 C102 O21 -176.7(4) . . . . ?
C108 C101 C102 C103 3.6(6) . . . . ?
C112 C113 C114 K12 -142.8(5) . . . . ?
C112 C113 C114 C115 175.5(6) . . . . ?
C113 C112 C118 K10 -8.6(8) . . . . ?
C113 C114 C115 K11 -21.2(8) . . . . ?
C113 C114 C115 K12 42.2(7) . . . . ?
C113 C114 C115 O24 5.3(11) . . . . ?
C113 C114 C115 C116 -176.3(6) . . . . ?
C114 C115 C116 C117 -47.1(8) . . . . ?
C114 C115 C116 C120 67.5(9) . . . . ?
C114 C115 C116 C121 -161.7(7) . . . . ?
C158 O32 C161 C160 20.1(11) . . . . ?
C158 C159 C160 C161 -13.2(11) . . . . ?
C159 C160 C161 O32 -3.3(12) . . . . ?
C161 O32 C158 C159 -29.3(10) . . . . ?
C162 O31 C165 C164 37.6(8) . . . . ?
C162 C163 C164 C165 -6.3(10) . . . . ?
C163 C164 C165 O31 -18.8(10) . . . . ?
C165 O31 C162 C163 -42.9(9) . . . . ?
O29 C154 C155 C156 -32.0(11) . . . . ?
O30 C166 C167 C168 20.1(18) . . . . ?
C111 C112 C113 K12 -175.4(5) . . . . ?
C111 C112 C113 O23 120.1(6) . . . . ?
C111 C112 C113 C114 -58.5(8) . . . . ?
C111 C112 C118 K10 -135.2(6) . . . . ?
C118 C112 C113 K12 55.3(9) . . . . ?
C118 C112 C113 O23 -9.1(9) . . . . ?
C118 C112 C113 C114 172.2(7) . . . . ?
C119 C112 C113 K12 -60.4(7) . . . . ?
C119 C112 C113 O23 -124.9(6) . . . . ?
C119 C112 C113 C114 56.5(8) . . . . ?
C119 C112 C118 K10 109.2(6) . . . . ?
C154 O29 C157 C156 -28.0(8) . . . . ?
C154 C155 C156 C157 14.6(11) . . . . ?
C155 C156 C157 O29 7.3(10) . . . . ?
C157 O29 C154 C155 37.8(9) . . . . ?
C166 O30 C169 C168 26.0(16) . . . . ?
C166 C167 C168 C169 -5.5(19) . . . . ?
C167 C168 C169 O30 -11.7(17) . . . . ?
C169 O30 C166 C167 -29.1(16) . . . . ?
O29A C1 C2 C3 29(4) . . . . ?
O30A C9 C10 C11 35.0(18) . . . . ?
C1 O29A C5 C3 33(2) . . . . ?
C1 C2 C3 C5 -8(4) . . . . ?
C2 C3 C5 O29A -15(3) . . . . ?
C5 O29A C1 C2 -39(3) . . . . ?
C6 C112 C113 K12 116.6(12) . . . . ?
C6 C112 C113 O23 52.2(12) . . . . ?
C6 C112 C113 C114 -126.5(12) . . . . ?
C7 C112 C113 K12 -129.5(14) . . . . ?
C7 C112 C113 O23 166.0(14) . . . . ?
C7 C112 C113 C114 -12.6(16) . . . . ?
C8 C112 C113 K12 5.0(15) . . . . ?
C8 C112 C113 O23 -59.4(14) . . . . ?
C8 C112 C113 C114 121.9(14) . . . . ?
C9 O30A C12 C11 27.3(19) . . . . ?
C9 C10 C11 C12 -17.1(19) . . . . ?
C10 C11 C12 O30A -5(2) . . . . ?
C12 O30A C9 C10 -39.2(17) . . . . ?
